data_1566543
loop_
_publ_author_name
'Xu, Ning'
'Su, Kongzhao'
'M. El-Sayed, El-Sayed'
'Ju, Zhanfeng'
'Yuan, Daqiang'

_publ_section_title
;
 Chiral Proline-Substituted Porous Organic Cages in Asymmetric
 Organocatalysis
;
_journal_name_full 'Chemical Science'
_journal_paper_doi 10.1039/D2SC00395C
_journal_year 2022
_chemical_formula_sum 'C280 H320 N32 O40'
_chemical_formula_weight 4773.66
_space_group_crystal_system triclinic
_space_group_IT_number 1
_space_group_name_Hall 'P 1'
_space_group_name_H-M_alt 'P 1'
_atom_sites_solution_hydrogens mixed
_audit_creation_method SHELXL-2018/3
_audit_update_record
;
2021-10-04 deposited with the CCDC.	2022-03-03 downloaded from the CCDC.
;
_cell_angle_alpha 82.444(4)
_cell_angle_beta 81.795(4)
_cell_angle_gamma 63.273(4)
_cell_formula_units_Z 2
_cell_length_a 28.4101(12)
_cell_length_b 30.2731(13)
_cell_length_c 32.7364(15)
_cell_measurement_reflns_used 17331
_cell_measurement_temperature 100.00(13)
_cell_measurement_theta_max 75.7440
_cell_measurement_theta_min 1.9350
_cell_volume 24818(2)
_computing_cell_refinement 'CrysAlisPro 1.171.41.112a (Rigaku OD, 2021)'
_computing_data_collection 'CrysAlisPro 1.171.41.112a (Rigaku OD, 2021)'
_computing_data_reduction 'CrysAlisPro 1.171.41.112a (Rigaku OD, 2021)'
_computing_structure_refinement 'SHELXL-2018/3 (Sheldrick, 2018)'
_diffrn_ambient_temperature 100.00(13)
_diffrn_detector_area_resol_mean 10.0000
_diffrn_measured_fraction_theta_full 0.994
_diffrn_measured_fraction_theta_max 0.941
_diffrn_measurement_device_type 'XtaLAB Synergy R, HyPix'
_diffrn_measurement_method '\w scans'
_diffrn_radiation_type CuK\a
_diffrn_radiation_wavelength 1.54184
_diffrn_reflns_av_R_equivalents 0.1554
_diffrn_reflns_av_unetI/netI 0.1208
_diffrn_reflns_Laue_measured_fraction_full 0.994
_diffrn_reflns_Laue_measured_fraction_max 0.941
_diffrn_reflns_limit_h_max 35
_diffrn_reflns_limit_h_min -35
_diffrn_reflns_limit_k_max 37
_diffrn_reflns_limit_k_min -38
_diffrn_reflns_limit_l_max 34
_diffrn_reflns_limit_l_min -41
_diffrn_reflns_number 330746
_diffrn_reflns_point_group_measured_fraction_full 0.724
_diffrn_reflns_point_group_measured_fraction_max 0.672
_diffrn_reflns_theta_full 67.684
_diffrn_reflns_theta_max 78.085
_diffrn_reflns_theta_min 2.075
_diffrn_source 'Rotating-anode X-ray tube'
_exptl_absorpt_coefficient_mu 0.347
_exptl_absorpt_correction_T_max 1.00000
_exptl_absorpt_correction_T_min 0.87204
_exptl_absorpt_correction_type multi-scan
_exptl_absorpt_process_details
;
CrysAlisPro 1.171.41.112a (Rigaku Oxford Diffraction, 2021)
Empirical absorption correction using spherical harmonics,
implemented in SCALE3 ABSPACK scaling algorithm.
;
_exptl_crystal_colour red
_exptl_crystal_density_diffrn 0.639
_exptl_crystal_description block
_exptl_crystal_F_000 5088
_exptl_crystal_size_max 0.23
_exptl_crystal_size_mid 0.18
_exptl_crystal_size_min 0.15
_refine_diff_density_max 1.624
_refine_diff_density_min -0.875
_refine_diff_density_rms 0.217
_refine_ls_abs_structure_details
;
 Flack x determined using 6632 quotients [(I+)-(I-)]/[(I+)+(I-)]
 (Parsons, Flack and Wagner, Acta Cryst. B69 (2013) 249-259).
;
_refine_ls_abs_structure_Flack 0.53(12)
_refine_ls_extinction_method none
_refine_ls_goodness_of_fit_ref 1.377
_refine_ls_hydrogen_treatment constr
_refine_ls_matrix_type full
_refine_ls_number_parameters 4273
_refine_ls_number_reflns 142785
_refine_ls_number_restraints 15362
_refine_ls_restrained_S_all 1.327
_refine_ls_R_factor_all 0.3500
_refine_ls_R_factor_gt 0.2292
_refine_ls_shift/su_max 0.003
_refine_ls_shift/su_mean 0.000
_refine_ls_structure_factor_coef Fsqd
_refine_ls_weighting_details 'w=1/[\s^2^(Fo^2^)+(0.2000P)^2^] where P=(Fo^2^+2Fc^2^)/3'
_refine_ls_weighting_scheme calc
_refine_ls_wR_factor_gt 0.4808
_refine_ls_wR_factor_ref 0.5579
_reflns_Friedel_coverage 0.429
_reflns_Friedel_fraction_full 0.455
_reflns_Friedel_fraction_max 0.403
_reflns_number_gt 41462
_reflns_number_total 142785
_reflns_threshold_expression 'I > 2\s(I)'
_cod_data_source_file d2sc00395c2.cif
_cod_data_source_block CPOC-401-Pro
_cod_database_code 1566543
_shelx_shelxl_version_number 2018/3
_shelx_space_group_comment
;
The symmetry employed for this shelxl refinement is uniquely defined
by the following loop, which should always be used as a source of
symmetry information in preference to the above space-group names.
They are only intended as comments.
;

loop_
_space_group_symop_operation_xyz
'x, y, z'

loop_
_atom_site_label
_atom_site_type_symbol
_atom_site_fract_x
_atom_site_fract_y
_atom_site_fract_z
_atom_site_U_iso_or_equiv
_atom_site_adp_type
_atom_site_occupancy
_atom_site_site_symmetry_order
_atom_site_calc_flag
_atom_site_refinement_flags_posn
_atom_site_refinement_flags_adp
_atom_site_refinement_flags_occupancy
_atom_site_disorder_assembly
_atom_site_disorder_group
C11 C 0.4554(6) 0.8181(5) 0.0922(5) 0.059(4) Uani 1 1 d D . . . .
H11 H 0.448918 0.809628 0.066385 0.071 Uiso 1 1 calc R U . . .
C12 C 0.4450(11) 0.8736(7) 0.0852(8) 0.110(8) Uani 1 1 d D . . . .
C13 C 0.3376(8) 0.8644(5) 0.2308(7) 0.080(6) Uani 1 1 d D . . . .
H13 H 0.302498 0.866528 0.240655 0.096 Uiso 1 1 calc R U . . .
C14 C 0.3287(10) 0.9200(7) 0.2275(8) 0.100(7) Uani 1 1 d D . . . .
C15 C 0.6150(6) 0.7605(5) 0.1712(4) 0.050(4) Uani 1 1 d D . . . .
H15 H 0.652543 0.739282 0.163745 0.060 Uiso 1 1 calc R U . . .
C16 C 0.6061(8) 0.8154(6) 0.1657(6) 0.076(5) Uani 1 1 d D . . . .
C17 C 0.4998(6) 0.7980(6) 0.3055(6) 0.068(5) Uani 1 1 d D . . . .
H17 H 0.506471 0.784975 0.334232 0.081 Uiso 1 1 calc R U . . .
C18 C 0.4931(8) 0.8528(6) 0.3030(6) 0.080(5) Uani 1 1 d D . . . .
C19 C 0.3837(11) 0.0916(8) 0.3238(7) 0.106(7) Uani 1 1 d D . . . .
H19 H 0.346702 0.113381 0.332299 0.127 Uiso 1 1 calc R U . . .
C20 C 0.3834(10) 0.0407(8) 0.3245(8) 0.109(8) Uani 1 1 d D . . . .
C21 C 0.4959(7) 0.0522(6) 0.1905(5) 0.063(4) Uani 1 1 d D . . . .
H21 H 0.489385 0.063511 0.161546 0.076 Uiso 1 1 calc R U . . .
C22 C 0.5008(9) -0.0016(6) 0.1952(7) 0.090(6) Uani 1 1 d D . . . .
C23 C 0.6599(10) -0.0120(10) 0.2635(8) 0.119(9) Uani 1 1 d D . . . .
H23 H 0.696993 -0.019454 0.254877 0.143 Uiso 1 1 calc R U . . .
C24 C 0.6569(8) -0.0617(7) 0.2747(9) 0.109(8) Uani 1 1 d D . . . .
C25 C 0.5495(10) 0.0310(9) 0.3939(8) 0.124(10) Uani 1 1 d D . . . .
H25 H 0.556505 0.033710 0.421658 0.149 Uiso 1 1 calc R U . . .
C26 C 0.5490(10) -0.0187(8) 0.3973(10) 0.121(9) Uani 1 1 d D . . . .
C27 C 0.0492(8) 0.5752(7) 0.3847(6) 0.074(5) Uani 1 1 d D . . . .
H27 H 0.064522 0.564871 0.411339 0.089 Uiso 1 1 calc R U . . .
C28 C -0.0093(11) 0.6111(12) 0.3991(10) 0.170(15) Uani 1 1 d D . . . .
C29 C 0.0372(8) 0.7134(7) 0.2845(6) 0.083(6) Uani 1 1 d D . . . .
H29 H 0.046169 0.740982 0.285282 0.100 Uiso 1 1 calc R U . . .
C30 C -0.0259(9) 0.7397(14) 0.2847(17) 0.21(2) Uani 1 1 d D . . . .
C31 C 0.0387(11) 0.6192(10) 0.1755(10) 0.160(14) Uani 1 1 d D . . . .
H31 H 0.047664 0.620989 0.145456 0.192 Uiso 1 1 calc R U . . .
C32 C -0.0227(8) 0.6450(10) 0.1784(9) 0.149(12) Uani 1 1 d D . . . .
C33 C 0.0461(9) 0.4805(9) 0.2751(8) 0.122(9) Uani 1 1 d D . . . .
H33 H 0.058417 0.445136 0.271773 0.146 Uiso 1 1 calc R U . . .
C34 C -0.0151(7) 0.5007(11) 0.2829(7) 0.135(11) Uani 1 1 d D . . . .
C35 C 0.9602(7) 0.1348(8) 0.2424(7) 0.090(6) Uani 1 1 d D . . . .
H35 H 0.952273 0.106749 0.252830 0.108 Uiso 1 1 calc R U . . .
C36 C 1.0238(7) 0.1154(8) 0.2363(8) 0.101(7) Uani 1 1 d D . . . .
C37 C 0.9547(6) 0.2344(6) 0.1062(6) 0.072(5) Uani 1 1 d D . . . .
H37 H 0.944377 0.232160 0.079547 0.086 Uiso 1 1 calc R U . . .
C38 C 1.0149(7) 0.2130(6) 0.0990(6) 0.074(5) Uani 1 1 d D . . . .
C39 C 0.9461(8) 0.3758(7) 0.1783(6) 0.106(8) Uani 1 1 d D . . . .
H39 H 0.936433 0.410713 0.169491 0.127 Uiso 1 1 calc R U . . .
C40 C 1.0094(6) 0.3469(7) 0.1714(6) 0.073(5) Uani 1 1 d D . . . .
C41 C 0.9511(6) 0.2795(5) 0.3124(5) 0.052(4) Uani 1 1 d D . . . .
H41 H 0.941747 0.288782 0.341092 0.062 Uiso 1 1 calc R U . . .
C42 C 1.0128(5) 0.2545(7) 0.3070(7) 0.092(6) Uani 1 1 d D . . . .
C43 C 0.8170(5) 0.5640(5) 0.8007(6) 0.061(4) Uani 1 1 d D . . . .
H43 H 0.814388 0.555029 0.830527 0.074 Uiso 1 1 calc R U . . .
C44 C 0.8562(8) 0.5886(8) 0.7914(7) 0.088(6) Uani 1 1 d D . . . .
C45 C 0.9044(11) 0.4659(8) 0.6715(8) 0.147(13) Uani 1 1 d D . . . .
H45 H 0.926496 0.430483 0.668418 0.177 Uiso 1 1 calc R U . . .
C46 C 0.9456(7) 0.4870(9) 0.6698(8) 0.124(9) Uani 1 1 d D . . . .
C47 C 0.7825(8) 0.6046(6) 0.5850(7) 0.093(7) Uani 1 1 d D . . . .
H47 H 0.772173 0.605635 0.557461 0.111 Uiso 1 1 calc R U . . .
C48 C 0.8253(7) 0.6248(7) 0.5771(8) 0.093(7) Uani 1 1 d D . . . .
C49 C 0.6969(7) 0.7016(7) 0.7043(6) 0.080(6) Uani 1 1 d D . . . .
H49 H 0.663502 0.730959 0.710081 0.096 Uiso 1 1 calc R U . . .
C50 C 0.7424(9) 0.7201(8) 0.6969(6) 0.109(8) Uani 1 1 d D . . . .
C51 C 0.9230(11) 0.0791(7) 0.7601(7) 0.139(13) Uani 1 1 d D . . . .
H51 H 0.942008 0.098711 0.762252 0.167 Uiso 1 1 calc R U . . .
C52 C 0.9676(6) 0.0235(5) 0.7606(5) 0.054(4) Uani 1 1 d D . . . .
C53 C 0.8084(9) 0.0267(8) 0.8651(9) 0.111(8) Uani 1 1 d D . . . .
H53 H 0.793856 0.035059 0.893585 0.133 Uiso 1 1 calc R U . . .
C54 C 0.8556(9) -0.0269(6) 0.8709(10) 0.143(11) Uani 1 1 d D . . . .
C55 C 0.7332(8) -0.0134(8) 0.7611(8) 0.108(8) Uani 1 1 d D . . . .
H55 H 0.699514 -0.014664 0.760184 0.130 Uiso 1 1 calc R U . . .
C56 C 0.7752(8) -0.0684(7) 0.7624(7) 0.092(6) Uani 1 1 d D . . . .
C57 C 0.8458(6) 0.0459(5) 0.6439(5) 0.062(4) Uani 1 1 d D . . . .
H57 H 0.842041 0.058694 0.614829 0.074 Uiso 1 1 calc R U . . .
C58 C 0.8924(7) -0.0099(5) 0.6453(6) 0.135(12) Uani 1 1 d D . . . .
C59 C 0.0840(10) 0.3906(9) 0.7879(9) 0.114(8) Uani 1 1 d D . . . .
H59 H 0.059209 0.425053 0.780785 0.137 Uiso 1 1 calc R U . . .
C60 C 0.0518(12) 0.3606(11) 0.7929(8) 0.126(9) Uani 1 1 d D . . . .
C61 C 0.2120(8) 0.2529(6) 0.6950(6) 0.101(8) Uani 1 1 d D . . . .
H61 H 0.225130 0.252583 0.665659 0.121 Uiso 1 1 calc R U . . .
C62 C 0.1730(10) 0.2264(8) 0.6994(11) 0.183(17) Uani 1 1 d D . . . .
C63 C 0.2945(8) 0.1533(9) 0.8223(7) 0.109(9) Uani 1 1 d D . . . .
H63 H 0.328956 0.125722 0.827529 0.131 Uiso 1 1 calc R U . . .
C64 C 0.2562(13) 0.1286(11) 0.8301(9) 0.177(15) Uani 1 1 d D . . . .
C65 C 0.1779(7) 0.2925(7) 0.9076(6) 0.076(5) Uani 1 1 d D . . . .
H65 H 0.178079 0.302436 0.934840 0.091 Uiso 1 1 calc R U . . .
C66 C 0.1351(8) 0.2721(9) 0.9130(10) 0.152(12) Uani 1 1 d D . . . .
C67 C 0.1784(10) 0.8244(8) 0.6305(9) 0.120(9) Uani 1 1 d D . . . .
H67 H 0.188396 0.819350 0.600932 0.144 Uiso 1 1 calc R U . . .
C68 C 0.1351(13) 0.8795(8) 0.6314(11) 0.158(13) Uani 1 1 d D . . . .
C69 C 0.2583(8) 0.8661(7) 0.7404(8) 0.096(7) Uani 1 1 d D . . . .
H69 H 0.290566 0.869967 0.741320 0.116 Uiso 1 1 calc R U . . .
C70 C 0.2129(7) 0.9193(6) 0.7407(7) 0.113(9) Uani 1 1 d D . . . .
C71 C 0.1488(8) 0.8136(9) 0.8438(8) 0.136(11) Uani 1 1 d D . . . .
H71 H 0.151721 0.801448 0.873037 0.163 Uiso 1 1 calc R U . . .
C72 C 0.1026(9) 0.8654(7) 0.8464(9) 0.142(11) Uani 1 1 d D . . . .
C73 C 0.0705(10) 0.7739(8) 0.7372(6) 0.104(8) Uani 1 1 d D . . . .
H73 H 0.056510 0.749808 0.736215 0.125 Uiso 1 1 calc R U . . .
C74 C 0.0199(10) 0.8245(10) 0.7335(10) 0.31(4) Uani 1 1 d D . . . .
N1_1 N 0.8277(4) 0.2211(4) 0.6078(4) 0.065(4) Uani 1 1 d D . . . .
H1_1 H 0.814383 0.203394 0.599958 0.078 Uiso 1 1 calc R U . . .
N2_1 N 0.8179(3) 0.3893(3) 0.5956(3) 0.040(3) Uani 1 1 d D . . . .
H2_1 H 0.834029 0.381964 0.617558 0.048 Uiso 1 1 calc R U . . .
N3_1 N 0.7826(5) 0.3220(7) 0.4810(4) 0.114(6) Uani 1 1 d D . . . .
C1_1 C 0.8193(2) 0.2687(3) 0.5871(3) 0.072(5) Uani 1 1 d DG . . . .
C2_1 C 0.8059(3) 0.2735(3) 0.5470(3) 0.22(2) Uani 1 1 d DG . . . .
H2A_1 H 0.803429 0.247553 0.536670 0.260 Uiso 1 1 calc R U . . .
C3_1 C 0.7963(3) 0.3172(4) 0.5223(3) 0.096(7) Uani 1 1 d DG . . . .
C4_1 C 0.8000(3) 0.3560(3) 0.5378(3) 0.117(9) Uani 1 1 d DG . . . .
H4_1 H 0.793608 0.385238 0.521284 0.141 Uiso 1 1 calc R U . . .
C5_1 C 0.8134(2) 0.3512(3) 0.5779(3) 0.066(5) Uani 1 1 d DG . . . .
C6_1 C 0.8230(2) 0.3075(3) 0.6026(3) 0.077(5) Uani 1 1 d G . . . .
H6_1 H 0.831931 0.304255 0.629434 0.092 Uiso 1 1 calc R U . . .
N1_2 N 0.1685(3) 0.4701(4) 0.6624(4) 0.058(3) Uani 1 1 d D . . . .
H1_2 H 0.144280 0.479398 0.682783 0.070 Uiso 1 1 calc R U . . .
N2_2 N 0.1650(4) 0.6343(4) 0.6385(4) 0.059(3) Uani 1 1 d D . . . .
H2_2 H 0.144377 0.642571 0.660955 0.071 Uiso 1 1 calc R U . . .
N3_2 N 0.2210(5) 0.5332(7) 0.5256(4) 0.134(8) Uani 1 1 d D . . . .
C1_2 C 0.1775(2) 0.5064(3) 0.6341(3) 0.095(7) Uani 1 1 d DG . . . .
C2_2 C 0.1955(3) 0.5009(3) 0.5924(3) 0.080(5) Uani 1 1 d DG . . . .
H2A_2 H 0.202760 0.471777 0.580893 0.095 Uiso 1 1 calc R U . . .
C3_2 C 0.2027(3) 0.5390(4) 0.5680(2) 0.067(5) Uani 1 1 d DG . . . .
C4_2 C 0.1918(3) 0.5826(3) 0.5852(3) 0.117(9) Uani 1 1 d DG . . . .
H4_2 H 0.196599 0.608047 0.568900 0.140 Uiso 1 1 calc R U . . .
C5_2 C 0.1738(3) 0.5880(3) 0.6269(3) 0.077(5) Uani 1 1 d DG . . . .
C6_2 C 0.1666(2) 0.5500(3) 0.6513(2) 0.043(3) Uani 1 1 d G . . . .
H6_2 H 0.154526 0.553617 0.679154 0.052 Uiso 1 1 calc R U . . .
N1_3 N 0.8203(4) 0.3891(4) 0.8369(3) 0.049(3) Uani 1 1 d D . . . .
H1_3 H 0.812258 0.415187 0.849451 0.059 Uiso 1 1 calc R U . . .
N2_3 N 0.8318(4) 0.2230(3) 0.8495(3) 0.048(3) Uani 1 1 d D . . . .
H2A_3 H 0.858297 0.212963 0.830999 0.058 Uiso 1 1 calc R U . . .
N3_3 N 0.7412(5) 0.3354(7) 0.9603(4) 0.173(12) Uani 1 1 d D . . . .
C1_3 C 0.8108(2) 0.3506(3) 0.8574(3) 0.060(4) Uani 1 1 d DG . . . .
C2_3 C 0.7827(3) 0.3611(3) 0.8961(3) 0.103(7) Uani 1 1 d DG . . . .
H2_3 H 0.772107 0.391959 0.905930 0.124 Uiso 1 1 calc R U . . .
C3_3 C 0.7704(4) 0.3256(4) 0.9200(3) 0.106(7) Uani 1 1 d DG . . . .
C4_3 C 0.7862(4) 0.2795(4) 0.9053(3) 0.093(7) Uani 1 1 d DG . . . .
H4_3 H 0.777940 0.255750 0.921357 0.111 Uiso 1 1 calc R U . . .
C5_3 C 0.8143(3) 0.2689(3) 0.8666(3) 0.110(9) Uani 1 1 d DG . . . .
C6_3 C 0.8266(2) 0.3045(3) 0.8427(3) 0.075(5) Uani 1 1 d G . . . .
H6_3 H 0.845407 0.297396 0.816790 0.090 Uiso 1 1 calc R U . . .
N1_4 N 0.1596(4) 0.6338(4) 0.8819(4) 0.069(4) Uani 1 1 d D . . . .
H1_4 H 0.166890 0.654792 0.891648 0.083 Uiso 1 1 calc R U . . .
N2_4 N 0.1657(4) 0.4696(4) 0.9096(4) 0.067(4) Uani 1 1 d D . . . .
H2A_4 H 0.171024 0.444683 0.927500 0.081 Uiso 1 1 calc R U . . .
N3_4 N 0.2507(6) 0.5208(6) 0.9972(4) 0.140(9) Uani 1 1 d D . . . .
C1_4 C 0.1761(3) 0.5877(3) 0.9060(2) 0.083(6) Uani 1 1 d DG . . . .
C2_4 C 0.2053(3) 0.5768(3) 0.9397(3) 0.100(7) Uani 1 1 d DG . . . .
H2_4 H 0.214772 0.600135 0.947211 0.120 Uiso 1 1 calc R U . . .
C3_4 C 0.2204(4) 0.5311(3) 0.9622(3) 0.116(10) Uani 1 1 d DG . . . .
C4_4 C 0.2062(4) 0.4962(3) 0.9510(3) 0.099(7) Uani 1 1 d DG . . . .
H4_4 H 0.216300 0.465646 0.966101 0.119 Uiso 1 1 calc R U . . .
C5_4 C 0.1770(3) 0.5072(3) 0.9173(3) 0.087(6) Uani 1 1 d DG . . . .
C6_4 C 0.1620(3) 0.5529(3) 0.8948(2) 0.052(4) Uani 1 1 d G . . . .
H6_4 H 0.142476 0.560185 0.872299 0.063 Uiso 1 1 calc R U . . .
N1_5 N 0.3843(7) 0.7370(4) 0.5991(6) 0.130(9) Uani 1 1 d D . . . .
H1_5 H 0.357776 0.734864 0.591395 0.156 Uiso 1 1 calc R U . . .
N2_5 N 0.5778(4) 0.6693(4) 0.5853(4) 0.050(3) Uani 1 1 d D . . . .
H2N_5 H 0.606359 0.649164 0.572116 0.060 Uiso 1 1 calc R U . . .
N3_5 N 0.4850(8) 0.6554(6) 0.4781(5) 0.196(15) Uani 1 1 d D . . . .
C1_5 C 0.4359(3) 0.7120(2) 0.5783(3) 0.113(9) Uani 1 1 d DG . . . .
C2_5 C 0.4370(4) 0.6961(3) 0.5401(4) 0.108(8) Uani 1 1 d DG . . . .
H2_5 H 0.405570 0.702040 0.529965 0.129 Uiso 1 1 calc R U . . .
C3_5 C 0.4851(5) 0.6713(4) 0.5171(3) 0.168(15) Uani 1 1 d DG . . . .
C4_5 C 0.5321(4) 0.6623(3) 0.5322(4) 0.126(10) Uani 1 1 d DG . . . .
H4_5 H 0.564279 0.645733 0.516816 0.151 Uiso 1 1 calc R U . . .
C5_5 C 0.5310(3) 0.6783(3) 0.5705(4) 0.103(7) Uani 1 1 d DG . . . .
C6_5 C 0.4829(4) 0.7031(3) 0.5935(3) 0.072(5) Uani 1 1 d G . . . .
H6_5 H 0.482182 0.713733 0.619066 0.087 Uiso 1 1 calc R U . . .
N1_6 N 0.4144(5) 0.1822(4) 0.6641(4) 0.066(4) Uani 1 1 d D . . . .
H1_6 H 0.386004 0.196093 0.651573 0.080 Uiso 1 1 calc R U . . .
N2_6 N 0.6064(4) 0.1116(4) 0.6511(4) 0.072(4) Uani 1 1 d D . . . .
H2A_6 H 0.604798 0.093191 0.673042 0.086 Uiso 1 1 calc R U . . .
N3_6 N 0.5075(8) 0.1993(5) 0.5307(5) 0.153(9) Uani 1 1 d D . . . .
C1_6 C 0.4635(3) 0.1731(2) 0.6386(3) 0.094(7) Uani 1 1 d DG . . . .
C2_6 C 0.4634(4) 0.1900(3) 0.5970(3) 0.098(7) Uani 1 1 d DG . . . .
H2_6 H 0.431458 0.207316 0.585180 0.117 Uiso 1 1 calc R U . . .
C3_6 C 0.5108(5) 0.1809(3) 0.5730(3) 0.120(9) Uani 1 1 d DG . . . .
C4_6 C 0.5585(4) 0.1550(3) 0.5907(3) 0.101(8) Uani 1 1 d DG . . . .
H4_6 H 0.590292 0.148885 0.574661 0.122 Uiso 1 1 calc R U . . .
C5_6 C 0.5587(3) 0.1381(3) 0.6323(3) 0.090(6) Uani 1 1 d DG . . . .
C6_6 C 0.5112(3) 0.1472(2) 0.6562(3) 0.062(4) Uani 1 1 d G . . . .
H6_6 H 0.511323 0.135865 0.684068 0.074 Uiso 1 1 calc R U . . .
N1_7 N 0.6060(4) 0.1122(4) 0.8966(4) 0.064(4) Uani 1 1 d D . . . .
H1_7 H 0.633328 0.103362 0.909843 0.077 Uiso 1 1 calc R U . . .
N2_7 N 0.4157(5) 0.1811(5) 0.9098(4) 0.091(5) Uani 1 1 d D . . . .
H2_7 H 0.417047 0.155797 0.899401 0.109 Uiso 1 1 calc R U . . .
N3_7 N 0.5052(8) 0.2291(5) 0.9991(4) 0.153(10) Uani 1 1 d D . . . .
C1_7 C 0.5579(3) 0.1431(2) 0.9159(3) 0.096(7) Uani 1 1 d DG . . . .
C2_7 C 0.5555(4) 0.1706(3) 0.9477(3) 0.137(10) Uani 1 1 d DG . . . .
H2A_7 H 0.586553 0.168180 0.956032 0.164 Uiso 1 1 calc R U . . .
C3_7 C 0.5068(5) 0.2015(3) 0.9669(3) 0.092(6) Uani 1 1 d DG . . . .
C4_7 C 0.4604(4) 0.2051(3) 0.9544(3) 0.110(8) Uani 1 1 d DG . . . .
H4_7 H 0.427757 0.225830 0.967254 0.132 Uiso 1 1 calc R U . . .
C5_7 C 0.4627(3) 0.1776(3) 0.9227(3) 0.077(6) Uani 1 1 d DG . . . .
C6_7 C 0.5115(4) 0.1466(3) 0.9034(2) 0.058(4) Uani 1 1 d G . . . .
H6_7 H 0.513018 0.128275 0.882188 0.070 Uiso 1 1 calc R U . . .
N1_8 N 0.5772(5) 0.6668(3) 0.8284(4) 0.061(4) Uani 1 1 d D . . . .
H1_8 H 0.573789 0.689512 0.808708 0.074 Uiso 1 1 calc R U . . .
N2_8 N 0.3870(6) 0.7359(4) 0.8408(5) 0.098(6) Uani 1 1 d D . . . .
H2_8 H 0.387911 0.755655 0.819615 0.117 Uiso 1 1 calc R U . . .
N3_8 N 0.4849(7) 0.6232(5) 0.9522(4) 0.130(8) Uani 1 1 d D . . . .
C1_8 C 0.5291(3) 0.6712(2) 0.8516(2) 0.063(4) Uani 1 1 d DG . . . .
C2_8 C 0.5302(3) 0.6455(2) 0.8902(2) 0.086(6) Uani 1 1 d DG . . . .
H2A_8 H 0.562406 0.625360 0.900890 0.104 Uiso 1 1 calc R U . . .
C3_8 C 0.4832(4) 0.6498(3) 0.9127(2) 0.075(5) Uani 1 1 d DG . . . .
C4_8 C 0.4351(3) 0.6798(3) 0.8967(3) 0.120(9) Uani 1 1 d DG . . . .
H4_8 H 0.403639 0.682666 0.911765 0.144 Uiso 1 1 calc R U . . .
C5_8 C 0.4340(3) 0.7055(3) 0.8581(3) 0.078(5) Uani 1 1 d DG . . . .
C6_8 C 0.4810(3) 0.7012(2) 0.8356(2) 0.080(6) Uani 1 1 d G . . . .
H6_8 H 0.480218 0.718422 0.809774 0.096 Uiso 1 1 calc R U . . .
N1_9 N 0.6790(4) 0.1095(3) 0.3895(4) 0.050(3) Uani 1 1 d D . . . .
H1_9 H 0.658378 0.102141 0.408003 0.060 Uiso 1 1 calc R U . . .
N2_9 N 0.8118(5) 0.1698(4) 0.3620(4) 0.071(4) Uani 1 1 d D . . . .
H2A_9 H 0.833117 0.145122 0.348019 0.085 Uiso 1 1 calc R U . . .
N3_9 N 0.7035(7) 0.1925(5) 0.4958(4) 0.122(7) Uani 1 1 d D . . . .
C1_9 C 0.7046(3) 0.1330(2) 0.4026(3) 0.072(5) Uani 1 1 d DG . . . .
C2_9 C 0.6912(3) 0.1504(3) 0.4418(3) 0.137(11) Uani 1 1 d DG . . . .
H2_9 H 0.664594 0.146045 0.459363 0.164 Uiso 1 1 calc R U . . .
C3_9 C 0.7176(5) 0.1744(3) 0.4549(3) 0.127(11) Uani 1 1 d DG . . . .
C4_9 C 0.7574(4) 0.1809(3) 0.4287(4) 0.089(6) Uani 1 1 d DG . . . .
H4_9 H 0.775064 0.196896 0.437408 0.107 Uiso 1 1 calc R U . . .
C5_9 C 0.7708(3) 0.1634(3) 0.3894(3) 0.077(5) Uani 1 1 d DG . . . .
C6_9 C 0.7444(3) 0.1395(3) 0.3764(3) 0.065(4) Uani 1 1 d G . . . .
H6_9 H 0.753409 0.127796 0.350139 0.077 Uiso 1 1 calc R U . . .
N1_10 N 0.3299(7) 0.7325(5) 0.1087(5) 0.120(7) Uani 1 1 d D . . . .
H1_10 H 0.361105 0.726114 0.096947 0.144 Uiso 1 1 calc R U . . .
N2_10 N 0.1862(6) 0.6783(5) 0.1329(5) 0.104(6) Uani 1 1 d D . . . .
H2A_10 H 0.170790 0.664709 0.121791 0.125 Uiso 1 1 calc R U . . .
N3_10 N 0.3242(8) 0.6254(6) 0.0164(5) 0.178(12) Uani 1 1 d D . . . .
C1_10 C 0.3019(4) 0.7072(3) 0.1003(3) 0.119(9) Uani 1 1 d DG . . . .
C2_10 C 0.3240(4) 0.6805(4) 0.0654(3) 0.178(18) Uani 1 1 d DG . . . .
H2_10 H 0.354246 0.680784 0.050486 0.214 Uiso 1 1 calc R U . . .
C3_10 C 0.3008(5) 0.6533(4) 0.0529(3) 0.153(13) Uani 1 1 d DG . . . .
C4_10 C 0.2556(5) 0.6528(4) 0.0753(4) 0.111(8) Uani 1 1 d DG . . . .
H4_10 H 0.240106 0.634568 0.066941 0.134 Uiso 1 1 calc R U . . .
C5_10 C 0.2335(4) 0.6795(4) 0.1102(3) 0.090(6) Uani 1 1 d DG . . . .
C6_10 C 0.2567(4) 0.7067(3) 0.1227(3) 0.089(6) Uani 1 1 d G . . . .
H6_10 H 0.241948 0.724599 0.145976 0.107 Uiso 1 1 calc R U . . .
N1_11 N 0.1920(5) 0.6742(4) 0.3720(4) 0.075(4) Uani 1 1 d D . . . .
H1_11 H 0.175828 0.696845 0.353378 0.090 Uiso 1 1 calc R U . . .
N2_11 N 0.3217(6) 0.7370(5) 0.3435(5) 0.090(5) Uani 1 1 d D . . . .
H2A_11 H 0.304128 0.754580 0.323140 0.108 Uiso 1 1 calc R U . . .
N3_11 N 0.3234(7) 0.6279(5) 0.4711(4) 0.139(9) Uani 1 1 d D . . . .
C1_11 C 0.2365(3) 0.6767(3) 0.3843(3) 0.085(6) Uani 1 1 d DG . . . .
C2_11 C 0.2576(4) 0.6515(3) 0.4210(3) 0.107(8) Uani 1 1 d DG . . . .
H2_11 H 0.242464 0.632845 0.437447 0.129 Uiso 1 1 calc R U . . .
C3_11 C 0.3012(4) 0.6541(4) 0.4330(3) 0.099(7) Uani 1 1 d DG . . . .
C4_11 C 0.3238(4) 0.6819(4) 0.4083(4) 0.117(9) Uani 1 1 d DG . . . .
H4_11 H 0.352967 0.683672 0.416344 0.140 Uiso 1 1 calc R U . . .
C5_11 C 0.3027(4) 0.7072(3) 0.3717(4) 0.145(12) Uani 1 1 d DG . . . .
C6_11 C 0.2591(4) 0.7045(3) 0.3597(3) 0.128(9) Uani 1 1 d G . . . .
H6_11 H 0.245003 0.721426 0.335186 0.153 Uiso 1 1 calc R U . . .
N1_12 N 0.8139(5) 0.1682(4) 0.1126(4) 0.068(4) Uani 1 1 d D . . . .
H1_12 H 0.831544 0.178576 0.093594 0.082 Uiso 1 1 calc R U . . .
N2_12 N 0.6784(5) 0.1088(3) 0.1401(4) 0.058(3) Uani 1 1 d D . . . .
H2A_12 H 0.697932 0.085320 0.156773 0.069 Uiso 1 1 calc R U . . .
N3_12 N 0.6976(6) 0.1925(5) 0.0073(4) 0.096(5) Uani 1 1 d D . . . .
C1_12 C 0.7719(3) 0.1616(2) 0.1009(3) 0.074(5) Uani 1 1 d DG . . . .
C2_12 C 0.7558(4) 0.1795(3) 0.0615(3) 0.080(5) Uani 1 1 d DG . . . .
H2_12 H 0.772737 0.195398 0.043462 0.096 Uiso 1 1 calc R U . . .
C3_12 C 0.7144(4) 0.1735(3) 0.0490(3) 0.161(13) Uani 1 1 d DG . . . .
C4_12 C 0.6891(3) 0.1497(3) 0.0759(3) 0.089(6) Uani 1 1 d DG . . . .
H4_12 H 0.661372 0.145734 0.067526 0.107 Uiso 1 1 calc R U . . .
C5_12 C 0.7052(3) 0.1318(3) 0.1153(3) 0.080(5) Uani 1 1 d DG . . . .
C6_12 C 0.7466(3) 0.1377(2) 0.1279(2) 0.054(4) Uani 1 1 d G . . . .
H6_12 H 0.757423 0.125777 0.154241 0.064 Uiso 1 1 calc R U . . .
N1_13 N 0.2083(4) 0.4039(4) 0.4068(3) 0.059(3) Uani 1 1 d D . . . .
H1_13 H 0.195468 0.432292 0.416878 0.071 Uiso 1 1 calc R U . . .
N2_13 N 0.3509(5) 0.2370(4) 0.4053(4) 0.066(4) Uani 1 1 d D . . . .
H2A_13 H 0.336965 0.232624 0.385512 0.079 Uiso 1 1 calc R U . . .
N3_13 N 0.3439(5) 0.3493(5) 0.5034(4) 0.114(7) Uani 1 1 d D . . . .
C1_13 C 0.2557(2) 0.3655(2) 0.4225(2) 0.059(4) Uani 1 1 d DG . . . .
C2_13 C 0.2759(3) 0.3760(2) 0.4543(2) 0.103(8) Uani 1 1 d DG . . . .
H2_13 H 0.258663 0.407025 0.464800 0.123 Uiso 1 1 calc R U . . .
C3_13 C 0.3217(3) 0.3400(3) 0.4704(2) 0.083(6) Uani 1 1 d DG . . . .
C4_13 C 0.3475(3) 0.2935(3) 0.4548(3) 0.101(7) Uani 1 1 d DG . . . .
H4_13 H 0.378143 0.269464 0.465564 0.122 Uiso 1 1 calc R U . . .
C5_13 C 0.3273(3) 0.2831(2) 0.4229(3) 0.141(12) Uani 1 1 d DG . . . .
C6_13 C 0.2815(3) 0.3191(3) 0.4068(2) 0.081(6) Uani 1 1 d G . . . .
H6_13 H 0.267975 0.312094 0.385515 0.098 Uiso 1 1 calc R U . . .
N1_14 N 0.6499(3) 0.6236(3) 0.3256(3) 0.041(3) Uani 1 1 d D . . . .
H1_14 H 0.624512 0.645653 0.339905 0.049 Uiso 1 1 calc R U . . .
N2_14 N 0.7948(3) 0.4558(3) 0.3311(3) 0.039(3) Uani 1 1 d D . . . .
H2A_14 H 0.811368 0.429565 0.346726 0.046 Uiso 1 1 calc R U . . .
N3_14 N 0.6843(5) 0.5219(6) 0.4570(4) 0.158(11) Uani 1 1 d D . . . .
C1_14 C 0.6811(2) 0.57737(19) 0.3481(2) 0.065(5) Uani 1 1 d DG . . . .
C2_14 C 0.6687(3) 0.5713(3) 0.3905(2) 0.067(5) Uani 1 1 d DG . . . .
H2_14 H 0.640648 0.596868 0.403991 0.080 Uiso 1 1 calc R U . . .
C3_14 C 0.6983(4) 0.5271(3) 0.4126(2) 0.081(6) Uani 1 1 d DG . . . .
C4_14 C 0.7403(3) 0.4889(2) 0.3924(3) 0.113(9) Uani 1 1 d DG . . . .
H4_14 H 0.760074 0.459278 0.407183 0.135 Uiso 1 1 calc R U . . .
C5_14 C 0.7526(2) 0.4949(2) 0.3500(3) 0.099(8) Uani 1 1 d DG . . . .
C6_14 C 0.7230(2) 0.5392(2) 0.3279(2) 0.048(3) Uani 1 1 d G . . . .
H6_14 H 0.731269 0.543233 0.299524 0.058 Uiso 1 1 calc R U . . .
N1_15 N 0.3535(4) 0.2359(4) 0.1672(4) 0.065(4) Uani 1 1 d D . . . .
H1_15 H 0.381433 0.215538 0.153599 0.078 Uiso 1 1 calc R U . . .
N2_15 N 0.2042(4) 0.4033(3) 0.1672(3) 0.046(3) Uani 1 1 d D . . . .
H2A_15 H 0.189309 0.395011 0.189577 0.056 Uiso 1 1 calc R U . . .
N3_15 N 0.3298(5) 0.3496(5) 0.0478(4) 0.095(6) Uani 1 1 d D . . . .
C1_15 C 0.3243(2) 0.2823(2) 0.1484(2) 0.091(7) Uani 1 1 d DG . . . .
C2_15 C 0.3412(2) 0.2929(3) 0.1079(2) 0.104(7) Uani 1 1 d DG . . . .
H2_15 H 0.371183 0.269166 0.094405 0.125 Uiso 1 1 calc R U . . .
C3_15 C 0.3132(3) 0.3391(3) 0.0877(2) 0.068(5) Uani 1 1 d DG . . . .
C4_15 C 0.2684(3) 0.3746(2) 0.1079(3) 0.093(7) Uani 1 1 d DG . . . .
H4_15 H 0.249624 0.405545 0.094406 0.112 Uiso 1 1 calc R U . . .
C5_15 C 0.2515(2) 0.3640(2) 0.1484(3) 0.071(5) Uani 1 1 d DG . . . .
C6_15 C 0.2795(2) 0.3178(2) 0.1686(2) 0.054(4) Uani 1 1 d G . . . .
H6_15 H 0.268217 0.310683 0.195670 0.065 Uiso 1 1 calc R U . . .
N1_16 N 0.7950(4) 0.4573(4) 0.0848(3) 0.063(4) Uani 1 1 d D . . . .
H1_16 H 0.812068 0.465960 0.099265 0.075 Uiso 1 1 calc R U . . .
N2_16 N 0.6491(4) 0.6215(3) 0.0812(4) 0.057(3) Uani 1 1 d D . . . .
H2A_16 H 0.664998 0.632638 0.094463 0.068 Uiso 1 1 calc R U . . .
N3_16 N 0.6834(5) 0.5182(6) -0.0292(4) 0.134(8) Uani 1 1 d D . . . .
C1_16 C 0.7527(2) 0.4934(2) 0.0641(3) 0.089(6) Uani 1 1 d DG . . . .
C2_16 C 0.7399(3) 0.4864(3) 0.0269(3) 0.087(6) Uani 1 1 d DG . . . .
H2_16 H 0.759855 0.456577 0.014646 0.105 Uiso 1 1 calc R U . . .
C3_16 C 0.6974(4) 0.5238(4) 0.0078(2) 0.086(6) Uani 1 1 d DG . . . .
C4_16 C 0.6676(3) 0.5684(3) 0.0261(3) 0.092(7) Uani 1 1 d DG . . . .
H4_16 H 0.639094 0.593432 0.013364 0.110 Uiso 1 1 calc R U . . .
C5_16 C 0.6804(3) 0.5754(2) 0.0634(3) 0.065(5) Uani 1 1 d DG . . . .
C6_16 C 0.7229(3) 0.5380(3) 0.0824(2) 0.065(5) Uani 1 1 d G . . . .
H6_16 H 0.731493 0.542717 0.107325 0.078 Uiso 1 1 calc R U . . .
C1_17 C 0.2942(4) 0.7732(5) 0.8350(4) 0.082(4) Uani 1 1 d D U . . .
C2_17 C 0.2451(5) 0.7751(5) 0.8502(4) 0.102(6) Uani 1 1 d D U . . .
C3_17 C 0.2000(5) 0.8083(6) 0.8306(5) 0.102(6) Uani 1 1 d D U . . .
C4_17 C 0.2055(6) 0.8372(6) 0.7953(5) 0.090(5) Uani 1 1 d D U . . .
H4_17 H 0.175798 0.858093 0.781724 0.108 Uiso 1 1 calc R U . . .
C5_17 C 0.2539(6) 0.8357(5) 0.7800(4) 0.088(5) Uani 1 1 d D U . . .
C6_17 C 0.2988(5) 0.8031(5) 0.7999(4) 0.111(6) Uani 1 1 d D U . . .
C7_17 C 0.3439(6) 0.7362(6) 0.8541(6) 0.080(5) Uani 1 1 d D U . . .
H7_17 H 0.342063 0.713842 0.875897 0.096 Uiso 1 1 calc R U . . .
O8_17 O 0.2423(6) 0.7437(5) 0.8830(4) 0.117(5) Uani 1 1 d D U . . .
H8_17 H 0.223656 0.730975 0.878494 0.140 Uiso 1 1 d R U . . .
O9_17 O 0.3459(6) 0.8005(7) 0.7839(6) 0.153(7) Uani 1 1 d D U . . .
C1_18 C 0.3240(5) 0.7912(6) 0.6458(4) 0.110(6) Uani 1 1 d D U . . .
C2_18 C 0.3175(5) 0.8148(6) 0.6816(5) 0.105(6) Uani 1 1 d D U . . .
C3_18 C 0.2656(5) 0.8441(6) 0.6986(5) 0.100(6) Uani 1 1 d D U . . .
C4_18 C 0.2233(5) 0.8452(5) 0.6815(4) 0.083(5) Uani 1 1 d D U . . .
H4_18 H 0.189410 0.862774 0.694115 0.099 Uiso 1 1 calc R U . . .
C5_18 C 0.2289(5) 0.8214(5) 0.6466(4) 0.083(5) Uani 1 1 d D U . . .
C6_18 C 0.2803(5) 0.7948(5) 0.6278(4) 0.090(5) Uani 1 1 d D U . . .
C7_18 C 0.3785(6) 0.7598(9) 0.6259(7) 0.120(8) Uani 1 1 d D U . . .
H7_18 H 0.407918 0.759110 0.635807 0.143 Uiso 1 1 calc R U . . .
O8_18 O 0.3607(5) 0.8071(8) 0.7002(6) 0.147(7) Uani 1 1 d D U . . .
H8_18 H 0.356697 0.799237 0.724907 0.176 Uiso 1 1 d R U . . .
O9_18 O 0.2892(6) 0.7733(6) 0.5920(4) 0.110(5) Uani 1 1 d D U . . .
C1_19 C 0.1612(6) 0.7103(5) 0.6446(5) 0.122(6) Uani 1 1 d D U . . .
C2_19 C 0.1800(6) 0.7445(5) 0.6274(5) 0.123(7) Uani 1 1 d D U . . .
C3_19 C 0.1609(7) 0.7903(5) 0.6447(5) 0.108(6) Uani 1 1 d D U . . .
C4_19 C 0.1262(6) 0.7988(5) 0.6802(5) 0.083(5) Uani 1 1 d D U . . .
H4_19 H 0.114113 0.828915 0.691764 0.100 Uiso 1 1 calc R U . . .
C5_19 C 0.1084(7) 0.7649(6) 0.6993(5) 0.117(7) Uani 1 1 d D U . . .
C6_19 C 0.1271(6) 0.7196(5) 0.6808(5) 0.113(6) Uani 1 1 d D U . . .
C7_19 C 0.1785(9) 0.6620(6) 0.6255(7) 0.107(7) Uani 1 1 d D U . . .
H7_19 H 0.201801 0.655709 0.601614 0.128 Uiso 1 1 calc R U . . .
O8_19 O 0.2208(6) 0.7306(6) 0.5974(5) 0.130(6) Uani 1 1 d D U . . .
H8_19 H 0.247448 0.727820 0.606513 0.156 Uiso 1 1 d R U . . .
O9_19 O 0.1093(6) 0.6863(5) 0.6969(5) 0.121(5) Uani 1 1 d D U . . .
C1_20 C 0.1290(5) 0.6982(4) 0.8308(4) 0.078(4) Uani 1 1 d D U . . .
C2_20 C 0.1439(6) 0.7303(5) 0.8466(4) 0.087(5) Uani 1 1 d D U . . .
C3_20 C 0.1324(6) 0.7775(4) 0.8266(5) 0.084(5) Uani 1 1 d D U . . .
C4_20 C 0.1072(6) 0.7909(5) 0.7909(5) 0.092(5) Uani 1 1 d D U . . .
H4_20 H 0.100449 0.821726 0.777107 0.111 Uiso 1 1 calc R U . . .
C5_20 C 0.0916(7) 0.7602(5) 0.7750(5) 0.109(6) Uani 1 1 d D U . . .
C6_20 C 0.1031(6) 0.7129(5) 0.7947(4) 0.095(5) Uani 1 1 d D U . . .
C7_20 C 0.1395(8) 0.6484(5) 0.8533(6) 0.085(5) Uani 1 1 d D U . . .
H7_20 H 0.128194 0.628478 0.842199 0.102 Uiso 1 1 calc R U . . .
O8_20 O 0.1695(6) 0.7157(6) 0.8813(5) 0.125(6) Uani 1 1 d D U . . .
O9_20 O 0.0937(6) 0.6791(5) 0.7773(5) 0.121(5) Uani 1 1 d D U . . .
H9_20 H 0.110247 0.674581 0.754276 0.145 Uiso 1 1 d R U . . .
C1_21 C 0.6371(4) 0.6749(5) 0.6226(4) 0.091(5) Uani 1 1 d D U . . .
C2_21 C 0.6411(4) 0.6943(5) 0.6577(4) 0.086(5) Uani 1 1 d D U . . .
C3_21 C 0.6916(5) 0.6835(5) 0.6687(4) 0.080(5) Uani 1 1 d D U . . .
C4_21 C 0.7356(5) 0.6559(5) 0.6433(4) 0.067(4) Uani 1 1 d D U . . .
H4_21 H 0.768707 0.650903 0.649427 0.081 Uiso 1 1 calc R U . . .
C5_21 C 0.7326(4) 0.6352(5) 0.6089(4) 0.076(4) Uani 1 1 d D U . . .
C6_21 C 0.6824(4) 0.6446(4) 0.5984(4) 0.065(4) Uani 1 1 d D U . . .
C7_21 C 0.5831(5) 0.6844(8) 0.6116(7) 0.095(6) Uani 1 1 d D U . . .
H7_21 H 0.553233 0.704133 0.628017 0.114 Uiso 1 1 calc R U . . .
O8_21 O 0.5966(4) 0.7213(5) 0.6823(4) 0.096(4) Uani 1 1 d D U . . .
H8_21 H 0.600182 0.710362 0.706553 0.115 Uiso 1 1 d R U . . .
O9_21 O 0.6777(6) 0.6253(6) 0.5652(4) 0.114(5) Uani 1 1 d D U . . .
C1_22 C 0.8154(5) 0.4676(4) 0.5973(4) 0.079(4) Uani 1 1 d D U . . .
C2_22 C 0.7913(5) 0.5182(4) 0.5847(4) 0.088(5) Uani 1 1 d D U . . .
C3_22 C 0.8078(7) 0.5500(5) 0.5993(6) 0.109(6) Uani 1 1 d D U . . .
C4_22 C 0.8469(6) 0.5304(5) 0.6261(5) 0.103(6) Uani 1 1 d D U . . .
H4_22 H 0.857642 0.551654 0.635671 0.124 Uiso 1 1 calc R U . . .
C5_22 C 0.8709(6) 0.4805(5) 0.6396(5) 0.089(5) Uani 1 1 d D U . . .
C6_22 C 0.8543(5) 0.4482(4) 0.6255(4) 0.088(5) Uani 1 1 d D U . . .
C7_22 C 0.7992(8) 0.4332(7) 0.5804(6) 0.096(6) Uani 1 1 d D U . . .
H7_22 H 0.776449 0.443999 0.559630 0.116 Uiso 1 1 calc R U . . .
O8_22 O 0.7524(6) 0.5348(6) 0.5584(5) 0.124(6) Uani 1 1 d D U . . .
H8_22 H 0.729656 0.562380 0.564297 0.149 Uiso 1 1 d R U . . .
O9_22 O 0.8712(6) 0.4008(4) 0.6417(4) 0.102(4) Uani 1 1 d D U . . .
C1_23 C 0.8459(5) 0.4307(4) 0.7779(3) 0.078(4) Uani 1 1 d D U . . .
C2_23 C 0.8277(5) 0.4743(4) 0.7979(4) 0.071(4) Uani 1 1 d D U . . .
C3_23 C 0.8358(5) 0.5149(4) 0.7773(4) 0.064(4) Uani 1 1 d D U . . .
C4_23 C 0.8603(6) 0.5098(5) 0.7372(4) 0.080(4) Uani 1 1 d D U . . .
H4_23 H 0.864914 0.536587 0.723268 0.096 Uiso 1 1 calc R U . . .
C5_23 C 0.8781(6) 0.4673(5) 0.7170(4) 0.074(4) Uani 1 1 d D U . . .
C6_23 C 0.8711(5) 0.4264(4) 0.7374(4) 0.078(4) Uani 1 1 d D U . . .
C7_23 C 0.8401(7) 0.3866(5) 0.8012(5) 0.075(5) Uani 1 1 d D U . . .
H7_23 H 0.851560 0.357432 0.788253 0.090 Uiso 1 1 calc R U . . .
O8_23 O 0.8050(5) 0.4763(4) 0.8371(3) 0.077(3) Uani 1 1 d D U . . .
O9_23 O 0.8870(6) 0.3832(4) 0.7199(4) 0.101(4) Uani 1 1 d D U . . .
H9_23 H 0.900025 0.385325 0.696128 0.121 Uiso 1 1 d R U . . .
C1_24 C 0.6679(4) 0.6358(4) 0.8051(4) 0.081(5) Uani 1 1 d D U . . .
C2_24 C 0.7183(5) 0.6004(5) 0.8145(4) 0.075(4) Uani 1 1 d D U . . .
C3_24 C 0.7624(5) 0.5996(6) 0.7891(5) 0.089(5) Uani 1 1 d D U . . .
C4_24 C 0.7552(5) 0.6331(5) 0.7547(5) 0.084(5) Uani 1 1 d D U . . .
H4_24 H 0.784841 0.632803 0.738239 0.101 Uiso 1 1 calc R U . . .
C5_24 C 0.7058(5) 0.6668(5) 0.7439(4) 0.077(4) Uani 1 1 d D U . . .
C6_24 C 0.6607(4) 0.6692(5) 0.7700(4) 0.083(5) Uani 1 1 d D U . . .
C7_24 C 0.6200(6) 0.6374(8) 0.8323(6) 0.098(6) Uani 1 1 d D U . . .
H7_24 H 0.625248 0.612797 0.853830 0.118 Uiso 1 1 calc R U . . .
O8_24 O 0.7211(5) 0.5682(5) 0.8483(4) 0.105(5) Uani 1 1 d D U . . .
H8_24 H 0.747769 0.541993 0.845023 0.127 Uiso 1 1 d R U . . .
O9_24 O 0.6124(4) 0.7046(5) 0.7620(4) 0.094(4) Uani 1 1 d D U . . .
C1_25 C 0.6689(5) 0.0646(5) 0.8459(4) 0.103(5) Uani 1 1 d D U . . .
C2_25 C 0.6757(5) 0.0377(5) 0.8121(4) 0.096(5) Uani 1 1 d D U . . .
C3_25 C 0.7275(5) 0.0075(6) 0.7963(5) 0.094(6) Uani 1 1 d D U . . .
C4_25 C 0.7697(5) 0.0068(6) 0.8135(5) 0.103(6) Uani 1 1 d D U . . .
H4_25 H 0.803727 -0.013002 0.802162 0.123 Uiso 1 1 calc R U . . .
C5_25 C 0.7645(5) 0.0334(7) 0.8462(5) 0.110(6) Uani 1 1 d D U . . .
C6_25 C 0.7121(5) 0.0631(6) 0.8630(5) 0.118(7) Uani 1 1 d D U . . .
C7_25 C 0.6138(6) 0.0966(7) 0.8640(7) 0.101(6) Uani 1 1 d D U . . .
H7_25 H 0.585261 0.104291 0.849062 0.121 Uiso 1 1 calc R U . . .
O8_25 O 0.6320(5) 0.0465(6) 0.7937(5) 0.124(6) Uani 1 1 d D U . . .
H8_25 H 0.635975 0.056084 0.769536 0.149 Uiso 1 1 d R U . . .
O9_25 O 0.7035(7) 0.0891(6) 0.8957(5) 0.136(6) Uani 1 1 d D U . . .
C1_26 C 0.8302(5) 0.1439(4) 0.8489(4) 0.077(4) Uani 1 1 d D U . . .
C2_26 C 0.8678(5) 0.1333(5) 0.8140(4) 0.092(5) Uani 1 1 d D U . . .
C3_26 C 0.8875(5) 0.0872(5) 0.7968(4) 0.072(4) Uani 1 1 d D U . . .
C4_26 C 0.8687(6) 0.0538(5) 0.8157(5) 0.105(6) Uani 1 1 d D U . . .
H4_26 H 0.881407 0.023270 0.804640 0.126 Uiso 1 1 calc R U . . .
C5_26 C 0.8321(6) 0.0633(4) 0.8499(5) 0.077(5) Uani 1 1 d D U . . .
C6_26 C 0.8110(5) 0.1099(4) 0.8664(4) 0.066(4) Uani 1 1 d D U . . .
C7_26 C 0.8059(8) 0.1957(5) 0.8628(6) 0.100(6) Uani 1 1 d D U . . .
H7_26 H 0.774410 0.207997 0.879911 0.120 Uiso 1 1 calc R U . . .
O8_26 O 0.8848(6) 0.1678(5) 0.7983(4) 0.105(4) Uani 1 1 d D U . . .
O9_26 O 0.7680(5) 0.1249(4) 0.8944(4) 0.098(4) Uani 1 1 d D U . . .
H9_26 H 0.749247 0.111819 0.891116 0.117 Uiso 1 1 d R U . . .
C1_27 C 0.8663(6) 0.1570(5) 0.6619(4) 0.105(6) Uani 1 1 d D U . . .
C2_27 C 0.8508(7) 0.1257(5) 0.6456(5) 0.109(6) Uani 1 1 d D U . . .
C3_27 C 0.8617(7) 0.0781(5) 0.6653(5) 0.104(6) Uani 1 1 d D U . . .
C4_27 C 0.8895(7) 0.0631(5) 0.6997(5) 0.098(6) Uani 1 1 d D U . . .
H4_27 H 0.898294 0.031276 0.712092 0.118 Uiso 1 1 calc R U . . .
C5_27 C 0.9048(7) 0.0937(5) 0.7164(5) 0.088(5) Uani 1 1 d D U . . .
C6_27 C 0.8919(6) 0.1419(5) 0.6981(4) 0.097(5) Uani 1 1 d D U . . .
C7_27 C 0.8565(9) 0.2061(5) 0.6388(6) 0.109(7) Uani 1 1 d D U . . .
H7_27 H 0.870833 0.225638 0.646642 0.131 Uiso 1 1 calc R U . . .
O8_27 O 0.8289(8) 0.1405(6) 0.6091(5) 0.141(6) Uani 1 1 d D U . . .
O9_27 O 0.8999(6) 0.1752(4) 0.7169(4) 0.101(4) Uani 1 1 d D U . . .
H9_27 H 0.885683 0.176793 0.740676 0.121 Uiso 1 1 d R U . . .
C1_28 C 0.6987(5) 0.0779(6) 0.6613(5) 0.114(6) Uani 1 1 d D U . . .
C2_28 C 0.6958(5) 0.0481(6) 0.6971(5) 0.106(6) Uani 1 1 d D U . . .
C3_28 C 0.7416(6) 0.0164(6) 0.7170(5) 0.099(6) Uani 1 1 d D U . . .
C4_28 C 0.7893(6) 0.0148(6) 0.6988(5) 0.107(6) Uani 1 1 d D U . . .
H4_28 H 0.820109 -0.006041 0.711250 0.128 Uiso 1 1 calc R U . . .
C5_28 C 0.7929(5) 0.0432(6) 0.6628(5) 0.098(6) Uani 1 1 d D U . . .
C6_28 C 0.7471(5) 0.0773(6) 0.6444(5) 0.108(6) Uani 1 1 d D U . . .
C7_28 C 0.6488(8) 0.1111(12) 0.6411(10) 0.194(15) Uani 1 1 d D U . . .
H7_28 H 0.651171 0.132871 0.618938 0.233 Uiso 1 1 calc R U . . .
O8_28 O 0.6476(6) 0.0503(7) 0.7115(6) 0.146(7) Uani 1 1 d D U . . .
O9_28 O 0.7479(5) 0.1121(5) 0.6139(4) 0.120(5) Uani 1 1 d D U . . .
H9_28 H 0.760224 0.128849 0.622044 0.144 Uiso 1 1 d R U . . .
C1_29 C 0.1797(5) 0.3847(4) 0.6837(4) 0.070(4) Uani 1 1 d D U . . .
C2_29 C 0.2025(5) 0.3341(4) 0.6768(4) 0.091(5) Uani 1 1 d D U . . .
C3_29 C 0.1844(6) 0.3036(4) 0.7028(5) 0.085(5) Uani 1 1 d D U . . .
C4_29 C 0.1474(6) 0.3218(5) 0.7361(5) 0.100(6) Uani 1 1 d D U . . .
H4_29 H 0.136353 0.300392 0.753137 0.120 Uiso 1 1 calc R U . . .
C5_29 C 0.1264(6) 0.3709(5) 0.7450(5) 0.099(6) Uani 1 1 d D U . . .
C6_29 C 0.1433(6) 0.4022(5) 0.7178(5) 0.118(7) Uani 1 1 d D U . . .
C7_29 C 0.2000(8) 0.4181(6) 0.6569(6) 0.100(6) Uani 1 1 d D U . . .
H7_29 H 0.230165 0.406155 0.638337 0.120 Uiso 1 1 calc R U . . .
O8_29 O 0.2439(7) 0.3176(7) 0.6469(6) 0.150(7) Uani 1 1 d D U . . .
H8_29 H 0.265304 0.294022 0.667090 0.180 Uiso 1 1 d R U . . .
O9_29 O 0.1238(6) 0.4498(5) 0.7259(5) 0.120(5) Uani 1 1 d D U . . .
C1_30 C 0.3555(4) 0.1825(5) 0.7177(4) 0.090(5) Uani 1 1 d D U . . .
C2_30 C 0.3101(5) 0.2121(5) 0.6973(4) 0.089(5) Uani 1 1 d D U . . .
C3_30 C 0.2600(4) 0.2205(5) 0.7176(4) 0.074(4) Uani 1 1 d D U . . .
C4_30 C 0.2578(5) 0.1980(5) 0.7566(4) 0.078(4) Uani 1 1 d D U . . .
H4_30 H 0.224784 0.202488 0.769624 0.094 Uiso 1 1 calc R U . . .
C5_30 C 0.3016(5) 0.1691(6) 0.7777(4) 0.100(6) Uani 1 1 d D U . . .
C6_30 C 0.3522(5) 0.1610(5) 0.7581(4) 0.097(5) Uani 1 1 d D U . . .
C7_30 C 0.4094(5) 0.1737(6) 0.6963(6) 0.078(5) Uani 1 1 d D U . . .
H7_30 H 0.438541 0.160684 0.711635 0.093 Uiso 1 1 calc R U . . .
O8_30 O 0.3150(6) 0.2291(6) 0.6575(4) 0.119(5) Uani 1 1 d D U . . .
O9_30 O 0.3967(6) 0.1326(7) 0.7763(5) 0.138(6) Uani 1 1 d D U . . .
H9_30 H 0.395328 0.143064 0.798557 0.165 Uiso 1 1 d R U . . .
C1_31 C 0.3248(5) 0.2198(5) 0.8966(5) 0.095(5) Uani 1 1 d D U . . .
C2_31 C 0.3309(5) 0.1857(6) 0.8690(5) 0.108(6) Uani 1 1 d D U . . .
C3_31 C 0.2852(6) 0.1879(6) 0.8543(6) 0.106(6) Uani 1 1 d D U . . .
C4_31 C 0.2364(5) 0.2230(5) 0.8692(5) 0.085(5) Uani 1 1 d D U . . .
H4_31 H 0.206320 0.225044 0.859291 0.102 Uiso 1 1 calc R U . . .
C5_31 C 0.2298(5) 0.2551(6) 0.8980(6) 0.125(8) Uani 1 1 d D U . . .
C6_31 C 0.2749(5) 0.2550(5) 0.9106(5) 0.086(5) Uani 1 1 d D U . . .
C7_31 C 0.3732(6) 0.2180(8) 0.9126(7) 0.096(6) Uani 1 1 d D U . . .
H7_31 H 0.370630 0.245238 0.924612 0.115 Uiso 1 1 calc R U . . .
O8_31 O 0.3805(6) 0.1514(7) 0.8574(6) 0.153(7) Uani 1 1 d D U . . .
O9_31 O 0.2721(6) 0.2885(6) 0.9355(6) 0.135(6) Uani 1 1 d D U . . .
H9_31 H 0.250277 0.315953 0.927150 0.162 Uiso 1 1 d R U . . .
C1_32 C 0.1433(6) 0.4270(5) 0.8624(5) 0.114(6) Uani 1 1 d D U . . .
C2_32 C 0.1633(6) 0.3826(5) 0.8876(5) 0.106(6) Uani 1 1 d D U . . .
C3_32 C 0.1562(7) 0.3417(5) 0.8790(5) 0.105(6) Uani 1 1 d D U . . .
C4_32 C 0.1264(6) 0.3477(5) 0.8469(5) 0.086(5) Uani 1 1 d D U . . .
H4_32 H 0.120106 0.321297 0.842030 0.103 Uiso 1 1 calc R U . . .
C5_32 C 0.1055(7) 0.3912(5) 0.8220(5) 0.106(6) Uani 1 1 d D U . . .
C6_32 C 0.1167(6) 0.4305(5) 0.8285(5) 0.109(6) Uani 1 1 d D U . . .
C7_32 C 0.1466(10) 0.4722(6) 0.8744(8) 0.115(7) Uani 1 1 d D U . . .
H7_32 H 0.135366 0.501294 0.857172 0.138 Uiso 1 1 calc R U . . .
O8_32 O 0.1864(7) 0.3798(6) 0.9215(5) 0.127(6) Uani 1 1 d D U . . .
O9_32 O 0.1025(8) 0.4719(6) 0.8020(6) 0.156(7) Uani 1 1 d D U . . .
H9_32 H 0.121208 0.464860 0.780081 0.187 Uiso 1 1 d R U . . .
C1_33 C 0.3378(5) 0.7913(6) 0.1447(4) 0.102(5) Uani 1 1 d D U . . .
C2_33 C 0.3226(5) 0.8172(5) 0.1806(4) 0.095(5) Uani 1 1 d D U . . .
C3_33 C 0.3493(6) 0.8435(6) 0.1897(4) 0.088(5) Uani 1 1 d D U . . .
C4_33 C 0.3919(6) 0.8429(6) 0.1624(5) 0.102(6) Uani 1 1 d D U . . .
H4_33 H 0.410258 0.859860 0.168046 0.122 Uiso 1 1 calc R U . . .
C5_33 C 0.4073(5) 0.8176(6) 0.1269(5) 0.090(5) Uani 1 1 d D U . . .
C6_33 C 0.3809(6) 0.7912(5) 0.1180(4) 0.096(5) Uani 1 1 d D U . . .
C7_33 C 0.3062(10) 0.7659(9) 0.1350(8) 0.135(8) Uani 1 1 d D U . . .
H7_33 H 0.272046 0.773726 0.147067 0.161 Uiso 1 1 calc R U . . .
O8_33 O 0.2812(5) 0.8160(6) 0.2065(4) 0.106(4) Uani 1 1 d D U . . .
H8_33 H 0.292408 0.799084 0.227726 0.127 Uiso 1 1 d R U . . .
O9_33 O 0.3970(7) 0.7675(5) 0.0824(4) 0.133(6) Uani 1 1 d D U . . .
C1_34 C 0.5737(5) 0.6994(4) 0.0967(4) 0.083(5) Uani 1 1 d D U . . .
C2_34 C 0.5241(5) 0.7361(4) 0.0861(4) 0.085(5) Uani 1 1 d D U . . .
C3_34 C 0.5048(5) 0.7830(4) 0.1010(5) 0.072(4) Uani 1 1 d D U . . .
C4_34 C 0.5342(5) 0.7899(4) 0.1275(5) 0.071(4) Uani 1 1 d D U . . .
H4_34 H 0.521222 0.821029 0.137429 0.085 Uiso 1 1 calc R U . . .
C5_34 C 0.5815(5) 0.7534(4) 0.1403(5) 0.080(5) Uani 1 1 d D U . . .
C6_34 C 0.6026(5) 0.7070(4) 0.1241(4) 0.080(5) Uani 1 1 d D U . . .
C7_34 C 0.5946(7) 0.6502(4) 0.0791(5) 0.076(5) Uani 1 1 d D U . . .
H7_34 H 0.573451 0.639659 0.067774 0.091 Uiso 1 1 calc R U . . .
O8_34 O 0.4942(6) 0.7241(5) 0.0651(5) 0.112(5) Uani 1 1 d D U . . .
H8_34 H 0.463070 0.738337 0.074060 0.135 Uiso 1 1 d R U . . .
O9_34 O 0.6505(6) 0.6716(6) 0.1323(5) 0.132(6) Uani 1 1 d D U . . .
C1_35 C 0.6209(5) 0.6860(4) 0.2721(3) 0.084(5) Uani 1 1 d D U . . .
C2_35 C 0.6330(5) 0.7002(4) 0.2311(4) 0.093(5) Uani 1 1 d D U . . .
C3_35 C 0.6024(5) 0.7486(4) 0.2148(4) 0.078(5) Uani 1 1 d D U . . .
C4_35 C 0.5606(5) 0.7809(4) 0.2398(4) 0.067(4) Uani 1 1 d D U . . .
H4_35 H 0.540290 0.812874 0.228715 0.080 Uiso 1 1 calc R U . . .
C5_35 C 0.5477(5) 0.7677(4) 0.2804(4) 0.070(4) Uani 1 1 d D U . . .
C6_35 C 0.5783(5) 0.7187(4) 0.2967(4) 0.096(6) Uani 1 1 d D U . . .
C7_35 C 0.6549(7) 0.6345(5) 0.2906(5) 0.072(5) Uani 1 1 d D U . . .
H7_35 H 0.680308 0.611211 0.273467 0.086 Uiso 1 1 calc R U . . .
O8_35 O 0.6736(5) 0.6657(4) 0.2081(4) 0.105(4) Uani 1 1 d D U . . .
H8_35 H 0.663670 0.665199 0.185943 0.126 Uiso 1 1 d R U . . .
O9_35 O 0.5660(4) 0.7019(4) 0.3348(4) 0.082(3) Uani 1 1 d D U . . .
C1_36 C 0.3831(5) 0.7711(5) 0.3211(4) 0.102(6) Uani 1 1 d D U . . .
C2_36 C 0.4312(5) 0.7704(4) 0.3262(4) 0.077(4) Uani 1 1 d D U . . .
C3_36 C 0.4489(5) 0.8019(5) 0.3009(4) 0.083(5) Uani 1 1 d D U . . .
C4_36 C 0.4182(5) 0.8330(5) 0.2699(4) 0.074(4) Uani 1 1 d D U . . .
H4_36 H 0.430625 0.852983 0.252275 0.089 Uiso 1 1 calc R U . . .
C5_36 C 0.3699(6) 0.8351(5) 0.2645(5) 0.089(5) Uani 1 1 d D U . . .
C6_36 C 0.3529(5) 0.8028(5) 0.2899(5) 0.104(6) Uani 1 1 d D U . . .
C7_36 C 0.3646(7) 0.7371(6) 0.3490(6) 0.084(5) Uani 1 1 d D U . . .
H7_36 H 0.384650 0.716416 0.369953 0.100 Uiso 1 1 calc R U . . .
O8_36 O 0.4624(5) 0.7345(5) 0.3533(4) 0.100(4) Uani 1 1 d D U . . .
H8_36 H 0.490079 0.716076 0.340786 0.120 Uiso 1 1 d R U . . .
O9_36 O 0.3091(5) 0.8002(6) 0.2819(5) 0.112(5) Uani 1 1 d D U . . .
C1_37 C 0.8571(4) 0.3731(3) 0.1029(4) 0.058(3) Uani 1 1 d D U . . .
C2_37 C 0.8781(5) 0.3901(4) 0.1299(4) 0.085(5) Uani 1 1 d D U . . .
C3_37 C 0.9253(5) 0.3564(4) 0.1475(4) 0.071(5) Uani 1 1 d D U . . .
C4_37 C 0.9488(5) 0.3075(4) 0.1376(4) 0.069(4) Uani 1 1 d D U . . .
H4_37 H 0.979765 0.285494 0.149311 0.083 Uiso 1 1 calc R U . . .
C5_37 C 0.9284(5) 0.2902(4) 0.1112(5) 0.081(5) Uani 1 1 d D U . . .
C6_37 C 0.8803(5) 0.3234(4) 0.0948(4) 0.069(4) Uani 1 1 d D U . . .
C7_37 C 0.8088(6) 0.4095(6) 0.0822(6) 0.089(6) Uani 1 1 d D U . . .
H7_37 H 0.789616 0.399074 0.068267 0.106 Uiso 1 1 calc R U . . .
O8_37 O 0.8556(5) 0.4393(4) 0.1359(4) 0.084(4) Uani 1 1 d D U . . .
O9_37 O 0.8560(5) 0.3069(5) 0.0724(4) 0.090(4) Uani 1 1 d D U . . .
H9_37 H 0.853504 0.282619 0.084857 0.108 Uiso 1 1 d R U . . .
C1_38 C 0.4188(4) 0.1543(4) 0.3973(4) 0.080(5) Uani 1 1 d D U . . .
C2_38 C 0.3895(5) 0.1450(5) 0.3713(5) 0.113(7) Uani 1 1 d D U . . .
C3_38 C 0.4120(6) 0.0990(5) 0.3541(6) 0.098(6) Uani 1 1 d D U . . .
C4_38 C 0.4620(6) 0.0649(5) 0.3641(5) 0.095(6) Uani 1 1 d D U . . .
H4_38 H 0.476900 0.034411 0.352585 0.115 Uiso 1 1 calc R U . . .
C5_38 C 0.4910(5) 0.0732(5) 0.3899(5) 0.088(5) Uani 1 1 d D U . . .
C6_38 C 0.4701(4) 0.1197(4) 0.4057(4) 0.069(4) Uani 1 1 d D U . . .
C7_38 C 0.3927(7) 0.2020(5) 0.4185(6) 0.089(6) Uani 1 1 d D U . . .
H7_38 H 0.406994 0.205738 0.440941 0.107 Uiso 1 1 calc R U . . .
O8_38 O 0.3425(5) 0.1813(4) 0.3606(4) 0.084(4) Uani 1 1 d D U . . .
O9_38 O 0.4976(5) 0.1348(5) 0.4267(4) 0.106(5) Uani 1 1 d D U . . .
H9_38 H 0.527145 0.127470 0.414566 0.128 Uiso 1 1 d R U . . .
C1_39 C 0.6556(5) 0.0668(6) 0.3481(4) 0.097(5) Uani 1 1 d D U . . .
C2_39 C 0.6157(5) 0.0630(5) 0.3771(4) 0.088(5) Uani 1 1 d D U . . .
C3_39 C 0.5899(6) 0.0357(6) 0.3690(4) 0.084(5) Uani 1 1 d D U . . .
C4_39 C 0.6052(5) 0.0124(4) 0.3325(4) 0.062(4) Uani 1 1 d D U . . .
H4_39 H 0.589114 -0.006915 0.327567 0.074 Uiso 1 1 calc R U . . .
C5_39 C 0.6434(6) 0.0164(6) 0.3031(4) 0.095(5) Uani 1 1 d D U . . .
C6_39 C 0.6698(6) 0.0435(6) 0.3111(4) 0.101(6) Uani 1 1 d D U . . .
C7_39 C 0.6819(7) 0.0979(7) 0.3558(6) 0.082(5) Uani 1 1 d D U . . .
H7_39 H 0.700372 0.108197 0.333963 0.098 Uiso 1 1 calc R U . . .
O8_39 O 0.6033(5) 0.0874(5) 0.4119(4) 0.099(4) Uani 1 1 d D U . . .
O9_39 O 0.7094(5) 0.0473(5) 0.2853(4) 0.092(4) Uani 1 1 d D U . . .
H9_39 H 0.702716 0.050467 0.261255 0.111 Uiso 1 1 d R U . . .
C1_40 C 0.6139(5) 0.0826(5) 0.1731(4) 0.094(5) Uani 1 1 d D U . . .
C2_40 C 0.6459(5) 0.0504(5) 0.2033(4) 0.091(5) Uani 1 1 d D U . . .
C3_40 C 0.6286(6) 0.0189(5) 0.2294(5) 0.097(6) Uani 1 1 d D U . . .
C4_40 C 0.5806(6) 0.0203(5) 0.2238(5) 0.085(5) Uani 1 1 d D U . . .
H4_40 H 0.569646 -0.001325 0.240575 0.102 Uiso 1 1 calc R U . . .
C5_40 C 0.5481(6) 0.0520(5) 0.1946(5) 0.091(5) Uani 1 1 d D U . . .
C6_40 C 0.5649(5) 0.0843(5) 0.1692(4) 0.085(5) Uani 1 1 d D U . . .
C7_40 C 0.6342(9) 0.1143(8) 0.1434(7) 0.125(9) Uani 1 1 d D U . . .
H7_40 H 0.610470 0.139586 0.126864 0.150 Uiso 1 1 calc R U . . .
O8_40 O 0.6939(5) 0.0481(6) 0.2064(5) 0.114(5) Uani 1 1 d D U . . .
O9_40 O 0.5326(6) 0.1187(4) 0.1419(4) 0.098(4) Uani 1 1 d D U . . .
H9_40 H 0.503170 0.119441 0.145880 0.118 Uiso 1 1 d R U . . .
C1_41 C 0.3723(5) 0.1707(4) 0.2219(3) 0.084(5) Uani 1 1 d D U . . .
C2_41 C 0.3590(5) 0.1568(4) 0.2626(4) 0.092(5) Uani 1 1 d D U . . .
C3_41 C 0.3894(6) 0.1082(5) 0.2792(4) 0.077(5) Uani 1 1 d D U . . .
C4_41 C 0.4332(6) 0.0774(5) 0.2555(4) 0.096(6) Uani 1 1 d D U . . .
H4_41 H 0.453945 0.045765 0.266917 0.115 Uiso 1 1 calc R U . . .
C5_41 C 0.4481(5) 0.0910(5) 0.2157(4) 0.083(5) Uani 1 1 d D U . . .
C6_41 C 0.4163(5) 0.1384(4) 0.1979(4) 0.066(4) Uani 1 1 d D U . . .
C7_41 C 0.3412(9) 0.2222(5) 0.2027(6) 0.109(8) Uani 1 1 d D U . . .
H7_41 H 0.311724 0.244360 0.218006 0.130 Uiso 1 1 calc R U . . .
O8_41 O 0.3168(5) 0.1886(5) 0.2863(4) 0.109(5) Uani 1 1 d D U . . .
H8_41 H 0.327442 0.193259 0.306620 0.130 Uiso 1 1 d R U . . .
O9_41 O 0.4261(6) 0.1491(5) 0.1566(4) 0.102(4) Uani 1 1 d D U . . .
C1_42 C 0.1358(5) 0.4429(4) 0.3629(4) 0.092(5) Uani 1 1 d D U . . .
C2_42 C 0.1133(5) 0.4872(4) 0.3827(4) 0.079(5) Uani 1 1 d D U . . .
C3_42 C 0.0688(6) 0.5287(5) 0.3680(5) 0.092(6) Uani 1 1 d D U . . .
C4_42 C 0.0489(6) 0.5237(5) 0.3339(5) 0.098(6) Uani 1 1 d D U . . .
H4_42 H 0.019115 0.550450 0.324178 0.118 Uiso 1 1 calc R U . . .
C5_42 C 0.0711(7) 0.4806(6) 0.3132(5) 0.121(8) Uani 1 1 d D U . . .
C6_42 C 0.1153(6) 0.4396(5) 0.3275(4) 0.092(5) Uani 1 1 d D U . . .
C7_42 C 0.1833(8) 0.3994(7) 0.3792(7) 0.123(8) Uani 1 1 d D U . . .
H7_42 H 0.194856 0.368611 0.369004 0.148 Uiso 1 1 calc R U . . .
O8_42 O 0.1329(7) 0.4906(6) 0.4168(5) 0.128(6) Uani 1 1 d D U . . .
O9_42 O 0.1408(6) 0.3981(5) 0.3059(5) 0.110(5) Uani 1 1 d D U . . .
H9_42 H 0.139876 0.406247 0.281053 0.131 Uiso 1 1 d R U . . .
C1_43 C 0.1332(5) 0.4837(4) 0.1774(4) 0.080(4) Uani 1 1 d D U . . .
C2_43 C 0.1131(5) 0.4662(4) 0.2142(4) 0.080(4) Uani 1 1 d D U . . .
C3_43 C 0.0664(5) 0.4987(5) 0.2365(4) 0.069(4) Uani 1 1 d D U . . .
C4_43 C 0.0411(6) 0.5472(5) 0.2208(5) 0.097(6) Uani 1 1 d D U . . .
H4_43 H 0.009141 0.568205 0.234328 0.117 Uiso 1 1 calc R U . . .
C5_43 C 0.0616(5) 0.5658(4) 0.1854(5) 0.081(5) Uani 1 1 d D U . . .
C6_43 C 0.1089(5) 0.5341(5) 0.1642(4) 0.092(5) Uani 1 1 d D U . . .
C7_43 C 0.1829(7) 0.4483(8) 0.1539(7) 0.131(9) Uani 1 1 d D U . . .
H7_43 H 0.197538 0.459540 0.130063 0.157 Uiso 1 1 calc R U . . .
O8_43 O 0.1391(6) 0.4184(5) 0.2290(5) 0.125(5) Uani 1 1 d D U . . .
O9_43 O 0.1367(6) 0.5509(5) 0.1344(4) 0.117(5) Uani 1 1 d D U . . .
H9_43 H 0.135691 0.576279 0.141567 0.140 Uiso 1 1 d R U . . .
C1_44 C 0.1225(5) 0.6853(5) 0.1842(4) 0.087(4) Uani 1 1 d D U . . .
C2_44 C 0.1041(5) 0.6569(5) 0.1667(4) 0.077(4) Uani 1 1 d D U . . .
C3_44 C 0.0636(6) 0.6461(6) 0.1887(5) 0.098(5) Uani 1 1 d D U . . .
C4_44 C 0.0419(5) 0.6662(5) 0.2259(4) 0.077(4) Uani 1 1 d D U . . .
H4_44 H 0.015607 0.658781 0.240827 0.092 Uiso 1 1 calc R U . . .
C5_44 C 0.0571(6) 0.6972(6) 0.2424(5) 0.102(6) Uani 1 1 d D U . . .
C6_44 C 0.0986(5) 0.7070(5) 0.2216(4) 0.095(5) Uani 1 1 d D U . . .
C7_44 C 0.1689(6) 0.6928(7) 0.1622(6) 0.078(5) Uani 1 1 d D U . . .
H7_44 H 0.182647 0.710141 0.174249 0.094 Uiso 1 1 calc R U . . .
O8_44 O 0.1224(5) 0.6422(5) 0.1280(4) 0.096(4) Uani 1 1 d D U . . .
O9_44 O 0.1183(6) 0.7340(5) 0.2368(5) 0.109(5) Uani 1 1 d D U . . .
H9_44 H 0.131906 0.719564 0.258115 0.131 Uiso 1 1 d R U . . .
C1_45 C 0.1241(5) 0.6473(5) 0.3700(4) 0.076(4) Uani 1 1 d D U . . .
C2_45 C 0.1060(5) 0.6123(5) 0.3869(5) 0.105(6) Uani 1 1 d D U . . .
C3_45 C 0.0619(5) 0.6133(5) 0.3713(5) 0.079(5) Uani 1 1 d D U . . .
C4_45 C 0.0385(5) 0.6483(5) 0.3393(5) 0.086(5) Uani 1 1 d D U . . .
H4_45 H 0.008893 0.649051 0.329686 0.103 Uiso 1 1 calc R U . . .
C5_45 C 0.0571(5) 0.6819(5) 0.3212(4) 0.081(5) Uani 1 1 d D U . . .
C6_45 C 0.1011(6) 0.6814(5) 0.3368(4) 0.105(6) Uani 1 1 d D U . . .
C7_45 C 0.1736(6) 0.6464(9) 0.3828(7) 0.108(7) Uani 1 1 d D U . . .
H7_45 H 0.191752 0.620464 0.401677 0.130 Uiso 1 1 calc R U . . .
O8_45 O 0.1347(6) 0.5754(6) 0.4152(4) 0.115(5) Uani 1 1 d D U . . .
H8_45 H 0.145975 0.548427 0.405585 0.138 Uiso 1 1 d R U . . .
O9_45 O 0.1238(7) 0.7110(6) 0.3195(5) 0.129(5) Uani 1 1 d D U . . .
C1_46 C 0.8587(5) 0.4111(4) 0.2774(3) 0.072(4) Uani 1 1 d D U . . .
C2_46 C 0.8800(5) 0.4149(4) 0.2367(3) 0.062(4) Uani 1 1 d D U . . .
C3_46 C 0.9256(5) 0.3741(4) 0.2216(4) 0.076(5) Uani 1 1 d D U . . .
C4_46 C 0.9468(5) 0.3308(5) 0.2470(4) 0.087(5) Uani 1 1 d D U . . .
H4_46 H 0.976551 0.303824 0.236608 0.104 Uiso 1 1 calc R U . . .
C5_46 C 0.9256(5) 0.3261(4) 0.2871(4) 0.063(4) Uani 1 1 d D U . . .
C6_46 C 0.8808(5) 0.3675(4) 0.3026(4) 0.085(5) Uani 1 1 d D U . . .
C7_46 C 0.8104(5) 0.4553(5) 0.2948(5) 0.066(4) Uani 1 1 d D U . . .
H7_46 H 0.792457 0.482582 0.276939 0.080 Uiso 1 1 calc R U . . .
O8_46 O 0.8578(4) 0.4584(3) 0.2132(3) 0.067(3) Uani 1 1 d D U . . .
H8_46 H 0.864705 0.453093 0.188662 0.081 Uiso 1 1 d R U . . .
O9_46 O 0.8614(4) 0.3654(4) 0.3425(3) 0.079(3) Uani 1 1 d D U . . .
C1_47 C 0.8682(5) 0.2068(4) 0.3306(4) 0.072(4) Uani 1 1 d D U . . .
C2_47 C 0.8942(5) 0.1725(5) 0.3006(4) 0.087(5) Uani 1 1 d D U . . .
C3_47 C 0.9384(5) 0.1734(5) 0.2755(4) 0.068(4) Uani 1 1 d D U . . .
C4_47 C 0.9564(4) 0.2073(4) 0.2809(4) 0.068(4) Uani 1 1 d D U . . .
H4_47 H 0.986018 0.207297 0.264693 0.082 Uiso 1 1 calc R U . . .
C5_47 C 0.9306(5) 0.2415(5) 0.3104(5) 0.084(5) Uani 1 1 d D U . . .
C6_47 C 0.8860(5) 0.2420(4) 0.3348(4) 0.079(4) Uani 1 1 d D U . . .
C7_47 C 0.8196(6) 0.2075(8) 0.3564(5) 0.085(5) Uani 1 1 d D U . . .
H7_47 H 0.795203 0.236414 0.368334 0.102 Uiso 1 1 calc R U . . .
O8_47 O 0.8760(5) 0.1391(5) 0.2969(5) 0.101(4) Uani 1 1 d D U . . .
O9_47 O 0.8565(5) 0.2779(5) 0.3612(4) 0.101(4) Uani 1 1 d D U . . .
H9_47 H 0.861189 0.302666 0.353878 0.121 Uiso 1 1 d R U . . .
C1_48 C 0.8722(5) 0.1688(4) 0.1548(3) 0.071(4) Uani 1 1 d D U . . .
C2_48 C 0.8913(5) 0.1969(5) 0.1266(4) 0.082(4) Uani 1 1 d D U . . .
C3_48 C 0.9333(6) 0.2057(6) 0.1352(4) 0.088(5) Uani 1 1 d D U . . .
C4_48 C 0.9557(5) 0.1844(6) 0.1724(4) 0.088(5) Uani 1 1 d D U . . .
H4_48 H 0.983347 0.190095 0.178572 0.106 Uiso 1 1 calc R U . . .
C5_48 C 0.9384(6) 0.1553(6) 0.2004(4) 0.084(5) Uani 1 1 d D U . . .
C6_48 C 0.8952(5) 0.1481(5) 0.1922(4) 0.081(4) Uani 1 1 d D U . . .
C7_48 C 0.8263(5) 0.1607(6) 0.1456(6) 0.071(4) Uani 1 1 d D U . . .
H7_48 H 0.807885 0.149535 0.166892 0.085 Uiso 1 1 calc R U . . .
O8_48 O 0.8702(6) 0.2146(5) 0.0900(4) 0.102(4) Uani 1 1 d D U . . .
O9_48 O 0.8751(5) 0.1229(5) 0.2200(4) 0.100(4) Uani 1 1 d D U . . .
H9_48 H 0.857690 0.139999 0.239111 0.120 Uiso 1 1 d R U . . .

loop_
_atom_site_aniso_label
_atom_site_aniso_U_11
_atom_site_aniso_U_22
_atom_site_aniso_U_33
_atom_site_aniso_U_23
_atom_site_aniso_U_13
_atom_site_aniso_U_12
C11 0.052(9) 0.046(8) 0.077(11) -0.017(8) -0.017(8) -0.014(7)
C12 0.13(2) 0.082(15) 0.13(2) -0.021(13) -0.013(16) -0.057(15)
C13 0.071(12) 0.044(9) 0.123(17) -0.017(10) -0.033(12) -0.014(8)
C14 0.111(17) 0.077(13) 0.118(18) 0.004(12) -0.046(14) -0.040(12)
C15 0.044(8) 0.055(8) 0.039(8) -0.021(7) -0.006(6) -0.006(7)
C16 0.099(14) 0.057(10) 0.072(12) -0.011(8) -0.024(10) -0.029(10)
C17 0.048(9) 0.077(11) 0.076(12) 0.006(9) -0.002(8) -0.029(9)
C18 0.092(14) 0.050(10) 0.096(14) 0.005(9) -0.021(11) -0.028(10)
C19 0.123(19) 0.103(17) 0.084(16) -0.032(13) 0.000(14) -0.039(15)
C20 0.122(19) 0.082(15) 0.13(2) -0.034(13) 0.025(15) -0.054(14)
C21 0.062(10) 0.076(11) 0.040(9) -0.002(8) -0.014(8) -0.017(9)
C22 0.117(17) 0.065(12) 0.097(15) 0.016(10) -0.021(13) -0.051(12)
C23 0.088(17) 0.18(3) 0.104(19) -0.017(18) 0.003(14) -0.076(18)
C24 0.071(13) 0.056(11) 0.20(3) -0.021(13) -0.012(15) -0.023(10)
C25 0.088(17) 0.15(3) 0.101(19) -0.028(17) -0.021(14) -0.017(17)
C26 0.104(18) 0.064(13) 0.20(3) 0.010(15) -0.050(18) -0.036(13)
C27 0.099(15) 0.080(12) 0.063(11) 0.026(9) -0.032(10) -0.059(12)
C28 0.16(3) 0.14(3) 0.14(3) 0.05(2) -0.02(2) -0.03(2)
C29 0.112(17) 0.086(13) 0.075(13) -0.014(10) 0.005(12) -0.066(13)
C30 0.08(2) 0.16(3) 0.39(7) -0.08(4) -0.05(3) -0.03(2)
C31 0.26(4) 0.11(2) 0.13(2) 0.004(18) 0.02(3) -0.11(3)
C32 0.11(2) 0.23(4) 0.11(2) -0.01(2) -0.021(17) -0.07(2)
C33 0.17(3) 0.087(16) 0.104(19) -0.016(14) -0.002(18) -0.050(18)
C34 0.11(2) 0.13(2) 0.13(2) -0.030(17) -0.047(17) -0.007(17)
C35 0.086(14) 0.081(13) 0.104(16) 0.000(12) 0.000(12) -0.042(11)
C36 0.089(15) 0.091(15) 0.14(2) -0.025(13) 0.004(14) -0.056(13)
C37 0.072(12) 0.052(9) 0.105(15) -0.024(9) -0.023(10) -0.030(9)
C38 0.085(13) 0.053(9) 0.089(13) -0.009(9) -0.018(10) -0.030(9)
C39 0.16(2) 0.053(11) 0.068(13) -0.008(9) -0.014(14) -0.011(13)
C40 0.060(11) 0.084(12) 0.072(12) -0.012(9) -0.010(9) -0.026(10)
C41 0.075(11) 0.038(7) 0.046(8) -0.015(6) 0.005(7) -0.028(7)
C42 0.071(13) 0.078(13) 0.115(17) -0.021(12) -0.022(12) -0.015(10)
C43 0.033(8) 0.056(9) 0.075(11) -0.012(8) 0.003(7) -0.003(7)
C44 0.091(14) 0.095(14) 0.096(15) -0.019(11) -0.007(12) -0.054(12)
C45 0.23(4) 0.043(11) 0.17(3) 0.020(14) -0.08(3) -0.053(17)
C46 0.086(16) 0.080(15) 0.19(3) -0.019(16) 0.027(17) -0.035(13)
C47 0.105(16) 0.043(9) 0.114(17) -0.022(10) -0.041(13) -0.005(10)
C48 0.070(13) 0.069(12) 0.14(2) 0.001(12) -0.032(13) -0.026(10)
C49 0.057(11) 0.089(13) 0.084(14) -0.029(11) -0.015(10) -0.016(10)
C50 0.12(2) 0.090(15) 0.095(17) -0.004(12) -0.014(14) -0.032(14)
C51 0.31(4) 0.13(2) 0.065(14) -0.009(13) 0.004(19) -0.17(3)
C52 0.045(8) 0.042(8) 0.063(10) -0.008(7) -0.002(7) -0.010(6)
C53 0.105(18) 0.13(2) 0.13(2) -0.002(16) -0.020(15) -0.074(17)
C54 0.12(2) 0.066(14) 0.20(3) 0.016(16) -0.03(2) -0.003(14)
C55 0.068(14) 0.15(2) 0.13(2) -0.051(17) 0.012(13) -0.060(15)
C56 0.076(13) 0.075(13) 0.111(17) -0.004(11) 0.009(12) -0.025(11)
C57 0.060(10) 0.071(10) 0.063(10) 0.002(8) -0.003(8) -0.038(9)
C58 0.18(3) 0.039(10) 0.083(15) 0.010(9) 0.006(15) 0.034(13)
C59 0.110(19) 0.089(16) 0.14(2) -0.018(15) -0.036(17) -0.030(14)
C60 0.16(3) 0.16(3) 0.089(17) -0.018(16) -0.003(16) -0.10(2)
C61 0.14(2) 0.049(10) 0.072(13) -0.014(9) -0.011(13) 0.000(12)
C62 0.23(4) 0.087(19) 0.22(4) 0.00(2) 0.06(3) -0.08(2)
C63 0.082(15) 0.115(18) 0.081(15) 0.006(13) -0.017(12) 0.000(13)
C64 0.14(3) 0.13(3) 0.27(5) 0.01(3) -0.03(3) -0.08(2)
C65 0.060(11) 0.082(12) 0.059(11) -0.016(9) -0.003(9) -0.006(10)
C66 0.084(18) 0.13(2) 0.20(3) -0.01(2) -0.036(19) -0.010(17)
C67 0.12(2) 0.087(16) 0.13(2) -0.035(15) 0.004(17) -0.027(15)
C68 0.15(3) 0.074(16) 0.19(3) -0.046(17) 0.01(2) 0.009(16)
C69 0.068(13) 0.113(17) 0.118(19) -0.016(14) -0.010(12) -0.047(13)
C70 0.058(12) 0.067(13) 0.20(3) -0.006(14) -0.036(14) -0.011(10)
C71 0.11(2) 0.14(2) 0.11(2) 0.044(17) -0.023(16) -0.022(18)
C72 0.15(2) 0.075(16) 0.16(3) -0.004(15) -0.04(2) -0.002(16)
C73 0.17(2) 0.096(16) 0.075(14) -0.005(12) -0.002(15) -0.087(18)
C74 0.54(11) 0.20(4) 0.36(7) 0.08(4) -0.27(7) -0.26(6)
N1_1 0.075(9) 0.042(7) 0.072(9) 0.007(6) -0.020(8) -0.019(7)
N2_1 0.055(7) 0.026(5) 0.042(6) -0.002(5) -0.009(5) -0.019(5)
N3_1 0.120(16) 0.145(18) 0.080(13) -0.004(12) -0.019(11) -0.058(14)
C1_1 0.104(14) 0.043(9) 0.068(12) 0.003(8) -0.016(10) -0.030(9)
C2_1 0.35(7) 0.27(5) 0.10(3) -0.02(3) 0.01(3) -0.21(5)
C3_1 0.098(16) 0.093(15) 0.085(16) -0.002(12) 0.005(12) -0.038(13)
C4_1 0.22(3) 0.079(14) 0.080(15) -0.017(12) -0.018(17) -0.087(18)
C5_1 0.069(11) 0.052(9) 0.083(13) 0.002(9) -0.012(9) -0.032(8)
C6_1 0.122(16) 0.051(10) 0.072(12) 0.009(8) -0.026(11) -0.051(10)
N1_2 0.084(9) 0.046(7) 0.054(8) 0.000(6) -0.013(7) -0.035(7)
N2_2 0.060(8) 0.053(8) 0.064(9) -0.021(7) 0.015(7) -0.025(7)
N3_2 0.15(2) 0.142(19) 0.126(18) 0.030(15) -0.014(15) -0.084(17)
C1_2 0.081(14) 0.089(15) 0.103(17) -0.020(13) -0.008(12) -0.025(12)
C2_2 0.095(14) 0.084(13) 0.077(13) -0.013(10) 0.003(11) -0.056(12)
C3_2 0.066(11) 0.074(12) 0.064(11) -0.020(9) 0.004(9) -0.033(9)
C4_2 0.097(17) 0.099(18) 0.16(3) 0.035(17) -0.026(17) -0.053(15)
C5_2 0.092(14) 0.059(11) 0.070(12) -0.031(9) 0.019(10) -0.024(10)
C6_2 0.052(8) 0.034(7) 0.041(8) -0.012(6) 0.006(6) -0.017(6)
N1_3 0.064(8) 0.042(6) 0.046(7) -0.008(5) -0.001(6) -0.028(6)
N2_3 0.057(7) 0.025(5) 0.054(7) -0.001(5) -0.004(6) -0.012(5)
N3_3 0.29(4) 0.106(17) 0.119(19) -0.038(14) 0.03(2) -0.09(2)
C1_3 0.076(11) 0.056(9) 0.054(10) -0.007(8) 0.003(8) -0.036(8)
C2_3 0.14(2) 0.082(14) 0.096(17) 0.004(12) -0.027(15) -0.053(15)
C3_3 0.12(2) 0.13(2) 0.087(16) -0.007(15) -0.007(14) -0.079(18)
C4_3 0.106(16) 0.075(13) 0.073(13) -0.036(11) 0.012(12) -0.016(11)
C5_3 0.106(17) 0.039(10) 0.19(3) -0.018(13) -0.040(17) -0.030(11)
C6_3 0.078(12) 0.048(9) 0.092(14) -0.017(9) 0.002(10) -0.022(9)
N1_4 0.092(11) 0.044(7) 0.069(10) -0.007(7) -0.022(8) -0.023(7)
N2_4 0.070(9) 0.054(8) 0.083(10) -0.001(7) -0.020(8) -0.030(7)
N3_4 0.20(2) 0.099(14) 0.15(2) 0.041(13) -0.084(18) -0.092(16)
C1_4 0.104(15) 0.066(12) 0.090(14) 0.028(10) -0.041(12) -0.047(11)
C2_4 0.125(18) 0.045(10) 0.119(18) -0.002(11) -0.032(15) -0.023(11)
C3_4 0.20(3) 0.062(12) 0.088(15) 0.022(11) -0.095(18) -0.045(15)
C4_4 0.108(17) 0.093(15) 0.096(16) -0.002(12) -0.037(14) -0.039(13)
C5_4 0.101(15) 0.055(11) 0.101(15) -0.004(10) -0.053(13) -0.019(10)
C6_4 0.060(9) 0.029(7) 0.055(9) -0.005(6) 0.001(7) -0.011(7)
N1_5 0.116(17) 0.103(15) 0.129(19) -0.036(13) -0.049(14) 0.005(13)
N2_5 0.041(7) 0.056(7) 0.056(8) -0.018(6) -0.001(6) -0.021(6)
N3_5 0.14(2) 0.29(4) 0.13(2) -0.09(2) -0.011(17) -0.05(2)
C1_5 0.070(15) 0.123(19) 0.13(2) -0.065(17) -0.010(14) -0.013(13)
C2_5 0.045(11) 0.117(18) 0.15(2) -0.029(16) -0.013(13) -0.021(11)
C3_5 0.13(3) 0.22(4) 0.19(3) -0.08(3) -0.05(2) -0.08(3)
C4_5 0.065(14) 0.17(3) 0.13(2) -0.063(19) -0.002(14) -0.030(15)
C5_5 0.073(15) 0.101(16) 0.14(2) -0.042(15) -0.010(14) -0.035(13)
C6_5 0.053(10) 0.067(11) 0.083(13) -0.010(9) -0.009(10) -0.013(9)
N1_6 0.042(8) 0.081(10) 0.065(9) -0.003(8) -0.006(7) -0.017(7)
N2_6 0.029(7) 0.079(10) 0.085(10) 0.009(8) -0.002(7) -0.008(7)
N3_6 0.13(2) 0.127(19) 0.17(2) -0.020(17) 0.022(18) -0.042(16)
C1_6 0.085(15) 0.088(14) 0.098(16) 0.023(12) -0.018(13) -0.032(12)
C2_6 0.075(14) 0.078(13) 0.13(2) 0.011(13) -0.029(14) -0.020(11)
C3_6 0.14(2) 0.115(19) 0.092(18) 0.001(15) 0.019(18) -0.055(18)
C4_6 0.070(14) 0.15(2) 0.055(13) -0.012(13) 0.007(10) -0.025(14)
C5_6 0.066(13) 0.113(16) 0.082(15) 0.002(12) -0.009(11) -0.034(12)
C6_6 0.037(8) 0.057(9) 0.079(12) 0.005(8) -0.011(8) -0.012(7)
N1_7 0.039(7) 0.073(9) 0.073(10) -0.020(8) -0.013(7) -0.012(6)
N2_7 0.053(9) 0.114(14) 0.095(13) -0.024(10) 0.002(9) -0.026(9)
N3_7 0.14(2) 0.19(2) 0.097(16) -0.062(16) 0.010(14) -0.039(18)
C1_7 0.069(14) 0.114(17) 0.098(16) -0.029(13) -0.007(12) -0.029(12)
C2_7 0.16(3) 0.14(2) 0.15(3) -0.01(2) -0.05(2) -0.09(2)
C3_7 0.076(14) 0.099(15) 0.092(16) -0.031(12) -0.020(12) -0.021(12)
C4_7 0.098(17) 0.094(16) 0.100(17) -0.013(13) -0.022(14) -0.003(13)
C5_7 0.053(10) 0.080(12) 0.081(13) -0.042(10) -0.013(9) -0.003(9)
C6_7 0.040(8) 0.069(10) 0.059(10) -0.008(8) 0.006(7) -0.020(8)
N1_8 0.053(8) 0.044(7) 0.071(9) 0.014(6) 0.002(7) -0.014(6)
N2_8 0.057(10) 0.097(12) 0.116(15) 0.008(10) -0.026(10) -0.012(9)
N3_8 0.114(16) 0.16(2) 0.092(14) 0.028(13) -0.020(12) -0.046(15)
C1_8 0.035(8) 0.061(10) 0.068(11) 0.002(8) 0.007(8) -0.005(7)
C2_8 0.080(14) 0.093(14) 0.096(15) 0.027(12) -0.031(12) -0.050(12)
C3_8 0.046(10) 0.077(12) 0.090(14) -0.026(10) 0.028(10) -0.021(9)
C4_8 0.075(16) 0.14(2) 0.11(2) 0.028(17) 0.007(14) -0.038(15)
C5_8 0.049(10) 0.083(12) 0.088(14) 0.019(11) -0.016(10) -0.019(9)
C6_8 0.051(10) 0.090(13) 0.087(14) 0.011(11) 0.002(10) -0.027(10)
N1_9 0.038(6) 0.043(6) 0.075(9) 0.003(6) -0.003(6) -0.025(5)
N2_9 0.079(10) 0.088(10) 0.075(10) -0.005(8) 0.000(8) -0.065(9)
N3_9 0.144(18) 0.121(16) 0.125(17) -0.045(13) -0.002(14) -0.075(15)
C1_9 0.065(11) 0.063(10) 0.077(13) -0.005(9) -0.006(10) -0.018(9)
C2_9 0.080(17) 0.15(3) 0.15(3) -0.04(2) 0.023(17) -0.025(17)
C3_9 0.094(18) 0.070(14) 0.23(4) -0.028(17) -0.04(2) -0.031(13)
C4_9 0.077(14) 0.102(15) 0.099(16) -0.005(13) -0.007(12) -0.049(12)
C5_9 0.071(12) 0.064(11) 0.092(15) -0.021(10) -0.009(11) -0.021(10)
C6_9 0.054(10) 0.070(11) 0.078(12) 0.008(9) -0.005(9) -0.039(9)
N1_10 0.140(18) 0.091(13) 0.124(17) -0.056(12) -0.002(14) -0.038(13)
N2_10 0.084(12) 0.084(12) 0.153(19) -0.033(12) 0.020(12) -0.048(10)
N3_10 0.19(3) 0.22(3) 0.16(2) -0.11(2) 0.05(2) -0.11(2)
C1_10 0.12(2) 0.109(18) 0.14(2) -0.052(17) 0.015(18) -0.056(17)
C2_10 0.16(3) 0.26(4) 0.21(3) -0.17(3) 0.09(3) -0.16(3)
C3_10 0.20(3) 0.18(3) 0.092(19) -0.07(2) 0.04(2) -0.10(3)
C4_10 0.120(19) 0.14(2) 0.102(18) -0.058(16) 0.031(15) -0.084(18)
C5_10 0.097(15) 0.089(14) 0.109(17) -0.022(12) 0.013(13) -0.066(13)
C6_10 0.103(16) 0.116(17) 0.067(12) -0.028(11) 0.017(11) -0.066(14)
N1_11 0.072(10) 0.092(11) 0.076(10) 0.019(8) -0.024(8) -0.052(9)
N2_11 0.083(12) 0.108(13) 0.087(12) 0.000(10) -0.007(9) -0.051(11)
N3_11 0.17(2) 0.21(3) 0.085(14) 0.016(15) -0.011(14) -0.13(2)
C1_11 0.062(12) 0.112(16) 0.095(15) 0.008(13) -0.027(11) -0.049(12)
C2_11 0.100(17) 0.109(17) 0.095(17) 0.030(14) -0.008(14) -0.041(14)
C3_11 0.094(16) 0.14(2) 0.095(17) -0.030(15) -0.002(13) -0.071(15)
C4_11 0.15(2) 0.15(2) 0.099(18) 0.020(16) -0.052(17) -0.11(2)
C5_11 0.081(17) 0.21(3) 0.18(3) -0.04(3) -0.025(18) -0.08(2)
C6_11 0.14(2) 0.100(18) 0.16(3) 0.004(17) -0.03(2) -0.069(18)
N1_12 0.070(10) 0.068(9) 0.073(10) 0.008(8) -0.011(8) -0.038(8)
N2_12 0.063(8) 0.044(7) 0.070(9) 0.016(6) -0.016(7) -0.030(7)
N3_12 0.115(14) 0.089(12) 0.081(12) 0.019(9) -0.022(10) -0.044(11)
C1_12 0.075(12) 0.065(11) 0.094(15) 0.000(10) -0.021(11) -0.038(10)
C2_12 0.074(13) 0.090(13) 0.091(15) 0.013(11) -0.011(11) -0.054(11)
C3_12 0.12(2) 0.17(3) 0.20(4) -0.06(3) 0.04(2) -0.07(2)
C4_12 0.091(15) 0.110(16) 0.090(15) 0.027(12) -0.031(12) -0.067(13)
C5_12 0.087(14) 0.089(13) 0.068(12) 0.014(10) -0.010(10) -0.046(11)
C6_12 0.049(9) 0.066(10) 0.045(9) -0.005(7) -0.006(7) -0.024(8)
N1_13 0.058(8) 0.045(7) 0.066(9) -0.005(6) -0.018(7) -0.013(6)
N2_13 0.062(8) 0.037(7) 0.073(9) -0.013(6) -0.015(7) 0.006(6)
N3_13 0.104(14) 0.074(11) 0.131(16) -0.040(11) -0.023(12) 0.002(10)
C1_13 0.064(10) 0.028(7) 0.068(10) -0.001(7) -0.033(8) 0.001(7)
C2_13 0.099(15) 0.057(11) 0.106(17) -0.019(11) -0.043(13) 0.019(11)
C3_13 0.117(17) 0.053(10) 0.067(12) -0.012(9) -0.016(11) -0.022(11)
C4_13 0.135(19) 0.078(14) 0.096(16) -0.014(12) -0.047(15) -0.038(13)
C5_13 0.18(3) 0.062(13) 0.16(3) -0.022(14) -0.09(2) -0.010(16)
C6_13 0.074(12) 0.044(9) 0.105(15) -0.041(9) -0.029(11) 0.008(8)
N1_14 0.048(7) 0.023(5) 0.038(7) 0.001(5) -0.010(5) -0.003(5)
N2_14 0.039(6) 0.031(5) 0.028(6) -0.005(4) 0.000(5) 0.000(5)
N3_14 0.18(2) 0.119(17) 0.114(18) 0.036(14) -0.018(16) -0.019(16)
C1_14 0.050(9) 0.034(8) 0.077(12) 0.005(7) -0.011(8) 0.012(7)
C2_14 0.062(10) 0.053(9) 0.057(10) 0.012(8) -0.012(8) -0.003(8)
C3_14 0.088(13) 0.072(12) 0.052(11) 0.004(9) -0.015(10) -0.007(10)
C4_14 0.126(19) 0.053(11) 0.080(15) 0.008(10) 0.017(13) 0.019(11)
C5_14 0.100(15) 0.043(9) 0.086(14) -0.006(9) -0.013(12) 0.030(10)
C6_14 0.051(8) 0.039(7) 0.042(8) 0.005(6) -0.002(7) -0.012(6)
N1_15 0.077(9) 0.045(7) 0.049(8) -0.003(6) 0.011(7) -0.011(7)
N2_15 0.049(7) 0.018(5) 0.049(7) 0.003(5) -0.005(5) 0.005(5)
N3_15 0.088(12) 0.077(10) 0.080(11) -0.001(8) 0.022(9) -0.011(9)
C1_15 0.106(16) 0.067(12) 0.049(11) 0.002(9) 0.000(10) 0.004(11)
C2_15 0.087(15) 0.065(12) 0.12(2) -0.003(12) -0.008(14) -0.002(11)
C3_15 0.068(11) 0.066(10) 0.047(10) 0.013(8) -0.011(8) -0.010(9)
C4_15 0.094(15) 0.095(14) 0.046(11) -0.021(10) 0.013(10) -0.004(12)
C5_15 0.061(11) 0.061(10) 0.069(12) 0.003(9) -0.011(9) -0.007(8)
C6_15 0.075(10) 0.030(7) 0.036(8) 0.000(6) -0.004(7) -0.005(7)
N1_16 0.058(8) 0.039(7) 0.068(9) -0.018(6) -0.030(7) 0.010(6)
N2_16 0.051(7) 0.035(6) 0.065(8) -0.016(6) -0.016(6) 0.006(5)
N3_16 0.130(17) 0.143(18) 0.118(17) -0.076(14) -0.007(14) -0.035(14)
C1_16 0.077(13) 0.060(11) 0.107(17) -0.012(11) -0.024(12) -0.004(10)
C2_16 0.085(14) 0.090(14) 0.068(13) -0.022(11) -0.009(11) -0.017(11)
C3_16 0.102(15) 0.053(10) 0.083(14) -0.009(10) -0.015(12) -0.013(10)
C4_16 0.120(17) 0.070(12) 0.076(14) 0.009(10) -0.040(13) -0.028(12)
C5_16 0.073(11) 0.036(8) 0.071(11) -0.018(7) -0.028(9) -0.002(7)
C6_16 0.059(10) 0.052(9) 0.068(11) -0.015(8) -0.017(8) -0.005(8)
C1_17 0.071(8) 0.075(10) 0.092(11) -0.028(7) -0.027(8) -0.013(8)
C2_17 0.075(8) 0.087(13) 0.108(14) -0.022(8) -0.012(9) 0.000(9)
C3_17 0.075(10) 0.113(15) 0.114(15) 0.003(10) -0.023(10) -0.037(10)
C4_17 0.092(10) 0.083(12) 0.091(12) -0.028(8) -0.005(10) -0.030(10)
C5_17 0.116(11) 0.081(12) 0.069(11) -0.005(9) -0.005(9) -0.048(10)
C6_17 0.127(11) 0.086(13) 0.109(15) -0.007(9) -0.034(11) -0.030(12)
C7_17 0.070(10) 0.076(11) 0.084(13) -0.008(9) -0.015(9) -0.021(9)
O8_17 0.125(12) 0.109(11) 0.088(10) -0.023(7) -0.014(8) -0.021(9)
O9_17 0.135(12) 0.144(16) 0.151(16) -0.013(12) -0.016(12) -0.036(13)
C1_18 0.107(11) 0.106(14) 0.118(14) 0.003(10) -0.012(10) -0.050(11)
C2_18 0.104(10) 0.078(12) 0.129(14) 0.004(10) -0.010(10) -0.039(10)
C3_18 0.090(10) 0.110(15) 0.092(13) 0.018(10) -0.014(9) -0.042(10)
C4_18 0.094(11) 0.050(9) 0.084(11) 0.011(7) -0.015(9) -0.017(9)
C5_18 0.081(10) 0.057(10) 0.089(11) 0.009(7) -0.028(8) -0.008(8)
C6_18 0.090(9) 0.082(12) 0.081(11) 0.006(8) -0.002(8) -0.028(9)
C7_18 0.098(12) 0.106(18) 0.133(19) 0.007(14) -0.036(12) -0.024(12)
O8_18 0.077(9) 0.172(17) 0.182(17) -0.048(14) 0.024(10) -0.047(11)
O9_18 0.102(11) 0.105(11) 0.117(11) -0.029(8) -0.017(8) -0.034(9)
C1_19 0.079(13) 0.100(12) 0.174(17) -0.017(11) -0.035(10) -0.020(10)
C2_19 0.122(16) 0.100(13) 0.132(16) -0.027(11) -0.015(10) -0.030(11)
C3_19 0.112(15) 0.087(12) 0.106(14) -0.014(10) -0.023(10) -0.022(11)
C4_19 0.081(12) 0.071(10) 0.092(12) 0.015(9) -0.044(8) -0.024(9)
C5_19 0.121(16) 0.094(12) 0.151(18) -0.015(11) -0.022(13) -0.055(12)
C6_19 0.095(14) 0.093(11) 0.161(17) -0.025(10) -0.042(10) -0.037(11)
C7_19 0.092(15) 0.084(12) 0.132(18) 0.010(11) -0.035(13) -0.025(12)
O8_19 0.125(13) 0.093(11) 0.133(14) -0.011(9) -0.008(9) -0.012(9)
O9_19 0.129(13) 0.084(9) 0.141(14) -0.013(9) -0.029(10) -0.032(9)
C1_20 0.066(10) 0.081(9) 0.073(10) -0.019(7) 0.020(7) -0.024(8)
C2_20 0.078(12) 0.084(9) 0.090(11) -0.015(8) 0.010(8) -0.030(9)
C3_20 0.073(11) 0.075(9) 0.101(12) -0.028(8) -0.004(9) -0.025(9)
C4_20 0.056(10) 0.092(11) 0.112(13) -0.025(10) -0.004(9) -0.014(9)
C5_20 0.111(16) 0.088(11) 0.131(16) -0.011(10) -0.010(12) -0.047(11)
C6_20 0.084(12) 0.101(11) 0.100(12) 0.003(9) -0.004(9) -0.043(10)
C7_20 0.081(13) 0.078(10) 0.086(13) -0.014(9) -0.018(11) -0.022(10)
O8_20 0.111(12) 0.106(11) 0.130(12) -0.022(9) -0.035(9) -0.012(9)
O9_20 0.100(11) 0.081(9) 0.181(16) -0.022(9) -0.022(10) -0.033(8)
C1_21 0.068(8) 0.086(12) 0.100(12) -0.011(9) -0.001(8) -0.018(8)
C2_21 0.073(8) 0.073(11) 0.112(12) -0.018(9) 0.014(8) -0.037(8)
C3_21 0.069(8) 0.071(10) 0.089(11) 0.007(8) -0.002(7) -0.026(8)
C4_21 0.071(9) 0.053(9) 0.088(11) 0.002(7) -0.011(7) -0.037(7)
C5_21 0.066(8) 0.083(11) 0.079(11) -0.001(8) -0.002(8) -0.034(9)
C6_21 0.051(7) 0.046(8) 0.082(10) 0.001(7) -0.010(7) -0.009(6)
C7_21 0.069(9) 0.087(14) 0.103(16) -0.022(12) -0.005(10) -0.009(10)
O8_21 0.071(7) 0.072(8) 0.121(11) -0.020(7) -0.006(7) -0.008(6)
O9_21 0.117(12) 0.103(11) 0.111(11) -0.025(8) -0.016(9) -0.033(9)
C1_22 0.075(10) 0.067(8) 0.082(11) -0.027(7) 0.016(7) -0.021(7)
C2_22 0.083(11) 0.084(9) 0.093(13) 0.006(9) 0.008(8) -0.042(8)
C3_22 0.112(15) 0.093(12) 0.119(16) -0.015(11) -0.015(11) -0.039(11)
C4_22 0.088(13) 0.090(10) 0.129(16) 0.023(11) -0.008(10) -0.046(10)
C5_22 0.088(12) 0.080(9) 0.110(15) 0.002(9) 0.002(10) -0.053(9)
C6_22 0.086(12) 0.090(9) 0.093(13) -0.023(8) 0.005(8) -0.041(9)
C7_22 0.112(16) 0.110(14) 0.086(14) -0.026(12) 0.011(11) -0.066(13)
O8_22 0.129(13) 0.098(11) 0.148(15) 0.013(9) -0.042(10) -0.048(10)
O9_22 0.109(11) 0.085(7) 0.102(10) -0.028(7) 0.007(8) -0.035(8)
C1_23 0.082(11) 0.062(8) 0.085(9) 0.004(6) -0.023(8) -0.024(8)
C2_23 0.075(11) 0.061(8) 0.085(9) 0.005(6) -0.022(8) -0.034(8)
C3_23 0.063(10) 0.044(7) 0.082(9) -0.005(7) -0.021(7) -0.017(7)
C4_23 0.063(10) 0.083(9) 0.096(10) -0.002(8) -0.015(8) -0.033(9)
C5_23 0.068(11) 0.073(9) 0.079(11) -0.001(7) -0.015(9) -0.027(8)
C6_23 0.073(11) 0.070(8) 0.092(10) -0.007(7) -0.012(8) -0.030(8)
C7_23 0.089(13) 0.060(9) 0.088(13) 0.000(8) -0.032(10) -0.037(9)
O8_23 0.078(8) 0.056(6) 0.089(7) -0.008(6) -0.006(6) -0.022(6)
O9_23 0.106(10) 0.083(8) 0.121(11) -0.023(7) -0.017(9) -0.042(8)
C1_24 0.077(8) 0.075(10) 0.078(11) -0.012(7) -0.006(7) -0.020(8)
C2_24 0.071(8) 0.074(10) 0.080(10) -0.015(7) -0.015(7) -0.027(7)
C3_24 0.085(10) 0.095(12) 0.100(13) -0.007(9) -0.013(8) -0.050(10)
C4_24 0.073(9) 0.069(11) 0.106(13) -0.010(8) -0.008(9) -0.026(8)
C5_24 0.072(8) 0.056(9) 0.110(13) -0.011(8) -0.007(8) -0.035(7)
C6_24 0.077(8) 0.074(10) 0.096(12) -0.002(8) -0.012(8) -0.032(8)
C7_24 0.079(11) 0.098(15) 0.106(15) -0.010(12) 0.003(10) -0.031(12)
O8_24 0.083(9) 0.103(10) 0.090(9) 0.003(7) -0.014(7) -0.007(8)
O9_24 0.070(7) 0.092(9) 0.108(11) 0.003(7) -0.016(7) -0.026(6)
C1_25 0.114(11) 0.095(13) 0.087(12) 0.011(9) -0.004(9) -0.039(10)
C2_25 0.077(9) 0.087(12) 0.112(14) -0.005(9) -0.002(8) -0.029(9)
C3_25 0.068(9) 0.101(13) 0.084(13) 0.018(10) 0.008(8) -0.022(9)
C4_25 0.097(11) 0.104(14) 0.076(12) 0.027(9) -0.011(10) -0.024(11)
C5_25 0.096(11) 0.108(15) 0.110(15) 0.015(10) -0.013(11) -0.035(11)
C6_25 0.108(11) 0.129(17) 0.099(14) 0.008(10) -0.002(10) -0.043(12)
C7_25 0.118(13) 0.085(13) 0.105(16) -0.029(12) -0.006(12) -0.046(11)
O8_25 0.081(9) 0.112(12) 0.159(15) -0.035(11) -0.027(9) -0.013(9)
O9_25 0.138(14) 0.117(13) 0.152(15) -0.011(10) -0.015(11) -0.055(11)
C1_26 0.068(10) 0.068(8) 0.113(12) -0.009(8) -0.027(7) -0.039(8)
C2_26 0.088(12) 0.092(10) 0.111(13) -0.027(9) -0.018(8) -0.046(9)
C3_26 0.061(10) 0.074(9) 0.074(11) -0.004(7) -0.016(8) -0.020(7)
C4_26 0.082(13) 0.102(12) 0.137(15) -0.030(11) 0.020(10) -0.049(11)
C5_26 0.063(10) 0.066(9) 0.108(13) -0.020(8) 0.002(8) -0.034(8)
C6_26 0.065(9) 0.050(7) 0.072(10) 0.003(6) -0.019(6) -0.015(6)
C7_26 0.108(15) 0.107(12) 0.104(15) -0.040(11) -0.019(12) -0.052(12)
O8_26 0.134(12) 0.089(9) 0.101(11) -0.005(8) -0.028(9) -0.051(9)
O9_26 0.123(11) 0.070(8) 0.071(8) -0.004(6) 0.016(7) -0.024(7)
C1_27 0.101(14) 0.094(11) 0.093(12) -0.010(9) -0.008(10) -0.020(10)
C2_27 0.112(15) 0.086(11) 0.112(13) -0.010(9) -0.003(11) -0.029(11)
C3_27 0.117(16) 0.090(11) 0.091(13) -0.017(9) -0.006(10) -0.032(11)
C4_27 0.078(13) 0.098(12) 0.108(14) -0.019(10) -0.011(10) -0.025(10)
C5_27 0.091(13) 0.094(10) 0.089(13) 0.017(9) -0.012(10) -0.056(10)
C6_27 0.114(15) 0.086(10) 0.097(12) -0.001(8) -0.008(10) -0.050(11)
C7_27 0.109(16) 0.083(11) 0.116(16) -0.021(10) -0.021(14) -0.018(12)
O8_27 0.154(16) 0.100(12) 0.150(14) -0.005(10) -0.039(12) -0.032(11)
O9_27 0.129(12) 0.062(7) 0.111(11) 0.012(7) -0.034(9) -0.039(8)
C1_28 0.094(11) 0.108(15) 0.139(16) -0.005(11) -0.034(11) -0.038(11)
C2_28 0.111(11) 0.109(15) 0.099(14) -0.032(9) -0.014(10) -0.041(11)
C3_28 0.124(12) 0.074(12) 0.098(14) -0.024(9) -0.022(10) -0.036(11)
C4_28 0.119(12) 0.078(12) 0.130(16) -0.032(9) -0.022(12) -0.039(12)
C5_28 0.100(12) 0.078(12) 0.119(15) -0.025(9) -0.037(10) -0.030(10)
C6_28 0.104(11) 0.100(14) 0.117(15) -0.010(9) -0.022(11) -0.037(11)
C7_28 0.140(18) 0.15(2) 0.23(3) 0.07(2) -0.06(2) -0.02(2)
O8_28 0.111(11) 0.120(13) 0.200(19) 0.000(13) -0.020(12) -0.046(11)
O9_28 0.091(10) 0.119(12) 0.095(11) -0.002(8) -0.019(8) 0.004(8)
C1_29 0.056(9) 0.060(7) 0.093(10) 0.019(7) -0.048(7) -0.020(6)
C2_29 0.089(12) 0.074(8) 0.108(13) 0.006(8) -0.036(8) -0.029(8)
C3_29 0.082(12) 0.057(9) 0.112(13) -0.002(8) -0.020(8) -0.024(8)
C4_29 0.078(12) 0.092(10) 0.126(14) -0.024(10) -0.025(9) -0.025(10)
C5_29 0.069(12) 0.097(10) 0.124(15) -0.021(10) -0.001(10) -0.030(10)
C6_29 0.089(14) 0.109(11) 0.135(15) 0.009(10) -0.006(10) -0.031(11)
C7_29 0.120(16) 0.079(12) 0.091(14) 0.012(10) -0.017(11) -0.037(11)
O8_29 0.177(17) 0.133(14) 0.145(15) -0.052(11) 0.026(11) -0.075(13)
O9_29 0.128(13) 0.133(10) 0.116(12) -0.011(9) -0.008(10) -0.073(11)
C1_30 0.078(8) 0.077(11) 0.099(11) -0.010(9) -0.008(8) -0.020(9)
C2_30 0.079(8) 0.074(11) 0.088(10) -0.023(8) -0.004(7) -0.007(9)
C3_30 0.062(8) 0.068(10) 0.082(10) -0.008(8) -0.032(7) -0.012(8)
C4_30 0.082(10) 0.068(11) 0.089(10) -0.009(8) -0.012(8) -0.035(9)
C5_30 0.084(9) 0.082(13) 0.109(14) -0.007(10) -0.013(8) -0.013(10)
C6_30 0.100(9) 0.085(13) 0.106(12) -0.011(9) -0.012(8) -0.038(10)
C7_30 0.065(9) 0.052(10) 0.095(14) -0.012(10) -0.018(9) -0.003(8)
O8_30 0.101(11) 0.122(12) 0.100(9) 0.005(9) -0.024(8) -0.019(9)
O9_30 0.110(11) 0.148(15) 0.133(14) 0.022(11) -0.022(10) -0.041(11)
C1_31 0.089(9) 0.078(11) 0.102(13) -0.004(8) -0.023(9) -0.020(8)
C2_31 0.099(10) 0.106(14) 0.117(16) -0.022(10) -0.028(11) -0.035(10)
C3_31 0.094(11) 0.117(15) 0.107(15) -0.018(12) -0.009(10) -0.044(10)
C4_31 0.078(9) 0.068(10) 0.118(14) 0.020(8) -0.011(10) -0.047(8)
C5_31 0.109(13) 0.106(15) 0.154(19) -0.014(12) -0.045(13) -0.031(12)
C6_31 0.084(9) 0.070(10) 0.101(13) 0.001(8) 0.004(9) -0.035(8)
C7_31 0.099(13) 0.082(13) 0.111(16) -0.013(12) -0.025(12) -0.038(12)
O8_31 0.113(11) 0.173(17) 0.156(17) -0.058(13) 0.018(11) -0.045(11)
O9_31 0.098(11) 0.143(14) 0.167(17) -0.059(11) 0.009(11) -0.050(11)
C1_32 0.108(15) 0.112(12) 0.136(15) -0.024(10) 0.004(11) -0.060(12)
C2_32 0.097(14) 0.115(12) 0.120(14) -0.017(10) 0.021(10) -0.065(12)
C3_32 0.102(15) 0.112(13) 0.111(14) -0.004(11) -0.001(10) -0.058(12)
C4_32 0.065(11) 0.093(11) 0.084(12) -0.014(9) 0.015(8) -0.027(9)
C5_32 0.136(17) 0.093(11) 0.081(13) -0.022(9) 0.011(11) -0.047(11)
C6_32 0.086(13) 0.099(11) 0.136(15) -0.026(10) 0.005(10) -0.037(11)
C7_32 0.106(17) 0.097(13) 0.14(2) -0.015(13) -0.018(15) -0.041(13)
O8_32 0.118(13) 0.094(11) 0.176(15) -0.006(10) -0.034(11) -0.048(10)
O9_32 0.150(17) 0.112(12) 0.202(19) -0.008(11) -0.008(14) -0.059(12)
C1_33 0.091(12) 0.100(13) 0.101(12) 0.000(9) -0.020(8) -0.028(10)
C2_33 0.088(11) 0.067(11) 0.113(12) 0.012(9) -0.018(8) -0.021(9)
C3_33 0.097(12) 0.076(11) 0.080(12) 0.022(9) -0.029(8) -0.030(9)
C4_33 0.103(13) 0.088(13) 0.108(14) 0.006(9) -0.023(10) -0.037(11)
C5_33 0.069(11) 0.068(11) 0.107(13) 0.005(9) -0.010(10) -0.009(8)
C6_33 0.097(12) 0.084(12) 0.088(11) 0.006(8) -0.025(8) -0.023(9)
C7_33 0.131(19) 0.129(19) 0.15(2) 0.007(16) -0.044(17) -0.056(15)
O8_33 0.111(11) 0.131(12) 0.087(10) -0.016(9) -0.010(7) -0.062(10)
O9_33 0.173(16) 0.075(9) 0.126(12) -0.019(8) 0.023(11) -0.041(10)
C1_34 0.071(9) 0.071(9) 0.104(13) -0.027(8) 0.003(8) -0.027(7)
C2_34 0.102(11) 0.061(8) 0.084(12) -0.007(8) -0.013(9) -0.028(7)
C3_34 0.060(9) 0.067(8) 0.077(11) -0.016(8) -0.009(8) -0.013(7)
C4_34 0.075(10) 0.059(8) 0.080(11) 0.001(8) -0.021(8) -0.029(7)
C5_34 0.094(11) 0.069(8) 0.063(11) 0.001(7) -0.025(9) -0.020(8)
C6_34 0.093(10) 0.072(9) 0.084(12) -0.017(8) 0.005(8) -0.045(7)
C7_34 0.113(14) 0.061(8) 0.057(10) -0.005(7) 0.003(10) -0.045(9)
O8_34 0.152(13) 0.069(8) 0.107(11) -0.008(7) -0.056(10) -0.027(8)
O9_34 0.127(12) 0.137(13) 0.113(13) -0.020(10) -0.030(10) -0.034(9)
C1_35 0.089(11) 0.072(9) 0.086(9) -0.001(7) -0.033(8) -0.025(7)
C2_35 0.096(12) 0.074(9) 0.106(11) -0.006(8) -0.010(9) -0.035(8)
C3_35 0.067(10) 0.074(9) 0.075(10) -0.013(7) 0.003(8) -0.017(7)
C4_35 0.064(9) 0.071(9) 0.071(8) -0.014(7) -0.001(7) -0.035(7)
C5_35 0.078(11) 0.063(8) 0.065(8) -0.033(6) 0.012(8) -0.023(7)
C6_35 0.096(13) 0.079(10) 0.098(11) -0.007(8) -0.018(9) -0.022(8)
C7_35 0.079(11) 0.069(9) 0.062(11) -0.008(8) -0.011(9) -0.025(8)
O8_35 0.081(9) 0.062(7) 0.160(12) -0.022(8) -0.031(8) -0.012(6)
O9_35 0.056(7) 0.059(7) 0.114(9) -0.014(6) -0.002(6) -0.010(6)
C1_36 0.077(10) 0.091(12) 0.120(14) -0.005(9) 0.003(9) -0.025(9)
C2_36 0.078(9) 0.041(8) 0.098(12) -0.013(6) -0.014(8) -0.009(7)
C3_36 0.093(12) 0.063(10) 0.080(11) -0.013(7) -0.003(8) -0.023(8)
C4_36 0.092(10) 0.052(9) 0.077(10) -0.029(7) -0.011(8) -0.023(8)
C5_36 0.097(11) 0.070(11) 0.101(13) -0.020(8) -0.013(10) -0.034(9)
C6_36 0.099(13) 0.110(14) 0.097(14) 0.004(9) -0.011(10) -0.043(11)
C7_36 0.075(12) 0.071(11) 0.099(14) -0.008(9) -0.007(10) -0.026(9)
O8_36 0.101(10) 0.098(10) 0.088(9) -0.003(7) -0.017(7) -0.031(8)
O9_36 0.120(11) 0.119(12) 0.110(12) -0.011(9) -0.015(9) -0.061(10)
C1_37 0.060(8) 0.051(6) 0.056(9) -0.003(6) -0.002(6) -0.019(6)
C2_37 0.102(11) 0.076(8) 0.068(11) -0.020(8) -0.022(9) -0.024(7)
C3_37 0.086(10) 0.057(7) 0.067(10) -0.015(7) -0.019(8) -0.025(7)
C4_37 0.059(9) 0.064(8) 0.085(11) -0.021(8) -0.002(8) -0.025(7)
C5_37 0.088(11) 0.043(8) 0.111(13) -0.001(8) -0.034(9) -0.023(7)
C6_37 0.078(10) 0.055(7) 0.066(10) -0.001(7) -0.012(7) -0.021(6)
C7_37 0.076(11) 0.095(13) 0.078(13) 0.003(10) -0.030(9) -0.019(9)
O8_37 0.077(8) 0.075(7) 0.083(9) -0.024(6) -0.010(7) -0.014(6)
O9_37 0.089(9) 0.090(9) 0.078(9) -0.018(7) -0.021(7) -0.022(7)
C1_38 0.086(9) 0.052(8) 0.083(11) -0.008(7) -0.008(8) -0.013(7)
C2_38 0.120(13) 0.087(11) 0.118(16) -0.031(10) -0.035(11) -0.021(9)
C3_38 0.112(13) 0.070(10) 0.110(15) -0.007(9) -0.029(11) -0.033(9)
C4_38 0.102(12) 0.086(11) 0.100(14) 0.004(10) -0.019(10) -0.043(9)
C5_38 0.077(11) 0.085(10) 0.097(14) -0.023(9) 0.001(9) -0.030(9)
C6_38 0.071(9) 0.068(8) 0.063(10) 0.005(7) 0.002(7) -0.032(6)
C7_38 0.092(13) 0.076(11) 0.093(14) -0.031(10) -0.039(11) -0.017(10)
O8_38 0.104(9) 0.069(7) 0.082(9) -0.006(6) -0.017(7) -0.037(6)
O9_38 0.120(11) 0.081(9) 0.102(11) -0.026(8) -0.035(9) -0.019(8)
C1_39 0.091(12) 0.098(13) 0.106(11) -0.019(9) -0.001(9) -0.046(10)
C2_39 0.079(11) 0.085(12) 0.098(11) -0.007(9) -0.009(8) -0.034(9)
C3_39 0.090(13) 0.083(12) 0.077(10) -0.007(8) 0.002(9) -0.039(9)
C4_39 0.071(9) 0.039(7) 0.062(8) 0.014(6) -0.023(7) -0.012(7)
C5_39 0.100(13) 0.106(14) 0.081(11) -0.011(10) -0.003(9) -0.049(10)
C6_39 0.093(12) 0.104(14) 0.107(12) -0.017(10) 0.008(9) -0.047(10)
C7_39 0.069(11) 0.099(13) 0.082(13) -0.030(11) 0.011(10) -0.040(10)
O8_39 0.079(9) 0.086(9) 0.112(10) -0.019(7) 0.002(8) -0.019(7)
O9_39 0.080(8) 0.080(8) 0.106(10) -0.010(7) 0.001(7) -0.028(7)
C1_40 0.090(11) 0.087(12) 0.094(12) -0.014(8) 0.007(9) -0.032(9)
C2_40 0.109(11) 0.078(11) 0.086(12) -0.023(8) -0.002(9) -0.039(10)
C3_40 0.108(13) 0.063(11) 0.120(15) -0.005(9) -0.026(11) -0.034(10)
C4_40 0.109(12) 0.054(9) 0.093(12) -0.017(7) -0.005(10) -0.035(9)
C5_40 0.103(13) 0.079(11) 0.074(12) -0.006(8) 0.001(9) -0.029(10)
C6_40 0.111(11) 0.068(10) 0.080(11) -0.015(7) -0.011(9) -0.039(9)
C7_40 0.122(18) 0.092(15) 0.125(19) 0.004(12) 0.026(16) -0.030(13)
O8_40 0.118(11) 0.105(11) 0.117(12) -0.021(9) 0.000(9) -0.048(9)
O9_40 0.137(12) 0.070(8) 0.104(10) 0.007(6) -0.027(8) -0.059(8)
C1_41 0.095(12) 0.065(9) 0.081(9) -0.002(7) -0.016(8) -0.024(7)
C2_41 0.112(13) 0.069(9) 0.085(10) -0.008(7) -0.016(8) -0.028(8)
C3_41 0.088(11) 0.071(9) 0.064(10) -0.001(7) -0.025(8) -0.025(8)
C4_41 0.112(14) 0.072(11) 0.098(11) -0.014(8) -0.009(10) -0.035(9)
C5_41 0.080(11) 0.074(9) 0.090(10) -0.015(8) -0.019(9) -0.023(8)
C6_41 0.062(9) 0.050(7) 0.096(9) -0.017(7) -0.015(7) -0.028(6)
C7_41 0.146(19) 0.057(10) 0.097(15) -0.006(9) -0.039(14) -0.015(10)
O8_41 0.091(10) 0.088(9) 0.121(11) -0.017(8) -0.012(8) -0.014(7)
O9_41 0.089(10) 0.072(8) 0.111(9) -0.002(7) 0.006(8) -0.011(7)
C1_42 0.095(12) 0.082(9) 0.095(12) -0.007(8) -0.001(9) -0.038(8)
C2_42 0.086(11) 0.071(9) 0.079(11) -0.001(7) -0.009(8) -0.035(8)
C3_42 0.097(12) 0.075(10) 0.093(13) -0.016(9) -0.003(9) -0.029(8)
C4_42 0.105(14) 0.096(11) 0.107(14) 0.004(10) -0.024(11) -0.055(10)
C5_42 0.145(17) 0.105(12) 0.097(15) -0.010(10) -0.023(12) -0.037(11)
C6_42 0.111(13) 0.077(9) 0.101(12) -0.016(8) 0.003(9) -0.055(8)
C7_42 0.107(16) 0.109(15) 0.133(19) -0.032(14) -0.020(14) -0.020(11)
O8_42 0.145(14) 0.115(12) 0.127(12) -0.033(10) -0.036(10) -0.045(11)
O9_42 0.114(11) 0.081(8) 0.125(12) -0.002(7) -0.037(9) -0.030(8)
C1_43 0.094(11) 0.062(8) 0.102(11) -0.022(7) -0.015(8) -0.042(7)
C2_43 0.075(10) 0.083(9) 0.095(11) -0.026(7) -0.001(8) -0.043(7)
C3_43 0.058(9) 0.080(9) 0.074(10) -0.008(7) -0.024(7) -0.029(7)
C4_43 0.093(13) 0.088(10) 0.108(14) 0.005(10) -0.015(10) -0.039(9)
C5_43 0.080(10) 0.073(10) 0.106(13) -0.010(8) -0.010(8) -0.046(8)
C6_43 0.084(11) 0.096(10) 0.092(12) -0.002(9) -0.025(8) -0.032(8)
C7_43 0.133(18) 0.154(19) 0.095(16) -0.045(15) -0.003(12) -0.046(14)
O8_43 0.117(12) 0.105(9) 0.129(13) -0.018(8) 0.001(10) -0.030(9)
O9_43 0.122(12) 0.111(11) 0.088(10) 0.010(8) -0.004(8) -0.032(9)
C1_44 0.083(10) 0.070(10) 0.101(11) 0.010(8) -0.031(8) -0.024(8)
C2_44 0.076(10) 0.055(9) 0.091(9) 0.007(8) -0.029(8) -0.018(8)
C3_44 0.099(13) 0.095(13) 0.099(12) -0.011(10) -0.015(9) -0.039(11)
C4_44 0.051(9) 0.074(10) 0.079(10) 0.007(8) -0.015(8) -0.006(7)
C5_44 0.088(12) 0.109(14) 0.110(14) 0.006(11) -0.026(10) -0.044(11)
C6_44 0.082(11) 0.092(12) 0.106(12) -0.003(9) -0.032(8) -0.030(9)
C7_44 0.076(11) 0.065(11) 0.086(13) -0.026(10) -0.009(9) -0.019(9)
O8_44 0.089(9) 0.095(9) 0.106(9) 0.002(7) -0.013(7) -0.042(8)
O9_44 0.098(10) 0.106(11) 0.127(12) -0.024(9) 0.002(9) -0.048(9)
C1_45 0.068(10) 0.097(11) 0.079(11) -0.018(7) -0.017(8) -0.044(8)
C2_45 0.093(13) 0.109(13) 0.122(15) 0.007(10) -0.027(10) -0.051(10)
C3_45 0.064(10) 0.076(11) 0.102(13) -0.014(8) -0.013(8) -0.032(8)
C4_45 0.062(10) 0.069(10) 0.103(13) -0.019(8) 0.007(8) -0.008(7)
C5_45 0.075(11) 0.086(11) 0.062(11) -0.001(8) -0.025(8) -0.015(8)
C6_45 0.116(14) 0.120(15) 0.091(13) -0.006(9) -0.038(10) -0.054(11)
C7_45 0.064(12) 0.16(2) 0.102(16) 0.002(15) -0.027(11) -0.051(13)
O8_45 0.116(12) 0.127(12) 0.094(11) 0.008(8) -0.016(8) -0.049(10)
O9_45 0.157(15) 0.106(12) 0.120(13) -0.003(9) -0.013(11) -0.056(10)
C1_46 0.079(10) 0.065(8) 0.064(7) -0.021(6) -0.013(7) -0.019(7)
C2_46 0.061(9) 0.056(7) 0.066(8) -0.011(6) -0.013(6) -0.018(6)
C3_46 0.076(10) 0.051(8) 0.082(11) -0.004(7) -0.010(8) -0.010(7)
C4_46 0.088(12) 0.082(10) 0.087(10) 0.019(8) -0.025(8) -0.036(9)
C5_46 0.078(10) 0.046(7) 0.066(8) 0.006(6) -0.036(7) -0.023(6)
C6_46 0.087(12) 0.068(9) 0.083(9) 0.001(7) -0.026(8) -0.015(7)
C7_46 0.067(10) 0.058(8) 0.068(11) -0.015(8) -0.007(8) -0.019(7)
O8_46 0.065(7) 0.054(6) 0.073(7) -0.010(5) 0.002(6) -0.019(5)
O9_46 0.063(7) 0.053(6) 0.099(8) 0.000(6) -0.009(6) -0.008(5)
C1_47 0.073(9) 0.054(8) 0.082(10) 0.007(6) -0.009(7) -0.024(7)
C2_47 0.072(10) 0.069(10) 0.104(12) -0.014(8) -0.001(8) -0.017(8)
C3_47 0.064(9) 0.053(8) 0.080(11) -0.011(8) -0.014(7) -0.015(7)
C4_47 0.053(8) 0.043(7) 0.096(11) -0.018(7) -0.042(7) 0.004(6)
C5_47 0.098(12) 0.072(10) 0.087(12) -0.019(8) -0.002(8) -0.039(9)
C6_47 0.080(10) 0.065(9) 0.087(11) 0.004(7) -0.025(7) -0.026(8)
C7_47 0.078(11) 0.100(14) 0.068(12) -0.013(10) 0.002(8) -0.032(10)
O8_47 0.092(10) 0.083(9) 0.124(12) -0.011(8) -0.009(8) -0.035(7)
O9_47 0.110(11) 0.091(9) 0.079(9) -0.006(6) -0.023(7) -0.021(8)
C1_48 0.071(9) 0.054(9) 0.082(9) -0.008(7) -0.014(7) -0.020(7)
C2_48 0.097(12) 0.058(10) 0.088(10) -0.004(8) -0.015(8) -0.032(9)
C3_48 0.089(12) 0.063(10) 0.105(12) 0.011(9) -0.020(9) -0.028(9)
C4_48 0.077(11) 0.092(13) 0.077(11) -0.016(8) 0.003(8) -0.020(9)
C5_48 0.074(11) 0.098(13) 0.069(11) -0.010(9) -0.003(8) -0.029(9)
C6_48 0.091(11) 0.065(10) 0.080(10) -0.009(7) -0.018(8) -0.025(8)
C7_48 0.064(10) 0.074(11) 0.068(12) 0.001(9) -0.011(8) -0.024(8)
O8_48 0.107(11) 0.087(9) 0.100(9) 0.010(7) -0.024(8) -0.033(8)
O9_48 0.098(10) 0.086(9) 0.090(9) 0.013(7) -0.021(8) -0.019(7)

loop_
_atom_type_symbol
_atom_type_description
_atom_type_scat_dispersion_real
_atom_type_scat_dispersion_imag
_atom_type_scat_source
C C 0.0181 0.0091 'International Tables Vol C Tables 4.2.6.8 and 6.1.1.4'
H H 0.0000 0.0000 'International Tables Vol C Tables 4.2.6.8 and 6.1.1.4'
N N 0.0311 0.0180 'International Tables Vol C Tables 4.2.6.8 and 6.1.1.4'
O O 0.0492 0.0322 'International Tables Vol C Tables 4.2.6.8 and 6.1.1.4'

loop_
_geom_angle_atom_site_label_1
_geom_angle_atom_site_label_2
_geom_angle_atom_site_label_3
_geom_angle
_geom_angle_site_symmetry_1
_geom_angle_site_symmetry_3
_geom_angle_publ_flag
C3_34 C11 C12 118.7(16) . . ?
C3_34 C11 C5_33 114.1(14) . . ?
C12 C11 C5_33 105.0(14) . . ?
C5_36 C13 C3_33 119.4(14) . . ?
C5_36 C13 C14 111.5(15) . . ?
C3_33 C13 C14 113.2(17) . . ?
C3_35 C15 C16 108.4(12) . . ?
C3_35 C15 C5_34 114.9(14) . . ?
C16 C15 C5_34 108.5(11) . . ?
C3_36 C17 C5_35 123.1(16) . . ?
C3_36 C17 C18 106.0(13) . . ?
C5_35 C17 C18 110.0(14) . . ?
C3_38 C19 C3_41 121(2) . . ?
C3_38 C19 C20 119(2) . . ?
C3_41 C19 C20 105.8(17) . . ?
C5_40 C21 C5_41 114.2(14) . . ?
C5_40 C21 C22 111.2(14) . . ?
C5_41 C21 C22 116.3(15) . . ?
C3_40 C23 C24 114.6(19) . . ?
C3_40 C23 C5_39 111.2(19) . . ?
C24 C23 C5_39 108.3(18) . . ?
C3_39 C25 C26 117(2) . . ?
C3_39 C25 C5_38 119(2) . . ?
C26 C25 C5_38 109.2(19) . . ?
C3_45 C27 C3_42 128.0(18) . . ?
C3_45 C27 C28 92.8(19) . . ?
C3_42 C27 C28 129(2) . . ?
C5_45 C29 C5_44 123.0(17) . . ?
C5_45 C29 C30 115(2) . . ?
C5_44 C29 C30 105(2) . . ?
C3_44 C31 C5_43 118(2) . . ?
C3_44 C31 C32 116(2) . . ?
C5_43 C31 C32 114(2) . . ?
C3_43 C33 C5_42 114.5(19) . . ?
C3_43 C33 C34 116.3(19) . . ?
C5_42 C33 C34 112.5(17) . . ?
C5_48 C35 C3_47 114.2(15) . . ?
C5_48 C35 C36 108.6(17) . . ?
C3_47 C35 C36 106.8(16) . . ?
C3_48 C37 C38 116.6(15) . . ?
C3_48 C37 C5_37 115.2(15) . . ?
C38 C37 C5_37 112.6(13) . . ?
C3_46 C39 C3_37 117.4(19) . . ?
C3_46 C39 C40 113.1(15) . . ?
C3_37 C39 C40 105.8(13) . . ?
C5_46 C41 C5_47 115.3(13) . . ?
C5_46 C41 C42 115.2(13) . . ?
C5_47 C41 C42 110.1(11) . . ?
C3_24 C43 C44 111.3(14) . . ?
C3_24 C43 C3_23 107.8(13) . . ?
C44 C43 C3_23 113.5(13) . . ?
C5_22 C45 C46 119.6(18) . . ?
C5_22 C45 C5_23 117(2) . . ?
C46 C45 C5_23 107.8(16) . . ?
C5_21 C47 C3_22 115.6(18) . . ?
C5_21 C47 C48 116.1(14) . . ?
C3_22 C47 C48 110.1(15) . . ?
C3_21 C49 C5_24 116.6(16) . . ?
C3_21 C49 C50 112.4(15) . . ?
C5_24 C49 C50 108.1(13) . . ?
C3_26 C51 C5_27 123(2) . . ?
C3_26 C51 C52 111.2(14) . . ?
C5_27 C51 C52 107.4(14) . . ?
C5_25 C53 C5_26 116.1(18) . . ?
C5_25 C53 C54 120.0(19) . . ?
C5_26 C53 C54 108.1(16) . . ?
C3_25 C55 C56 112(2) . . ?
C3_25 C55 C3_28 118.0(19) . . ?
C56 C55 C3_28 110.7(16) . . ?
C3_27 C57 C5_28 115.8(14) . . ?
C3_27 C57 C58 108.8(13) . . ?
C5_28 C57 C58 107.5(13) . . ?
C5_32 C59 C60 116(2) . . ?
C5_32 C59 C5_29 116.3(19) . . ?
C60 C59 C5_29 105.0(18) . . ?
C3_29 C61 C3_30 118.6(16) . . ?
C3_29 C61 C62 112.2(17) . . ?
C3_30 C61 C62 109.3(15) . . ?
C5_30 C63 C3_31 119.4(18) . . ?
C5_30 C63 C64 111.8(18) . . ?
C3_31 C63 C64 112.8(18) . . ?
C5_31 C65 C3_32 119.6(16) . . ?
C5_31 C65 C66 112.3(15) . . ?
C3_32 C65 C66 107.0(14) . . ?
C3_19 C67 C5_18 120(2) . . ?
C3_19 C67 C68 115(2) . . ?
C5_18 C67 C68 108(2) . . ?
C5_17 C69 C70 110.8(16) . . ?
C5_17 C69 C3_18 118.6(17) . . ?
C70 C69 C3_18 111.0(16) . . ?
C3_17 C71 C72 120(2) . . ?
C3_17 C71 C3_20 116(2) . . ?
C72 C71 C3_20 111.2(17) . . ?
C5_20 C73 C5_19 117(2) . . ?
C5_20 C73 C74 116.7(18) . . ?
C5_19 C73 C74 112.9(17) . . ?
C7_27 N1_1 C1_1 116.5(12) . . ?
C7_22 N2_1 C5_1 122.6(11) . . ?
C2_1 C1_1 C6_1 120.0 . . ?
C2_1 C1_1 N1_1 111.9(9) . . ?
C6_1 C1_1 N1_1 128.1(9) . . ?
C3_1 C2_1 C1_1 120.0 . . ?
C2_1 C3_1 C4_1 120.0 . . ?
C2_1 C3_1 N3_1 119.7(9) . . ?
C4_1 C3_1 N3_1 120.3(9) . . ?
C3_1 C4_1 C5_1 120.0 . . ?
C6_1 C5_1 C4_1 120.0 . . ?
C6_1 C5_1 N2_1 117.2(7) . . ?
C4_1 C5_1 N2_1 122.8(7) . . ?
C5_1 C6_1 C1_1 120.0 . . ?
C1_2 N1_2 C7_29 119.9(10) . . ?
C7_19 N2_2 C5_2 134.3(14) . . ?
C2_2 C1_2 C6_2 120.0 . . ?
C2_2 C1_2 N1_2 125.5(8) . . ?
C6_2 C1_2 N1_2 114.5(8) . . ?
C3_2 C2_2 C1_2 120.0 . . ?
C2_2 C3_2 C4_2 120.0 . . ?
C2_2 C3_2 N3_2 119.8(9) . . ?
C4_2 C3_2 N3_2 120.2(9) . . ?
C3_2 C4_2 C5_2 120.0 . . ?
C6_2 C5_2 C4_2 120.0 . . ?
C6_2 C5_2 N2_2 128.3(9) . . ?
C4_2 C5_2 N2_2 111.7(9) . . ?
C5_2 C6_2 C1_2 120.0 . . ?
C7_23 N1_3 C1_3 120.7(11) . . ?
C7_26 N2_3 C5_3 118.1(11) . . ?
N1_3 C1_3 C2_3 114.0(7) . . ?
N1_3 C1_3 C6_3 126.0(7) . . ?
C2_3 C1_3 C6_3 120.0 . . ?
C1_3 C2_3 C3_3 120.0 . . ?
C4_3 C3_3 C2_3 120.0 . . ?
C4_3 C3_3 N3_3 118.6(9) . . ?
C2_3 C3_3 N3_3 121.4(9) . . ?
C5_3 C4_3 C3_3 120.0 . . ?
C6_3 C5_3 C4_3 120.0 . . ?
C6_3 C5_3 N2_3 116.6(9) . . ?
C4_3 C5_3 N2_3 123.4(9) . . ?
C5_3 C6_3 C1_3 120.0 . . ?
C7_20 N1_4 C1_4 133.8(14) . . ?
C7_32 N2_4 C5_4 119.2(12) . . ?
C2_4 C1_4 C6_4 120.0 . . ?
C2_4 C1_4 N1_4 122.6(8) . . ?
C6_4 C1_4 N1_4 117.4(8) . . ?
C1_4 C2_4 C3_4 120.0 . . ?
C4_4 C3_4 C2_4 120.0 . . ?
C4_4 C3_4 N3_4 121.2(8) . . ?
C2_4 C3_4 N3_4 118.8(8) . . ?
C5_4 C4_4 C3_4 120.0 . . ?
N2_4 C5_4 C4_4 114.1(8) . . ?
N2_4 C5_4 C6_4 125.9(8) . . ?
C4_4 C5_4 C6_4 120.0 . . ?
C5_4 C6_4 C1_4 120.0 . . ?
C7_18 N1_5 C1_5 119.6(18) . . ?
C7_21 N2_5 C5_5 128.0(13) . . ?
C2_5 C1_5 C6_5 120.0 . . ?
C2_5 C1_5 N1_5 115.0(11) . . ?
C6_5 C1_5 N1_5 125.0(11) . . ?
C1_5 C2_5 C3_5 120.0 . . ?
C4_5 C3_5 C2_5 120.0 . . ?
C4_5 C3_5 N3_5 121.2(10) . . ?
C2_5 C3_5 N3_5 118.8(10) . . ?
C3_5 C4_5 C5_5 120.0 . . ?
N2_5 C5_5 C6_5 120.3(9) . . ?
N2_5 C5_5 C4_5 119.7(9) . . ?
C6_5 C5_5 C4_5 120.0 . . ?
C5_5 C6_5 C1_5 120.0 . . ?
C7_30 N1_6 C1_6 127.5(13) . . ?
C7_28 N2_6 C5_6 129.7(15) . . ?
C2_6 C1_6 C6_6 120.0 . . ?
C2_6 C1_6 N1_6 120.8(8) . . ?
C6_6 C1_6 N1_6 119.2(8) . . ?
C3_6 C2_6 C1_6 120.0 . . ?
C2_6 C3_6 C4_6 120.0 . . ?
C2_6 C3_6 N3_6 116.7(9) . . ?
C4_6 C3_6 N3_6 123.3(9) . . ?
C5_6 C4_6 C3_6 120.0 . . ?
C6_6 C5_6 C4_6 120.0 . . ?
C6_6 C5_6 N2_6 118.7(9) . . ?
C4_6 C5_6 N2_6 121.3(9) . . ?
C5_6 C6_6 C1_6 120.0 . . ?
C7_25 N1_7 C1_7 127.0(13) . . ?
C7_31 N2_7 C5_7 123.6(13) . . ?
N1_7 C1_7 C2_7 120.5(8) . . ?
N1_7 C1_7 C6_7 119.5(8) . . ?
C2_7 C1_7 C6_7 120.0 . . ?
C3_7 C2_7 C1_7 120.0 . . ?
C2_7 C3_7 C4_7 120.0 . . ?
C2_7 C3_7 N3_7 119.1(9) . . ?
C4_7 C3_7 N3_7 120.9(9) . . ?
C5_7 C4_7 C3_7 120.0 . . ?
C6_7 C5_7 C4_7 120.0 . . ?
C6_7 C5_7 N2_7 119.7(9) . . ?
C4_7 C5_7 N2_7 120.3(9) . . ?
C5_7 C6_7 C1_7 120.0 . . ?
C7_24 N1_8 C1_8 129.5(12) . . ?
C7_17 N2_8 C5_8 123.7(15) . . ?
C2_8 C1_8 C6_8 120.0 . . ?
C2_8 C1_8 N1_8 120.1(7) . . ?
C6_8 C1_8 N1_8 119.9(7) . . ?
C3_8 C2_8 C1_8 120.0 . . ?
C4_8 C3_8 C2_8 120.0 . . ?
C4_8 C3_8 N3_8 120.5(8) . . ?
C2_8 C3_8 N3_8 119.5(8) . . ?
C3_8 C4_8 C5_8 120.0 . . ?
N2_8 C5_8 C6_8 117.8(10) . . ?
N2_8 C5_8 C4_8 122.2(10) . . ?
C6_8 C5_8 C4_8 120.0 . . ?
C5_8 C6_8 C1_8 120.0 . . ?
C7_39 N1_9 C1_9 127.6(12) . . ?
C7_47 N2_9 C5_9 126.5(12) . . ?
N1_9 C1_9 C2_9 120.4(9) . . ?
N1_9 C1_9 C6_9 119.6(9) . . ?
C2_9 C1_9 C6_9 120.0 . . ?
C1_9 C2_9 C3_9 120.0 . . ?
C4_9 C3_9 C2_9 120.0 . . ?
C4_9 C3_9 N3_9 120.2(9) . . ?
C2_9 C3_9 N3_9 119.8(9) . . ?
C3_9 C4_9 C5_9 120.0 . . ?
C6_9 C5_9 C4_9 120.0 . . ?
C6_9 C5_9 N2_9 119.3(9) . . ?
C4_9 C5_9 N2_9 120.7(9) . . ?
C5_9 C6_9 C1_9 120.0 . . ?
C7_33 N1_10 C1_10 116.3(17) . . ?
C7_44 N2_10 C5_10 125.6(17) . . ?
C2_10 C1_10 C6_10 120.0 . . ?
C2_10 C1_10 N1_10 112.9(10) . . ?
C6_10 C1_10 N1_10 127.1(10) . . ?
C1_10 C2_10 C3_10 120.0 . . ?
C4_10 C3_10 C2_10 120.0 . . ?
C4_10 C3_10 N3_10 120.4(10) . . ?
C2_10 C3_10 N3_10 119.6(10) . . ?
C3_10 C4_10 C5_10 120.0 . . ?
C6_10 C5_10 C4_10 120.0 . . ?
C6_10 C5_10 N2_10 121.3(10) . . ?
C4_10 C5_10 N2_10 118.7(10) . . ?
C5_10 C6_10 C1_10 120.0 . . ?
C7_45 N1_11 C1_11 130.9(14) . . ?
C7_36 N2_11 C5_11 118.8(14) . . ?
C2_11 C1_11 C6_11 120.0 . . ?
C2_11 C1_11 N1_11 120.2(8) . . ?
C6_11 C1_11 N1_11 119.8(8) . . ?
C3_11 C2_11 C1_11 120.0 . . ?
C2_11 C3_11 C4_11 120.0 . . ?
C2_11 C3_11 N3_11 120.4(9) . . ?
C4_11 C3_11 N3_11 119.6(9) . . ?
C3_11 C4_11 C5_11 120.0 . . ?
C6_11 C5_11 C4_11 120.0 . . ?
C6_11 C5_11 N2_11 113.9(11) . . ?
C4_11 C5_11 N2_11 126.1(11) . . ?
C5_11 C6_11 C1_11 120.0 . . ?
C7_48 N1_12 C1_12 124.8(13) . . ?
C7_40 N2_12 C5_12 133.6(13) . . ?
C2_12 C1_12 C6_12 120.0 . . ?
C2_12 C1_12 N1_12 118.6(9) . . ?
C6_12 C1_12 N1_12 121.4(9) . . ?
C3_12 C2_12 C1_12 120.0 . . ?
C2_12 C3_12 C4_12 120.0 . . ?
C2_12 C3_12 N3_12 119.6(8) . . ?
C4_12 C3_12 N3_12 120.3(8) . . ?
C5_12 C4_12 C3_12 120.0 . . ?
N2_12 C5_12 C6_12 123.3(9) . . ?
N2_12 C5_12 C4_12 116.7(9) . . ?
C6_12 C5_12 C4_12 120.0 . . ?
C5_12 C6_12 C1_12 120.0 . . ?
C7_42 N1_13 C1_13 125.6(12) . . ?
C7_38 N2_13 C5_13 120.4(12) . . ?
C2_13 C1_13 C6_13 120.0 . . ?
C2_13 C1_13 N1_13 118.0(7) . . ?
C6_13 C1_13 N1_13 122.0(7) . . ?
C3_13 C2_13 C1_13 120.0 . . ?
C4_13 C3_13 C2_13 120.0 . . ?
C4_13 C3_13 N3_13 118.3(7) . . ?
C2_13 C3_13 N3_13 121.7(7) . . ?
C5_13 C4_13 C3_13 120.0 . . ?
C4_13 C5_13 C6_13 120.0 . . ?
C4_13 C5_13 N2_13 123.6(8) . . ?
C6_13 C5_13 N2_13 116.4(8) . . ?
C5_13 C6_13 C1_13 120.0 . . ?
C7_35 N1_14 C1_14 128.0(10) . . ?
C7_46 N2_14 C5_14 126.0(10) . . ?
C2_14 C1_14 C6_14 120.0 . . ?
C2_14 C1_14 N1_14 119.3(6) . . ?
C6_14 C1_14 N1_14 120.7(6) . . ?
C3_14 C2_14 C1_14 120.0 . . ?
C2_14 C3_14 C4_14 120.0 . . ?
C2_14 C3_14 N3_14 118.6(7) . . ?
C4_14 C3_14 N3_14 121.4(7) . . ?
C3_14 C4_14 C5_14 120.0 . . ?
N2_14 C5_14 C6_14 122.0(7) . . ?
N2_14 C5_14 C4_14 118.0(7) . . ?
C6_14 C5_14 C4_14 120.0 . . ?
C5_14 C6_14 C1_14 120.0 . . ?
C7_41 N1_15 C1_15 123.1(11) . . ?
C7_43 N2_15 C5_15 126.7(11) . . ?
N1_15 C1_15 C2_15 117.9(7) . . ?
N1_15 C1_15 C6_15 122.1(7) . . ?
C2_15 C1_15 C6_15 120.0 . . ?
C3_15 C2_15 C1_15 120.0 . . ?
N3_15 C3_15 C2_15 120.0(7) . . ?
N3_15 C3_15 C4_15 120.0(7) . . ?
C2_15 C3_15 C4_15 120.0 . . ?
C5_15 C4_15 C3_15 120.0 . . ?
C4_15 C5_15 C6_15 120.0 . . ?
C4_15 C5_15 N2_15 116.3(6) . . ?
C6_15 C5_15 N2_15 123.7(6) . . ?
C5_15 C6_15 C1_15 120.0 . . ?
C7_37 N1_16 C1_16 119.9(10) . . ?
C7_34 N2_16 C5_16 125.7(10) . . ?
C2_16 C1_16 C6_16 120.0 . . ?
C2_16 C1_16 N1_16 122.8(7) . . ?
C6_16 C1_16 N1_16 117.2(7) . . ?
C3_16 C2_16 C1_16 120.0 . . ?
N3_16 C3_16 C2_16 121.7(8) . . ?
N3_16 C3_16 C4_16 118.3(8) . . ?
C2_16 C3_16 C4_16 120.0 . . ?
C3_16 C4_16 C5_16 120.0 . . ?
C6_16 C5_16 C4_16 120.0 . . ?
C6_16 C5_16 N2_16 121.4(7) . . ?
C4_16 C5_16 N2_16 118.6(7) . . ?
C5_16 C6_16 C1_16 120.0 . . ?
C2_17 C1_17 C6_17 120.3(9) . . ?
C2_17 C1_17 C7_17 120.9(10) . . ?
C6_17 C1_17 C7_17 118.7(10) . . ?
O8_17 C2_17 C1_17 118.9(10) . . ?
O8_17 C2_17 C3_17 121.5(11) . . ?
C1_17 C2_17 C3_17 119.6(9) . . ?
C71 C3_17 C4_17 116.8(14) . . ?
C71 C3_17 C2_17 124.0(14) . . ?
C4_17 C3_17 C2_17 119.2(9) . . ?
C5_17 C4_17 C3_17 121.7(10) . . ?
C4_17 C5_17 C6_17 119.0(9) . . ?
C4_17 C5_17 C69 119.7(12) . . ?
C6_17 C5_17 C69 121.2(12) . . ?
O9_17 C6_17 C1_17 121.2(11) . . ?
O9_17 C6_17 C5_17 118.7(12) . . ?
C1_17 C6_17 C5_17 120.1(9) . . ?
N2_8 C7_17 C1_17 119.9(14) . . ?
C2_18 C1_18 C6_18 121.4(9) . . ?
C2_18 C1_18 C7_18 120.8(11) . . ?
C6_18 C1_18 C7_18 117.7(11) . . ?
O8_18 C2_18 C1_18 119.7(11) . . ?
O8_18 C2_18 C3_18 121.9(11) . . ?
C1_18 C2_18 C3_18 118.3(9) . . ?
C4_18 C3_18 C2_18 119.1(9) . . ?
C4_18 C3_18 C69 121.6(12) . . ?
C2_18 C3_18 C69 118.3(12) . . ?
C3_18 C4_18 C5_18 123.3(10) . . ?
C4_18 C5_18 C6_18 117.9(9) . . ?
C4_18 C5_18 C67 118.9(13) . . ?
C6_18 C5_18 C67 123.3(13) . . ?
O9_18 C6_18 C1_18 118.3(10) . . ?
O9_18 C6_18 C5_18 121.9(11) . . ?
C1_18 C6_18 C5_18 119.7(9) . . ?
N1_5 C7_18 C1_18 121.4(18) . . ?
C6_19 C1_19 C2_19 119.9(9) . . ?
C6_19 C1_19 C7_19 119.0(11) . . ?
C2_19 C1_19 C7_19 121.1(11) . . ?
O8_19 C2_19 C1_19 118.7(11) . . ?
O8_19 C2_19 C3_19 121.3(12) . . ?
C1_19 C2_19 C3_19 119.6(9) . . ?
C67 C3_19 C4_19 118.3(15) . . ?
C67 C3_19 C2_19 122.8(15) . . ?
C4_19 C3_19 C2_19 118.6(10) . . ?
C5_19 C4_19 C3_19 123.4(10) . . ?
C4_19 C5_19 C6_19 117.0(9) . . ?
C4_19 C5_19 C73 123.9(13) . . ?
C6_19 C5_19 C73 119.1(13) . . ?
O9_19 C6_19 C1_19 119.0(11) . . ?
O9_19 C6_19 C5_19 119.7(11) . . ?
C1_19 C6_19 C5_19 121.2(10) . . ?
N2_2 C7_19 C1_19 122.8(18) . . ?
C2_20 C1_20 C6_20 119.9(9) . . ?
C2_20 C1_20 C7_20 120.1(10) . . ?
C6_20 C1_20 C7_20 120.0(10) . . ?
O8_20 C2_20 C1_20 119.7(10) . . ?
O8_20 C2_20 C3_20 120.0(11) . . ?
C1_20 C2_20 C3_20 120.4(9) . . ?
C4_20 C3_20 C2_20 118.5(9) . . ?
C4_20 C3_20 C71 120.5(13) . . ?
C2_20 C3_20 C71 120.9(13) . . ?
C3_20 C4_20 C5_20 122.2(10) . . ?
C73 C5_20 C4_20 119.5(13) . . ?
C73 C5_20 C6_20 120.5(13) . . ?
C4_20 C5_20 C6_20 119.5(9) . . ?
O9_20 C6_20 C1_20 119.0(10) . . ?
O9_20 C6_20 C5_20 121.3(11) . . ?
C1_20 C6_20 C5_20 119.4(9) . . ?
N1_4 C7_20 C1_20 124.9(15) . . ?
C2_21 C1_21 C6_21 121.1(8) . . ?
C2_21 C1_21 C7_21 119.8(10) . . ?
C6_21 C1_21 C7_21 118.9(10) . . ?
O8_21 C2_21 C1_21 120.1(9) . . ?
O8_21 C2_21 C3_21 120.4(10) . . ?
C1_21 C2_21 C3_21 119.3(8) . . ?
C4_21 C3_21 C49 120.5(11) . . ?
C4_21 C3_21 C2_21 118.8(9) . . ?
C49 C3_21 C2_21 120.6(11) . . ?
C3_21 C4_21 C5_21 122.6(9) . . ?
C4_21 C5_21 C6_21 118.9(9) . . ?
C4_21 C5_21 C47 118.0(11) . . ?
C6_21 C5_21 C47 123.1(11) . . ?
O9_21 C6_21 C1_21 120.3(10) . . ?
O9_21 C6_21 C5_21 120.8(10) . . ?
C1_21 C6_21 C5_21 118.9(8) . . ?
N2_5 C7_21 C1_21 122.8(15) . . ?
C2_22 C1_22 C6_22 121.6(9) . . ?
C2_22 C1_22 C7_22 119.2(10) . . ?
C6_22 C1_22 C7_22 119.2(10) . . ?
O8_22 C2_22 C1_22 118.6(10) . . ?
O8_22 C2_22 C3_22 122.3(11) . . ?
C1_22 C2_22 C3_22 119.1(9) . . ?
C4_22 C3_22 C2_22 118.8(9) . . ?
C4_22 C3_22 C47 122.1(12) . . ?
C2_22 C3_22 C47 119.1(12) . . ?
C3_22 C4_22 C5_22 123.3(10) . . ?
C4_22 C5_22 C45 118.1(12) . . ?
C4_22 C5_22 C6_22 118.5(9) . . ?
C45 C5_22 C6_22 122.6(12) . . ?
O9_22 C6_22 C5_22 120.9(10) . . ?
O9_22 C6_22 C1_22 120.2(10) . . ?
C5_22 C6_22 C1_22 118.6(9) . . ?
N2_1 C7_22 C1_22 116.9(14) . . ?
C2_23 C1_23 C6_23 121.7(8) . . ?
C2_23 C1_23 C7_23 118.7(9) . . ?
C6_23 C1_23 C7_23 119.5(9) . . ?
O8_23 C2_23 C1_23 119.7(9) . . ?
O8_23 C2_23 C3_23 121.0(9) . . ?
C1_23 C2_23 C3_23 119.3(8) . . ?
C4_23 C3_23 C2_23 117.8(8) . . ?
C4_23 C3_23 C43 122.9(10) . . ?
C2_23 C3_23 C43 119.4(10) . . ?
C5_23 C4_23 C3_23 123.6(9) . . ?
C4_23 C5_23 C6_23 119.2(9) . . ?
C4_23 C5_23 C45 119.2(11) . . ?
C6_23 C5_23 C45 121.5(11) . . ?
O9_23 C6_23 C1_23 118.1(10) . . ?
O9_23 C6_23 C5_23 123.5(10) . . ?
C1_23 C6_23 C5_23 118.4(8) . . ?
N1_3 C7_23 C1_23 120.2(13) . . ?
C2_24 C1_24 C6_24 121.6(8) . . ?
C2_24 C1_24 C7_24 119.7(10) . . ?
C6_24 C1_24 C7_24 118.7(10) . . ?
O8_24 C2_24 C3_24 123.7(10) . . ?
O8_24 C2_24 C1_24 117.2(9) . . ?
C3_24 C2_24 C1_24 119.0(9) . . ?
C4_24 C3_24 C2_24 119.2(9) . . ?
C4_24 C3_24 C43 121.3(11) . . ?
C2_24 C3_24 C43 119.4(11) . . ?
C5_24 C4_24 C3_24 122.6(10) . . ?
C4_24 C5_24 C6_24 118.9(9) . . ?
C4_24 C5_24 C49 123.3(11) . . ?
C6_24 C5_24 C49 117.8(11) . . ?
O9_24 C6_24 C1_24 121.3(10) . . ?
O9_24 C6_24 C5_24 120.0(10) . . ?
C1_24 C6_24 C5_24 118.6(8) . . ?
N1_8 C7_24 C1_24 124.8(16) . . ?
C2_25 C1_25 C6_25 121.7(9) . . ?
C2_25 C1_25 C7_25 119.4(10) . . ?
C6_25 C1_25 C7_25 118.9(10) . . ?
O8_25 C2_25 C1_25 117.9(10) . . ?
O8_25 C2_25 C3_25 123.5(11) . . ?
C1_25 C2_25 C3_25 118.2(9) . . ?
C55 C3_25 C4_25 123.0(14) . . ?
C55 C3_25 C2_25 117.0(14) . . ?
C4_25 C3_25 C2_25 119.2(10) . . ?
C5_25 C4_25 C3_25 124.3(10) . . ?
C4_25 C5_25 C53 121.4(15) . . ?
C4_25 C5_25 C6_25 116.7(9) . . ?
C53 C5_25 C6_25 121.4(16) . . ?
O9_25 C6_25 C1_25 119.5(11) . . ?
O9_25 C6_25 C5_25 120.6(12) . . ?
C1_25 C6_25 C5_25 119.9(9) . . ?
N1_7 C7_25 C1_25 121.5(16) . . ?
C6_26 C1_26 C2_26 121.1(8) . . ?
C6_26 C1_26 C7_26 120.9(10) . . ?
C2_26 C1_26 C7_26 117.5(10) . . ?
O8_26 C2_26 C1_26 118.5(10) . . ?
O8_26 C2_26 C3_26 121.6(11) . . ?
C1_26 C2_26 C3_26 119.9(9) . . ?
C4_26 C3_26 C2_26 117.4(9) . . ?
C4_26 C3_26 C51 124.4(12) . . ?
C2_26 C3_26 C51 118.2(12) . . ?
C5_26 C4_26 C3_26 123.6(10) . . ?
C4_26 C5_26 C6_26 119.2(9) . . ?
C4_26 C5_26 C53 119.5(13) . . ?
C6_26 C5_26 C53 120.6(13) . . ?
O9_26 C6_26 C1_26 119.1(9) . . ?
O9_26 C6_26 C5_26 121.6(10) . . ?
C1_26 C6_26 C5_26 118.7(8) . . ?
N2_3 C7_26 C1_26 116.7(14) . . ?
C6_27 C1_27 C2_27 120.3(9) . . ?
C6_27 C1_27 C7_27 121.2(10) . . ?
C2_27 C1_27 C7_27 118.5(10) . . ?
O8_27 C2_27 C1_27 118.6(11) . . ?
O8_27 C2_27 C3_27 121.0(11) . . ?
C1_27 C2_27 C3_27 120.2(9) . . ?
C4_27 C3_27 C2_27 118.3(9) . . ?
C4_27 C3_27 C57 125.4(11) . . ?
C2_27 C3_27 C57 116.1(11) . . ?
C3_27 C4_27 C5_27 122.2(10) . . ?
C4_27 C5_27 C6_27 119.7(9) . . ?
C4_27 C5_27 C51 118.1(12) . . ?
C6_27 C5_27 C51 120.5(12) . . ?
O9_27 C6_27 C1_27 119.5(10) . . ?
O9_27 C6_27 C5_27 121.2(10) . . ?
C1_27 C6_27 C5_27 119.1(9) . . ?
N1_1 C7_27 C1_27 119.1(15) . . ?
C6_28 C1_28 C2_28 120.8(9) . . ?
C6_28 C1_28 C7_28 120.1(12) . . ?
C2_28 C1_28 C7_28 119.1(11) . . ?
O8_28 C2_28 C1_28 117.5(11) . . ?
O8_28 C2_28 C3_28 121.6(12) . . ?
C1_28 C2_28 C3_28 120.9(9) . . ?
C4_28 C3_28 C2_28 117.3(9) . . ?
C4_28 C3_28 C55 125.5(12) . . ?
C2_28 C3_28 C55 117.1(12) . . ?
C3_28 C4_28 C5_28 122.3(10) . . ?
C4_28 C5_28 C6_28 120.6(9) . . ?
C4_28 C5_28 C57 123.2(11) . . ?
C6_28 C5_28 C57 115.6(12) . . ?
O9_28 C6_28 C1_28 119.8(10) . . ?
O9_28 C6_28 C5_28 122.1(11) . . ?
C1_28 C6_28 C5_28 117.9(9) . . ?
N2_6 C7_28 C1_28 125(2) . . ?
C6_29 C1_29 C2_29 119.9(9) . . ?
C6_29 C1_29 C7_29 120.6(10) . . ?
C2_29 C1_29 C7_29 119.2(10) . . ?
O8_29 C2_29 C3_29 124.4(11) . . ?
O8_29 C2_29 C1_29 117.2(10) . . ?
C3_29 C2_29 C1_29 118.2(9) . . ?
C4_29 C3_29 C2_29 121.1(9) . . ?
C4_29 C3_29 C61 124.4(13) . . ?
C2_29 C3_29 C61 114.0(13) . . ?
C3_29 C4_29 C5_29 121.8(10) . . ?
C4_29 C5_29 C6_29 117.2(9) . . ?
C4_29 C5_29 C59 120.0(13) . . ?
C6_29 C5_29 C59 122.8(12) . . ?
O9_29 C6_29 C1_29 120.1(11) . . ?
O9_29 C6_29 C5_29 118.2(11) . . ?
C1_29 C6_29 C5_29 121.7(9) . . ?
N1_2 C7_29 C1_29 114.1(13) . . ?
C2_30 C1_30 C6_30 121.4(9) . . ?
C2_30 C1_30 C7_30 119.8(10) . . ?
C6_30 C1_30 C7_30 118.7(10) . . ?
O8_30 C2_30 C1_30 119.7(10) . . ?
O8_30 C2_30 C3_30 120.5(10) . . ?
C1_30 C2_30 C3_30 119.5(9) . . ?
C4_30 C3_30 C2_30 118.1(9) . . ?
C4_30 C3_30 C61 123.7(12) . . ?
C2_30 C3_30 C61 118.2(12) . . ?
C3_30 C4_30 C5_30 123.8(10) . . ?
C4_30 C5_30 C6_30 118.8(9) . . ?
C4_30 C5_30 C63 119.5(12) . . ?
C6_30 C5_30 C63 121.1(12) . . ?
O9_30 C6_30 C1_30 119.5(10) . . ?
O9_30 C6_30 C5_30 122.2(11) . . ?
C1_30 C6_30 C5_30 118.3(9) . . ?
N1_6 C7_30 C1_30 120.6(15) . . ?
C6_31 C1_31 C2_31 121.4(9) . . ?
C6_31 C1_31 C7_31 119.0(10) . . ?
C2_31 C1_31 C7_31 119.7(10) . . ?
O8_31 C2_31 C1_31 118.6(11) . . ?
O8_31 C2_31 C3_31 122.4(11) . . ?
C1_31 C2_31 C3_31 119.0(9) . . ?
C4_31 C3_31 C2_31 118.0(9) . . ?
C4_31 C3_31 C63 125.4(13) . . ?
C2_31 C3_31 C63 116.5(13) . . ?
C5_31 C4_31 C3_31 123.4(10) . . ?
C4_31 C5_31 C6_31 118.6(9) . . ?
C4_31 C5_31 C65 117.6(12) . . ?
C6_31 C5_31 C65 122.8(13) . . ?
O9_31 C6_31 C1_31 118.1(10) . . ?
O9_31 C6_31 C5_31 122.5(11) . . ?
C1_31 C6_31 C5_31 119.4(9) . . ?
N2_7 C7_31 C1_31 120.8(15) . . ?
C6_32 C1_32 C2_32 119.8(9) . . ?
C6_32 C1_32 C7_32 120.5(11) . . ?
C2_32 C1_32 C7_32 119.5(11) . . ?
O8_32 C2_32 C1_32 120.0(11) . . ?
O8_32 C2_32 C3_32 119.7(11) . . ?
C1_32 C2_32 C3_32 120.2(9) . . ?
C4_32 C3_32 C2_32 118.3(9) . . ?
C4_32 C3_32 C65 121.6(12) . . ?
C2_32 C3_32 C65 119.9(12) . . ?
C5_32 C4_32 C3_32 122.8(10) . . ?
C59 C5_32 C4_32 117.7(15) . . ?
C59 C5_32 C6_32 122.7(15) . . ?
C4_32 C5_32 C6_32 118.5(10) . . ?
O9_32 C6_32 C1_32 118.8(11) . . ?
O9_32 C6_32 C5_32 121.1(12) . . ?
C1_32 C6_32 C5_32 120.0(9) . . ?
N2_4 C7_32 C1_32 119.1(15) . . ?
C6_33 C1_33 C2_33 119.2(9) . . ?
C6_33 C1_33 C7_33 121.3(11) . . ?
C2_33 C1_33 C7_33 119.4(11) . . ?
O8_33 C2_33 C3_33 120.5(11) . . ?
O8_33 C2_33 C1_33 118.1(10) . . ?
C3_33 C2_33 C1_33 121.4(9) . . ?
C4_33 C3_33 C2_33 118.1(9) . . ?
C4_33 C3_33 C13 121.0(13) . . ?
C2_33 C3_33 C13 120.2(13) . . ?
C5_33 C4_33 C3_33 121.2(10) . . ?
C4_33 C5_33 C6_33 120.5(9) . . ?
C4_33 C5_33 C11 123.2(11) . . ?
C6_33 C5_33 C11 116.2(11) . . ?
O9_33 C6_33 C1_33 122.1(11) . . ?
O9_33 C6_33 C5_33 118.3(12) . . ?
C1_33 C6_33 C5_33 119.5(9) . . ?
N1_10 C7_33 C1_33 115.4(18) . . ?
C6_34 C1_34 C2_34 122.3(8) . . ?
C6_34 C1_34 C7_34 119.9(9) . . ?
C2_34 C1_34 C7_34 117.7(9) . . ?
O8_34 C2_34 C3_34 121.7(10) . . ?
O8_34 C2_34 C1_34 119.4(9) . . ?
C3_34 C2_34 C1_34 118.6(8) . . ?
C11 C3_34 C4_34 122.9(11) . . ?
C11 C3_34 C2_34 118.7(10) . . ?
C4_34 C3_34 C2_34 118.0(9) . . ?
C3_34 C4_34 C5_34 124.2(9) . . ?
C4_34 C5_34 C6_34 118.3(9) . . ?
C4_34 C5_34 C15 124.8(10) . . ?
C6_34 C5_34 C15 116.9(9) . . ?
O9_34 C6_34 C1_34 120.3(10) . . ?
O9_34 C6_34 C5_34 121.3(11) . . ?
C1_34 C6_34 C5_34 118.2(9) . . ?
N2_16 C7_34 C1_34 113.4(12) . . ?
C6_35 C1_35 C2_35 121.3(8) . . ?
C6_35 C1_35 C7_35 118.9(9) . . ?
C2_35 C1_35 C7_35 119.8(9) . . ?
O8_35 C2_35 C1_35 118.2(10) . . ?
O8_35 C2_35 C3_35 122.7(10) . . ?
C1_35 C2_35 C3_35 119.1(8) . . ?
C4_35 C3_35 C2_35 119.1(9) . . ?
C4_35 C3_35 C15 124.1(10) . . ?
C2_35 C3_35 C15 116.7(10) . . ?
C5_35 C4_35 C3_35 122.8(9) . . ?
C4_35 C5_35 C6_35 118.2(8) . . ?
C4_35 C5_35 C17 124.1(11) . . ?
C6_35 C5_35 C17 116.9(11) . . ?
O9_35 C6_35 C1_35 118.6(9) . . ?
O9_35 C6_35 C5_35 121.8(10) . . ?
C1_35 C6_35 C5_35 119.5(9) . . ?
N1_14 C7_35 C1_35 121.5(13) . . ?
C2_36 C1_36 C6_36 119.8(9) . . ?
C2_36 C1_36 C7_36 119.3(10) . . ?
C6_36 C1_36 C7_36 120.9(10) . . ?
O8_36 C2_36 C1_36 117.6(10) . . ?
O8_36 C2_36 C3_36 121.8(10) . . ?
C1_36 C2_36 C3_36 120.2(9) . . ?
C4_36 C3_36 C2_36 119.0(9) . . ?
C4_36 C3_36 C17 122.3(12) . . ?
C2_36 C3_36 C17 118.5(11) . . ?
C5_36 C4_36 C3_36 122.0(10) . . ?
C4_36 C5_36 C6_36 118.4(9) . . ?
C4_36 C5_36 C13 124.5(13) . . ?
C6_36 C5_36 C13 116.7(12) . . ?
O9_36 C6_36 C1_36 120.2(10) . . ?
O9_36 C6_36 C5_36 119.1(11) . . ?
C1_36 C6_36 C5_36 120.5(9) . . ?
N2_11 C7_36 C1_36 119.1(14) . . ?
C6_37 C1_37 C2_37 121.0(8) . . ?
C6_37 C1_37 C7_37 119.9(9) . . ?
C2_37 C1_37 C7_37 119.1(9) . . ?
O8_37 C2_37 C1_37 119.4(9) . . ?
O8_37 C2_37 C3_37 121.4(9) . . ?
C1_37 C2_37 C3_37 118.9(8) . . ?
C4_37 C3_37 C2_37 119.0(8) . . ?
C4_37 C3_37 C39 123.4(11) . . ?
C2_37 C3_37 C39 117.5(10) . . ?
C5_37 C4_37 C3_37 122.7(9) . . ?
C4_37 C5_37 C6_37 118.4(8) . . ?
C4_37 C5_37 C37 117.8(10) . . ?
C6_37 C5_37 C37 123.2(10) . . ?
O9_37 C6_37 C1_37 119.7(9) . . ?
O9_37 C6_37 C5_37 120.5(9) . . ?
C1_37 C6_37 C5_37 119.8(8) . . ?
N1_16 C7_37 C1_37 116.4(13) . . ?
C6_38 C1_38 C2_38 122.2(8) . . ?
C6_38 C1_38 C7_38 119.2(9) . . ?
C2_38 C1_38 C7_38 118.4(9) . . ?
O8_38 C2_38 C1_38 120.2(9) . . ?
O8_38 C2_38 C3_38 120.9(10) . . ?
C1_38 C2_38 C3_38 118.7(9) . . ?
C4_38 C3_38 C2_38 118.0(9) . . ?
C4_38 C3_38 C19 123.5(13) . . ?
C2_38 C3_38 C19 118.2(13) . . ?
C5_38 C4_38 C3_38 124.1(10) . . ?
C4_38 C5_38 C6_38 118.5(9) . . ?
C4_38 C5_38 C25 115.8(13) . . ?
C6_38 C5_38 C25 125.1(13) . . ?
O9_38 C6_38 C5_38 124.1(10) . . ?
O9_38 C6_38 C1_38 117.5(9) . . ?
C5_38 C6_38 C1_38 118.3(8) . . ?
N2_13 C7_38 C1_38 119.0(12) . . ?
C6_39 C1_39 C2_39 120.6(9) . . ?
C6_39 C1_39 C7_39 119.2(10) . . ?
C2_39 C1_39 C7_39 120.2(10) . . ?
O8_39 C2_39 C3_39 122.6(10) . . ?
O8_39 C2_39 C1_39 117.4(10) . . ?
C3_39 C2_39 C1_39 120.0(9) . . ?
C25 C3_39 C4_39 116.7(14) . . ?
C25 C3_39 C2_39 125.1(14) . . ?
C4_39 C3_39 C2_39 118.2(9) . . ?
C5_39 C4_39 C3_39 123.2(9) . . ?
C4_39 C5_39 C6_39 118.8(9) . . ?
C4_39 C5_39 C23 120.5(12) . . ?
C6_39 C5_39 C23 120.5(12) . . ?
O9_39 C6_39 C1_39 117.6(10) . . ?
O9_39 C6_39 C5_39 123.2(11) . . ?
C1_39 C6_39 C5_39 119.2(9) . . ?
N1_9 C7_39 C1_39 120.2(14) . . ?
C6_40 C1_40 C2_40 120.7(9) . . ?
C6_40 C1_40 C7_40 120.1(11) . . ?
C2_40 C1_40 C7_40 119.1(11) . . ?
O8_40 C2_40 C1_40 120.5(11) . . ?
O8_40 C2_40 C3_40 120.1(11) . . ?
C1_40 C2_40 C3_40 119.3(9) . . ?
C4_40 C3_40 C2_40 118.5(9) . . ?
C4_40 C3_40 C23 121.9(13) . . ?
C2_40 C3_40 C23 119.4(13) . . ?
C5_40 C4_40 C3_40 123.3(10) . . ?
C4_40 C5_40 C6_40 118.2(9) . . ?
C4_40 C5_40 C21 120.6(11) . . ?
C6_40 C5_40 C21 121.2(11) . . ?
O9_40 C6_40 C1_40 119.7(10) . . ?
O9_40 C6_40 C5_40 120.4(10) . . ?
C1_40 C6_40 C5_40 119.9(9) . . ?
N2_12 C7_40 C1_40 123.7(17) . . ?
C2_41 C1_41 C6_41 121.7(8) . . ?
C2_41 C1_41 C7_41 121.0(10) . . ?
C6_41 C1_41 C7_41 117.2(10) . . ?
O8_41 C2_41 C1_41 121.7(10) . . ?
O8_41 C2_41 C3_41 119.3(10) . . ?
C1_41 C2_41 C3_41 119.0(8) . . ?
C4_41 C3_41 C2_41 118.4(9) . . ?
C4_41 C3_41 C19 117.0(13) . . ?
C2_41 C3_41 C19 123.3(13) . . ?
C3_41 C4_41 C5_41 123.5(10) . . ?
C4_41 C5_41 C6_41 118.7(9) . . ?
C4_41 C5_41 C21 119.3(11) . . ?
C6_41 C5_41 C21 121.8(11) . . ?
O9_41 C6_41 C1_41 122.4(9) . . ?
O9_41 C6_41 C5_41 118.6(9) . . ?
C1_41 C6_41 C5_41 118.7(9) . . ?
N1_15 C7_41 C1_41 122.1(15) . . ?
C2_42 C1_42 C6_42 120.4(9) . . ?
C2_42 C1_42 C7_42 119.3(10) . . ?
C6_42 C1_42 C7_42 120.3(10) . . ?
O8_42 C2_42 C1_42 120.6(10) . . ?
O8_42 C2_42 C3_42 118.9(11) . . ?
C1_42 C2_42 C3_42 120.4(9) . . ?
C4_42 C3_42 C2_42 117.5(9) . . ?
C4_42 C3_42 C27 121.0(12) . . ?
C2_42 C3_42 C27 121.1(12) . . ?
C3_42 C4_42 C5_42 123.1(10) . . ?
C4_42 C5_42 C6_42 119.6(9) . . ?
C4_42 C5_42 C33 117.8(13) . . ?
C6_42 C5_42 C33 122.5(13) . . ?
O9_42 C6_42 C5_42 121.1(11) . . ?
O9_42 C6_42 C1_42 119.9(10) . . ?
C5_42 C6_42 C1_42 118.8(9) . . ?
N1_13 C7_42 C1_42 121.4(15) . . ?
C6_43 C1_43 C2_43 119.9(9) . . ?
C6_43 C1_43 C7_43 120.7(11) . . ?
C2_43 C1_43 C7_43 119.3(11) . . ?
O8_43 C2_43 C1_43 119.9(10) . . ?
O8_43 C2_43 C3_43 119.9(11) . . ?
C1_43 C2_43 C3_43 120.2(9) . . ?
C4_43 C3_43 C2_43 118.4(9) . . ?
C4_43 C3_43 C33 121.7(13) . . ?
C2_43 C3_43 C33 119.9(13) . . ?
C3_43 C4_43 C5_43 122.3(10) . . ?
C4_43 C5_43 C6_43 119.3(9) . . ?
C4_43 C5_43 C31 119.0(14) . . ?
C6_43 C5_43 C31 120.8(14) . . ?
O9_43 C6_43 C1_43 116.9(10) . . ?
O9_43 C6_43 C5_43 122.9(11) . . ?
C1_43 C6_43 C5_43 119.6(9) . . ?
N2_15 C7_43 C1_43 119.1(16) . . ?
C2_44 C1_44 C6_44 121.7(9) . . ?
C2_44 C1_44 C7_44 119.1(10) . . ?
C6_44 C1_44 C7_44 119.2(9) . . ?
O8_44 C2_44 C1_44 120.9(10) . . ?
O8_44 C2_44 C3_44 119.6(10) . . ?
C1_44 C2_44 C3_44 119.4(9) . . ?
C4_44 C3_44 C2_44 118.1(9) . . ?
C4_44 C3_44 C31 114.2(15) . . ?
C2_44 C3_44 C31 127.5(15) . . ?
C3_44 C4_44 C5_44 123.2(10) . . ?
C4_44 C5_44 C6_44 119.7(9) . . ?
C4_44 C5_44 C29 121.4(13) . . ?
C6_44 C5_44 C29 118.2(12) . . ?
O9_44 C6_44 C1_44 118.7(10) . . ?
O9_44 C6_44 C5_44 123.5(11) . . ?
C1_44 C6_44 C5_44 117.7(9) . . ?
N2_10 C7_44 C1_44 120.2(16) . . ?
C2_45 C1_45 C6_45 121.8(9) . . ?
C2_45 C1_45 C7_45 121.7(10) . . ?
C6_45 C1_45 C7_45 116.1(10) . . ?
O8_45 C2_45 C1_45 119.1(10) . . ?
O8_45 C2_45 C3_45 122.4(11) . . ?
C1_45 C2_45 C3_45 118.3(9) . . ?
C27 C3_45 C4_45 123.3(12) . . ?
C27 C3_45 C2_45 116.8(12) . . ?
C4_45 C3_45 C2_45 119.3(9) . . ?
C5_45 C4_45 C3_45 123.2(10) . . ?
C4_45 C5_45 C6_45 118.0(9) . . ?
C4_45 C5_45 C29 122.7(12) . . ?
C6_45 C5_45 C29 118.9(12) . . ?
O9_45 C6_45 C1_45 118.4(10) . . ?
O9_45 C6_45 C5_45 122.2(11) . . ?
C1_45 C6_45 C5_45 119.4(9) . . ?
N1_11 C7_45 C1_45 128.4(17) . . ?
C6_46 C1_46 C2_46 121.0(8) . . ?
C6_46 C1_46 C7_46 119.1(9) . . ?
C2_46 C1_46 C7_46 119.9(9) . . ?
O8_46 C2_46 C1_46 119.3(8) . . ?
O8_46 C2_46 C3_46 121.6(9) . . ?
C1_46 C2_46 C3_46 119.1(8) . . ?
C4_46 C3_46 C2_46 119.2(9) . . ?
C4_46 C3_46 C39 120.5(11) . . ?
C2_46 C3_46 C39 119.9(11) . . ?
C5_46 C4_46 C3_46 122.5(9) . . ?
C4_46 C5_46 C6_46 118.1(8) . . ?
C4_46 C5_46 C41 119.3(10) . . ?
C6_46 C5_46 C41 122.5(10) . . ?
O9_46 C6_46 C1_46 120.2(9) . . ?
O9_46 C6_46 C5_46 119.6(9) . . ?
C1_46 C6_46 C5_46 120.1(8) . . ?
N2_14 C7_46 C1_46 121.9(12) . . ?
C2_47 C1_47 C6_47 119.4(8) . . ?
C2_47 C1_47 C7_47 120.3(9) . . ?
C6_47 C1_47 C7_47 120.2(10) . . ?
O8_47 C2_47 C1_47 118.4(10) . . ?
O8_47 C2_47 C3_47 121.8(10) . . ?
C1_47 C2_47 C3_47 119.8(9) . . ?
C4_47 C3_47 C2_47 120.0(9) . . ?
C4_47 C3_47 C35 127.2(11) . . ?
C2_47 C3_47 C35 112.7(11) . . ?
C3_47 C4_47 C5_47 120.5(9) . . ?
C4_47 C5_47 C6_47 120.3(9) . . ?
C4_47 C5_47 C41 116.9(10) . . ?
C6_47 C5_47 C41 122.8(10) . . ?
O9_47 C6_47 C5_47 122.1(10) . . ?
O9_47 C6_47 C1_47 117.8(10) . . ?
C5_47 C6_47 C1_47 120.0(8) . . ?
N2_9 C7_47 C1_47 120.6(14) . . ?
C2_48 C1_48 C6_48 120.4(8) . . ?
C2_48 C1_48 C7_48 120.1(9) . . ?
C6_48 C1_48 C7_48 119.4(9) . . ?
O8_48 C2_48 C1_48 119.5(10) . . ?
O8_48 C2_48 C3_48 119.7(10) . . ?
C1_48 C2_48 C3_48 120.7(9) . . ?
C4_48 C3_48 C2_48 117.7(9) . . ?
C4_48 C3_48 C37 120.1(12) . . ?
C2_48 C3_48 C37 122.2(11) . . ?
C5_48 C4_48 C3_48 122.7(10) . . ?
C4_48 C5_48 C6_48 119.2(9) . . ?
C4_48 C5_48 C35 123.0(12) . . ?
C6_48 C5_48 C35 117.6(12) . . ?
O9_48 C6_48 C5_48 120.9(10) . . ?
O9_48 C6_48 C1_48 119.9(10) . . ?
C5_48 C6_48 C1_48 119.2(9) . . ?
N1_12 C7_48 C1_48 120.5(14) . . ?

loop_
_geom_bond_atom_site_label_1
_geom_bond_atom_site_label_2
_geom_bond_distance
_geom_bond_site_symmetry_2
_geom_bond_publ_flag
C11 C3_34 1.369(18) . ?
C11 C12 1.559(18) . ?
C11 C5_33 1.65(2) . ?
C13 C5_36 1.46(2) . ?
C13 C3_33 1.49(2) . ?
C13 C14 1.577(18) . ?
C15 C3_35 1.459(18) . ?
C15 C16 1.554(17) . ?
C15 C5_34 1.577(18) . ?
C17 C3_36 1.43(2) . ?
C17 C5_35 1.46(2) . ?
C17 C18 1.573(18) . ?
C19 C3_38 1.46(3) . ?
C19 C3_41 1.49(3) . ?
C19 C20 1.54(2) . ?
C21 C5_40 1.51(2) . ?
C21 C5_41 1.55(2) . ?
C21 C22 1.560(18) . ?
C23 C3_40 1.47(3) . ?
C23 C24 1.54(2) . ?
C23 C5_39 1.55(3) . ?
C25 C3_39 1.36(3) . ?
C25 C26 1.50(2) . ?
C25 C5_38 1.59(3) . ?
C27 C3_45 1.36(2) . ?
C27 C3_42 1.42(2) . ?
C27 C28 1.57(2) . ?
C29 C5_45 1.44(2) . ?
C29 C5_44 1.47(2) . ?
C29 C30 1.60(2) . ?
C31 C3_44 1.43(3) . ?
C31 C5_43 1.45(3) . ?
C31 C32 1.55(2) . ?
C33 C3_43 1.46(3) . ?
C33 C5_42 1.52(3) . ?
C33 C34 1.55(2) . ?
C35 C5_48 1.53(2) . ?
C35 C3_47 1.55(2) . ?
C35 C36 1.619(19) . ?
C37 C3_48 1.46(2) . ?
C37 C38 1.526(18) . ?
C37 C5_37 1.529(19) . ?
C39 C3_46 1.45(2) . ?
C39 C3_37 1.53(2) . ?
C39 C40 1.606(19) . ?
C41 C5_46 1.465(17) . ?
C41 C5_47 1.519(18) . ?
C41 C42 1.557(17) . ?
C43 C3_24 1.506(18) . ?
C43 C44 1.574(18) . ?
C43 C3_23 1.597(19) . ?
C45 C5_22 1.407(18) . ?
C45 C46 1.56(2) . ?
C45 C5_23 1.57(3) . ?
C47 C5_21 1.47(2) . ?
C47 C3_22 1.51(2) . ?
C47 C48 1.57(2) . ?
C49 C3_21 1.40(2) . ?
C49 C5_24 1.53(2) . ?
C49 C50 1.603(18) . ?
C51 C3_26 1.43(3) . ?
C51 C5_27 1.53(3) . ?
C51 C52 1.59(2) . ?
C53 C5_25 1.39(3) . ?
C53 C5_26 1.54(3) . ?
C53 C54 1.582(19) . ?
C55 C3_25 1.34(3) . ?
C55 C56 1.55(2) . ?
C55 C3_28 1.64(3) . ?
C57 C3_27 1.52(2) . ?
C57 C5_28 1.57(2) . ?
C57 C58 1.611(16) . ?
C59 C5_32 1.35(3) . ?
C59 C60 1.53(2) . ?
C59 C5_29 1.70(3) . ?
C61 C3_29 1.41(2) . ?
C61 C3_30 1.50(2) . ?
C61 C62 1.62(2) . ?
C63 C5_30 1.49(2) . ?
C63 C3_31 1.49(3) . ?
C63 C64 1.55(2) . ?
C65 C5_31 1.42(2) . ?
C65 C3_32 1.56(2) . ?
C65 C66 1.576(19) . ?
C67 C3_19 1.34(3) . ?
C67 C5_18 1.56(3) . ?
C67 C68 1.57(2) . ?
C69 C5_17 1.51(3) . ?
C69 C70 1.547(18) . ?
C69 C3_18 1.55(3) . ?
C71 C3_17 1.397(19) . ?
C71 C72 1.531(19) . ?
C71 C3_20 1.56(3) . ?
C73 C5_20 1.383(17) . ?
C73 C5_19 1.49(2) . ?
C73 C74 1.57(2) . ?
N1_1 C7_27 1.30(2) . ?
N1_1 C1_1 1.439(13) . ?
N2_1 C7_22 1.25(2) . ?
N2_1 C5_1 1.419(12) . ?
N3_1 C3_1 1.433(12) . ?
C1_1 C2_1 1.3900 . ?
C1_1 C6_1 1.3900 . ?
C2_1 C3_1 1.3900 . ?
C3_1 C4_1 1.3900 . ?
C4_1 C5_1 1.3900 . ?
C5_1 C6_1 1.3900 . ?
N1_2 C1_2 1.432(13) . ?
N1_2 C7_29 1.44(2) . ?
N2_2 C7_19 1.09(2) . ?
N2_2 C5_2 1.403(13) . ?
N3_2 C3_2 1.415(13) . ?
C1_2 C2_2 1.3900 . ?
C1_2 C6_2 1.3900 . ?
C2_2 C3_2 1.3900 . ?
C3_2 C4_2 1.3900 . ?
C4_2 C5_2 1.3900 . ?
C5_2 C6_2 1.3900 . ?
N1_3 C7_23 1.217(18) . ?
N1_3 C1_3 1.384(12) . ?
N2_3 C7_26 1.33(2) . ?
N2_3 C5_3 1.415(12) . ?
N3_3 C3_3 1.444(13) . ?
C1_3 C2_3 1.3900 . ?
C1_3 C6_3 1.3900 . ?
C2_3 C3_3 1.3900 . ?
C3_3 C4_3 1.3900 . ?
C4_3 C5_3 1.3900 . ?
C5_3 C6_3 1.3900 . ?
N1_4 C7_20 1.101(18) . ?
N1_4 C1_4 1.421(13) . ?
N2_4 C7_32 1.32(2) . ?
N2_4 C5_4 1.374(13) . ?
N3_4 C3_4 1.448(12) . ?
C1_4 C2_4 1.3900 . ?
C1_4 C6_4 1.3900 . ?
C2_4 C3_4 1.3900 . ?
C3_4 C4_4 1.3900 . ?
C4_4 C5_4 1.3900 . ?
C5_4 C6_4 1.3900 . ?
N1_5 C7_18 1.13(2) . ?
N1_5 C1_5 1.428(16) . ?
N2_5 C7_21 1.083(19) . ?
N2_5 C5_5 1.381(13) . ?
N3_5 C3_5 1.423(13) . ?
C1_5 C2_5 1.3900 . ?
C1_5 C6_5 1.3900 . ?
C2_5 C3_5 1.3900 . ?
C3_5 C4_5 1.3900 . ?
C4_5 C5_5 1.3900 . ?
C5_5 C6_5 1.3900 . ?
N1_6 C7_30 1.056(18) . ?
N1_6 C1_6 1.451(13) . ?
N2_6 C7_28 1.19(3) . ?
N2_6 C5_6 1.411(13) . ?
N3_6 C3_6 1.423(13) . ?
C1_6 C2_6 1.3900 . ?
C1_6 C6_6 1.3900 . ?
C2_6 C3_6 1.3900 . ?
C3_6 C4_6 1.3900 . ?
C4_6 C5_6 1.3900 . ?
C5_6 C6_6 1.3900 . ?
N1_7 C7_25 1.17(2) . ?
N1_7 C1_7 1.381(12) . ?
N2_7 C7_31 1.22(2) . ?
N2_7 C5_7 1.413(15) . ?
N3_7 C3_7 1.413(13) . ?
C1_7 C2_7 1.3900 . ?
C1_7 C6_7 1.3900 . ?
C2_7 C3_7 1.3900 . ?
C3_7 C4_7 1.3900 . ?
C4_7 C5_7 1.3900 . ?
C5_7 C6_7 1.3900 . ?
N1_8 C7_24 1.15(2) . ?
N1_8 C1_8 1.424(13) . ?
N2_8 C7_17 1.24(2) . ?
N2_8 C5_8 1.386(13) . ?
N3_8 C3_8 1.424(12) . ?
C1_8 C2_8 1.3900 . ?
C1_8 C6_8 1.3900 . ?
C2_8 C3_8 1.3900 . ?
C3_8 C4_8 1.3900 . ?
C4_8 C5_8 1.3900 . ?
C5_8 C6_8 1.3900 . ?
N1_9 C7_39 1.183(19) . ?
N1_9 C1_9 1.360(13) . ?
N2_9 C7_47 1.24(2) . ?
N2_9 C5_9 1.435(14) . ?
N3_9 C3_9 1.449(13) . ?
C1_9 C2_9 1.3900 . ?
C1_9 C6_9 1.3900 . ?
C2_9 C3_9 1.3900 . ?
C3_9 C4_9 1.3900 . ?
C4_9 C5_9 1.3900 . ?
C5_9 C6_9 1.3900 . ?
N1_10 C7_33 1.29(3) . ?
N1_10 C1_10 1.398(17) . ?
N2_10 C7_44 1.07(2) . ?
N2_10 C5_10 1.456(16) . ?
N3_10 C3_10 1.456(13) . ?
C1_10 C2_10 1.3900 . ?
C1_10 C6_10 1.3900 . ?
C2_10 C3_10 1.3900 . ?
C3_10 C4_10 1.3900 . ?
C4_10 C5_10 1.3900 . ?
C5_10 C6_10 1.3900 . ?
N1_11 C7_45 1.17(2) . ?
N1_11 C1_11 1.418(14) . ?
N2_11 C7_36 1.26(2) . ?
N2_11 C5_11 1.426(15) . ?
N3_11 C3_11 1.449(13) . ?
C1_11 C2_11 1.3900 . ?
C1_11 C6_11 1.3900 . ?
C2_11 C3_11 1.3900 . ?
C3_11 C4_11 1.3900 . ?
C4_11 C5_11 1.3900 . ?
C5_11 C6_11 1.3900 . ?
N1_12 C7_48 1.149(18) . ?
N1_12 C1_12 1.403(14) . ?
N2_12 C7_40 1.18(2) . ?
N2_12 C5_12 1.369(13) . ?
N3_12 C3_12 1.466(12) . ?
C1_12 C2_12 1.3900 . ?
C1_12 C6_12 1.3900 . ?
C2_12 C3_12 1.3900 . ?
C3_12 C4_12 1.3900 . ?
C4_12 C5_12 1.3900 . ?
C5_12 C6_12 1.3900 . ?
N1_13 C7_42 1.28(2) . ?
N1_13 C1_13 1.436(11) . ?
N2_13 C7_38 1.270(18) . ?
N2_13 C5_13 1.410(11) . ?
N3_13 C3_13 1.440(12) . ?
C1_13 C2_13 1.3900 . ?
C1_13 C6_13 1.3900 . ?
C2_13 C3_13 1.3900 . ?
C3_13 C4_13 1.3900 . ?
C4_13 C5_13 1.3900 . ?
C5_13 C6_13 1.3900 . ?
N1_14 C7_35 1.156(17) . ?
N1_14 C1_14 1.444(10) . ?
N2_14 C7_46 1.208(17) . ?
N2_14 C5_14 1.387(10) . ?
N3_14 C3_14 1.459(13) . ?
C1_14 C2_14 1.3900 . ?
C1_14 C6_14 1.3900 . ?
C2_14 C3_14 1.3900 . ?
C3_14 C4_14 1.3900 . ?
C4_14 C5_14 1.3900 . ?
C5_14 C6_14 1.3900 . ?
N1_15 C7_41 1.24(2) . ?
N1_15 C1_15 1.382(11) . ?
N2_15 C7_43 1.26(2) . ?
N2_15 C5_15 1.456(10) . ?
N3_15 C3_15 1.372(11) . ?
C1_15 C2_15 1.3900 . ?
C1_15 C6_15 1.3900 . ?
C2_15 C3_15 1.3900 . ?
C3_15 C4_15 1.3900 . ?
C4_15 C5_15 1.3900 . ?
C5_15 C6_15 1.3900 . ?
N1_16 C7_37 1.33(2) . ?
N1_16 C1_16 1.398(11) . ?
N2_16 C7_34 1.40(2) . ?
N2_16 C5_16 1.423(11) . ?
N3_16 C3_16 1.381(12) . ?
C1_16 C2_16 1.3900 . ?
C1_16 C6_16 1.3900 . ?
C2_16 C3_16 1.3900 . ?
C3_16 C4_16 1.3900 . ?
C4_16 C5_16 1.3900 . ?
C5_16 C6_16 1.3900 . ?
C1_17 C2_17 1.390(9) . ?
C1_17 C6_17 1.396(9) . ?
C1_17 C7_17 1.513(8) . ?
C2_17 O8_17 1.356(10) . ?
C2_17 C3_17 1.403(9) . ?
C3_17 C4_17 1.389(8) . ?
C4_17 C5_17 1.376(8) . ?
C5_17 C6_17 1.400(10) . ?
C6_17 O9_17 1.335(10) . ?
C1_18 C2_18 1.400(9) . ?
C1_18 C6_18 1.403(9) . ?
C1_18 C7_18 1.509(8) . ?
C2_18 O8_18 1.359(10) . ?
C2_18 C3_18 1.410(10) . ?
C3_18 C4_18 1.381(8) . ?
C4_18 C5_18 1.383(8) . ?
C5_18 C6_18 1.405(10) . ?
C6_18 O9_18 1.353(10) . ?
C1_19 C6_19 1.391(9) . ?
C1_19 C2_19 1.393(9) . ?
C1_19 C7_19 1.507(8) . ?
C2_19 O8_19 1.351(10) . ?
C2_19 C3_19 1.408(10) . ?
C3_19 C4_19 1.383(8) . ?
C4_19 C5_19 1.380(8) . ?
C5_19 C6_19 1.414(10) . ?
C6_19 O9_19 1.342(10) . ?
C1_20 C2_20 1.397(8) . ?
C1_20 C6_20 1.399(8) . ?
C1_20 C7_20 1.506(8) . ?
C2_20 O8_20 1.352(10) . ?
C2_20 C3_20 1.405(9) . ?
C3_20 C4_20 1.378(8) . ?
C4_20 C5_20 1.378(8) . ?
C5_20 C6_20 1.402(10) . ?
C6_20 O9_20 1.372(10) . ?
C1_21 C2_21 1.397(8) . ?
C1_21 C6_21 1.403(8) . ?
C1_21 C7_21 1.516(8) . ?
C2_21 O8_21 1.367(10) . ?
C2_21 C3_21 1.410(9) . ?
C3_21 C4_21 1.379(8) . ?
C4_21 C5_21 1.386(8) . ?
C5_21 C6_21 1.409(9) . ?
C6_21 O9_21 1.347(10) . ?
C1_22 C2_22 1.397(8) . ?
C1_22 C6_22 1.410(8) . ?
C1_22 C7_22 1.502(8) . ?
C2_22 O8_22 1.368(10) . ?
C2_22 C3_22 1.402(10) . ?
C3_22 C4_22 1.381(8) . ?
C4_22 C5_22 1.387(8) . ?
C5_22 C6_22 1.409(9) . ?
C6_22 O9_22 1.350(10) . ?
C1_23 C2_23 1.398(8) . ?
C1_23 C6_23 1.406(8) . ?
C1_23 C7_23 1.515(8) . ?
C2_23 O8_23 1.349(10) . ?
C2_23 C3_23 1.419(9) . ?
C3_23 C4_23 1.386(8) . ?
C4_23 C5_23 1.376(8) . ?
C5_23 C6_23 1.407(9) . ?
C6_23 O9_23 1.355(10) . ?
C1_24 C2_24 1.396(8) . ?
C1_24 C6_24 1.400(8) . ?
C1_24 C7_24 1.502(8) . ?
C2_24 O8_24 1.362(10) . ?
C2_24 C3_24 1.395(9) . ?
C3_24 C4_24 1.385(8) . ?
C4_24 C5_24 1.377(8) . ?
C5_24 C6_24 1.414(9) . ?
C6_24 O9_24 1.343(10) . ?
C1_25 C2_25 1.400(9) . ?
C1_25 C6_25 1.402(9) . ?
C1_25 C7_25 1.504(8) . ?
C2_25 O8_25 1.361(10) . ?
C2_25 C3_25 1.402(10) . ?
C3_25 C4_25 1.385(8) . ?
C4_25 C5_25 1.377(8) . ?
C5_25 C6_25 1.422(10) . ?
C6_25 O9_25 1.342(10) . ?
C1_26 C6_26 1.393(8) . ?
C1_26 C2_26 1.410(9) . ?
C1_26 C7_26 1.506(8) . ?
C2_26 O8_26 1.352(10) . ?
C2_26 C3_26 1.413(9) . ?
C3_26 C4_26 1.383(8) . ?
C4_26 C5_26 1.380(8) . ?
C5_26 C6_26 1.409(9) . ?
C6_26 O9_26 1.353(10) . ?
C1_27 C6_27 1.396(9) . ?
C1_27 C2_27 1.398(9) . ?
C1_27 C7_27 1.500(8) . ?
C2_27 O8_27 1.355(10) . ?
C2_27 C3_27 1.415(10) . ?
C3_27 C4_27 1.376(8) . ?
C4_27 C5_27 1.383(8) . ?
C5_27 C6_27 1.403(10) . ?
C6_27 O9_27 1.365(10) . ?
C1_28 C6_28 1.399(9) . ?
C1_28 C2_28 1.400(9) . ?
C1_28 C7_28 1.506(8) . ?
C2_28 O8_28 1.355(10) . ?
C2_28 C3_28 1.412(10) . ?
C3_28 C4_28 1.385(8) . ?
C4_28 C5_28 1.386(8) . ?
C5_28 C6_28 1.405(10) . ?
C6_28 O9_28 1.361(10) . ?
C1_29 C6_29 1.389(9) . ?
C1_29 C2_29 1.404(8) . ?
C1_29 C7_29 1.508(8) . ?
C2_29 O8_29 1.365(10) . ?
C2_29 C3_29 1.391(9) . ?
C3_29 C4_29 1.382(8) . ?
C4_29 C5_29 1.384(8) . ?
C5_29 C6_29 1.408(10) . ?
C6_29 O9_29 1.340(10) . ?
C1_30 C2_30 1.399(8) . ?
C1_30 C6_30 1.405(9) . ?
C1_30 C7_30 1.512(8) . ?
C2_30 O8_30 1.350(10) . ?
C2_30 C3_30 1.408(9) . ?
C3_30 C4_30 1.375(8) . ?
C4_30 C5_30 1.377(8) . ?
C5_30 C6_30 1.413(10) . ?
C6_30 O9_30 1.342(10) . ?
C1_31 C6_31 1.392(8) . ?
C1_31 C2_31 1.397(9) . ?
C1_31 C7_31 1.516(8) . ?
C2_31 O8_31 1.356(10) . ?
C2_31 C3_31 1.417(10) . ?
C3_31 C4_31 1.382(8) . ?
C4_31 C5_31 1.375(8) . ?
C5_31 C6_31 1.399(10) . ?
C6_31 O9_31 1.352(10) . ?
C1_32 C6_32 1.397(9) . ?
C1_32 C2_32 1.402(9) . ?
C1_32 C7_32 1.517(8) . ?
C2_32 O8_32 1.343(10) . ?
C2_32 C3_32 1.408(10) . ?
C3_32 C4_32 1.385(8) . ?
C4_32 C5_32 1.381(8) . ?
C5_32 C6_32 1.409(10) . ?
C6_32 O9_32 1.360(10) . ?
C1_33 C6_33 1.397(9) . ?
C1_33 C2_33 1.405(9) . ?
C1_33 C7_33 1.504(8) . ?
C2_33 O8_33 1.360(10) . ?
C2_33 C3_33 1.402(10) . ?
C3_33 C4_33 1.394(8) . ?
C4_33 C5_33 1.382(8) . ?
C5_33 C6_33 1.399(10) . ?
C6_33 O9_33 1.360(10) . ?
C1_34 C6_34 1.400(8) . ?
C1_34 C2_34 1.404(8) . ?
C1_34 C7_34 1.499(8) . ?
C2_34 O8_34 1.357(10) . ?
C2_34 C3_34 1.399(9) . ?
C3_34 C4_34 1.379(8) . ?
C4_34 C5_34 1.381(8) . ?
C5_34 C6_34 1.403(9) . ?
C6_34 O9_34 1.338(10) . ?
C1_35 C6_35 1.398(8) . ?
C1_35 C2_35 1.398(8) . ?
C1_35 C7_35 1.515(8) . ?
C2_35 O8_35 1.365(10) . ?
C2_35 C3_35 1.401(9) . ?
C3_35 C4_35 1.387(8) . ?
C4_35 C5_35 1.384(8) . ?
C5_35 C6_35 1.414(9) . ?
C6_35 O9_35 1.342(10) . ?
C1_36 C2_36 1.391(8) . ?
C1_36 C6_36 1.396(9) . ?
C1_36 C7_36 1.509(8) . ?
C2_36 O8_36 1.363(10) . ?
C2_36 C3_36 1.400(9) . ?
C3_36 C4_36 1.391(8) . ?
C4_36 C5_36 1.381(8) . ?
C5_36 C6_36 1.406(10) . ?
C6_36 O9_36 1.345(10) . ?
C1_37 C6_37 1.390(8) . ?
C1_37 C2_37 1.398(8) . ?
C1_37 C7_37 1.505(8) . ?
C2_37 O8_37 1.358(10) . ?
C2_37 C3_37 1.416(9) . ?
C3_37 C4_37 1.383(8) . ?
C4_37 C5_37 1.378(8) . ?
C5_37 C6_37 1.414(9) . ?
C6_37 O9_37 1.345(10) . ?
C1_38 C6_38 1.402(8) . ?
C1_38 C2_38 1.402(8) . ?
C1_38 C7_38 1.508(8) . ?
C2_38 O8_38 1.353(10) . ?
C2_38 C3_38 1.402(10) . ?
C3_38 C4_38 1.382(8) . ?
C4_38 C5_38 1.379(8) . ?
C5_38 C6_38 1.399(9) . ?
C6_38 O9_38 1.358(10) . ?
C1_39 C6_39 1.398(9) . ?
C1_39 C2_39 1.407(8) . ?
C1_39 C7_39 1.501(8) . ?
C2_39 O8_39 1.357(10) . ?
C2_39 C3_39 1.397(10) . ?
C3_39 C4_39 1.381(8) . ?
C4_39 C5_39 1.381(8) . ?
C5_39 C6_39 1.405(10) . ?
C6_39 O9_39 1.348(10) . ?
C1_40 C6_40 1.394(8) . ?
C1_40 C2_40 1.402(9) . ?
C1_40 C7_40 1.511(8) . ?
C2_40 O8_40 1.354(10) . ?
C2_40 C3_40 1.402(10) . ?
C3_40 C4_40 1.383(8) . ?
C4_40 C5_40 1.379(8) . ?
C5_40 C6_40 1.402(10) . ?
C6_40 O9_40 1.362(10) . ?
C1_41 C2_41 1.397(8) . ?
C1_41 C6_41 1.399(8) . ?
C1_41 C7_41 1.505(8) . ?
C2_41 O8_41 1.363(10) . ?
C2_41 C3_41 1.409(9) . ?
C3_41 C4_41 1.375(8) . ?
C4_41 C5_41 1.379(8) . ?
C5_41 C6_41 1.408(9) . ?
C6_41 O9_41 1.365(10) . ?
C1_42 C2_42 1.403(8) . ?
C1_42 C6_42 1.403(8) . ?
C1_42 C7_42 1.505(8) . ?
C2_42 O8_42 1.350(10) . ?
C2_42 C3_42 1.413(9) . ?
C3_42 C4_42 1.375(8) . ?
C4_42 C5_42 1.387(8) . ?
C5_42 C6_42 1.395(10) . ?
C6_42 O9_42 1.368(10) . ?
C1_43 C6_43 1.398(9) . ?
C1_43 C2_43 1.402(8) . ?
C1_43 C7_43 1.510(8) . ?
C2_43 O8_43 1.352(10) . ?
C2_43 C3_43 1.414(9) . ?
C3_43 C4_43 1.376(8) . ?
C4_43 C5_43 1.389(8) . ?
C5_43 C6_43 1.401(9) . ?
C6_43 O9_43 1.357(10) . ?
C1_44 C2_44 1.399(8) . ?
C1_44 C6_44 1.401(9) . ?
C1_44 C7_44 1.507(8) . ?
C2_44 O8_44 1.349(10) . ?
C2_44 C3_44 1.410(10) . ?
C3_44 C4_44 1.370(8) . ?
C4_44 C5_44 1.385(8) . ?
C5_44 C6_44 1.406(10) . ?
C6_44 O9_44 1.351(10) . ?
C1_45 C2_45 1.395(9) . ?
C1_45 C6_45 1.406(9) . ?
C1_45 C7_45 1.511(8) . ?
C2_45 O8_45 1.377(10) . ?
C2_45 C3_45 1.406(9) . ?
C3_45 C4_45 1.389(8) . ?
C4_45 C5_45 1.379(8) . ?
C5_45 C6_45 1.410(9) . ?
C6_45 O9_45 1.350(10) . ?
C1_46 C6_46 1.390(8) . ?
C1_46 C2_46 1.395(8) . ?
C1_46 C7_46 1.522(8) . ?
C2_46 O8_46 1.361(9) . ?
C2_46 C3_46 1.409(9) . ?
C3_46 C4_46 1.385(8) . ?
C4_46 C5_46 1.383(8) . ?
C5_46 C6_46 1.412(9) . ?
C6_46 O9_46 1.350(10) . ?
C1_47 C2_47 1.397(8) . ?
C1_47 C6_47 1.399(8) . ?
C1_47 C7_47 1.505(8) . ?
C2_47 O8_47 1.351(10) . ?
C2_47 C3_47 1.406(9) . ?
C3_47 C4_47 1.377(8) . ?
C4_47 C5_47 1.383(8) . ?
C5_47 C6_47 1.394(9) . ?
C6_47 O9_47 1.360(10) . ?
C1_48 C2_48 1.390(8) . ?
C1_48 C6_48 1.407(8) . ?
C1_48 C7_48 1.508(8) . ?
C2_48 O8_48 1.352(10) . ?
C2_48 C3_48 1.406(10) . ?
C3_48 C4_48 1.394(8) . ?
C4_48 C5_48 1.381(8) . ?
C5_48 C6_48 1.404(9) . ?
C6_48 O9_48 1.342(10) . ?
